data_4121795
loop_
_publ_author_name
'Yang, Huayan'
'Wang, Yu'
'Yan, Juanzhu'
'Chen, Xi'
'Zhang, Xin'
'H\"akkinen, Hannu'
'Zheng, Nanfeng'

_publ_section_title
;
 Structural Evolution of Atomically Precise Thiolated Bimetallic
 [Au12+nCu32(SR)30+n](4-) (n = 0, 2, 4, 6) Nanoclusters.
;
_journal_issue 20
_journal_name_full 'Journal of the American Chemical Society'
_journal_page_first 7197
_journal_page_last 7200
_journal_paper_doi 10.1021/ja501811j
_journal_volume 136
_journal_year 2014
_chemical_formula_moiety 'C252 H142 Au18 Cu32 F108 S36, 4(C16 H36 N)'
_chemical_formula_sum 'C332 H314 Au18 Cl7 Cu32 F108 N4 S36'
_chemical_formula_weight 13392.86
_chemical_name_systematic
;
 ? 
;
_space_group_crystal_system monoclinic
_space_group_IT_number 13
_space_group_name_Hall '-P 2yac'
_space_group_name_H-M_alt 'P 1 2/n 1'
_symmetry_space_group_name_Hall '-P 2yac'
_symmetry_space_group_name_H-M 'P 1 2/n 1'
_atom_sites_solution_hydrogens geom
_atom_sites_solution_primary direct
_atom_sites_solution_secondary difmap
_audit_creation_date 2014-01-09
_audit_creation_method
;
  Olex2 1.2
  (compiled Apr 23 2013 17:54:37, GUI svn.r4466)
;
_cell_angle_alpha 90.00
_cell_angle_beta 97.456(4)
_cell_angle_gamma 90.00
_cell_formula_units_Z 2
_cell_length_a 21.8379(8)
_cell_length_b 21.0323(11)
_cell_length_c 43.031(2)
_cell_measurement_reflns_used 14997
_cell_measurement_temperature 100.00(10)
_cell_measurement_theta_max 65.3270
_cell_measurement_theta_min 4.1190
_cell_volume 19597.1(16)
_computing_cell_refinement
;
CrysAlisPro, Agilent Technologies,
Version 1.171.36.28 (release 01-02-2013 CrysAlis171 .NET)
(compiled Feb  1 2013,16:14:44)
;
_computing_data_collection
;
CrysAlisPro, Agilent Technologies,
Version 1.171.36.28 (release 01-02-2013 CrysAlis171 .NET)
(compiled Feb  1 2013,16:14:44)
;
_computing_data_reduction
;
CrysAlisPro, Agilent Technologies,
Version 1.171.36.28 (release 01-02-2013 CrysAlis171 .NET)
(compiled Feb  1 2013,16:14:44)
;
_computing_molecular_graphics
;
O. V. Dolomanov, L. J. Bourhis, R. J. Gildea, J. A. K. Howard and H. Puschmann,
OLEX2: a complete structure solution, refinement and analysis program.
J. Appl. Cryst. (2009). 42, 339-341.
;
_computing_publication_material
;
O. V. Dolomanov, L. J. Bourhis, R. J. Gildea, J. A. K. Howard and H. Puschmann,
OLEX2: a complete structure solution, refinement and analysis program.
J. Appl. Cryst. (2009). 42, 339-341.
;
_computing_structure_refinement
;
XH, G.M. Sheldrick, Acta Cryst.
(2008). A64, 112-122
;
_computing_structure_solution 'SHELXS-97 (Sheldrick, 1990)'
_diffrn_ambient_temperature 100.00(10)
_diffrn_detector_area_resol_mean 10.3415
_diffrn_measured_fraction_theta_full 0.9428
_diffrn_measured_fraction_theta_max 0.9862
_diffrn_measurement_details
;
  1 omega -127.00  -35.00   1.0000   15.0000
omega____ theta____ kappa____ phi______ frames
    -      -40.7424 -178.0000   30.0000 92

  2 omega -117.00  -13.00   1.0000   15.0000
omega____ theta____ kappa____ phi______ frames
    -      -40.7424  -77.0000   30.0000 104

  3 omega   35.00   91.00   1.0000   25.0000
omega____ theta____ kappa____ phi______ frames
    -      108.1940  -30.0000  -60.0000 56

  4 omega   33.00  139.00   1.0000   25.0000
omega____ theta____ kappa____ phi______ frames
    -      108.1940  -77.0000 -150.0000 106

  5 omega   79.00  153.00   1.0000   25.0000
omega____ theta____ kappa____ phi______ frames
    -      108.1940   30.0000  150.0000 74

  6 omega   33.00  105.00   1.0000   25.0000
omega____ theta____ kappa____ phi______ frames
    -      108.1940 -125.0000 -150.0000 72

  7 omega   30.00   91.00   1.0000   25.0000
omega____ theta____ kappa____ phi______ frames
    -      108.1940  -30.0000    0.0000 61
;
_diffrn_measurement_device_type 'SuperNova, Dual, Cu at zero, Atlas'
_diffrn_measurement_method '\w scans'
_diffrn_orient_matrix_UB_11 -0.0423241000
_diffrn_orient_matrix_UB_12 -0.0186252000
_diffrn_orient_matrix_UB_13 -0.0300385000
_diffrn_orient_matrix_UB_21 0.0150062000
_diffrn_orient_matrix_UB_22 -0.0706517000
_diffrn_orient_matrix_UB_23 0.0065595000
_diffrn_orient_matrix_UB_31 -0.0552807000
_diffrn_orient_matrix_UB_32 -0.0048368000
_diffrn_orient_matrix_UB_33 0.0188580000
_diffrn_radiation_monochromator mirror
_diffrn_radiation_type 'Cu K\a'
_diffrn_radiation_wavelength 1.5418
_diffrn_reflns_av_R_equivalents 0.0635
_diffrn_reflns_av_unetI/netI 0.0763
_diffrn_reflns_limit_h_max 17
_diffrn_reflns_limit_h_min -24
_diffrn_reflns_limit_k_max 23
_diffrn_reflns_limit_k_min -23
_diffrn_reflns_limit_l_max 48
_diffrn_reflns_limit_l_min -46
_diffrn_reflns_number 54998
_diffrn_reflns_theta_full 61.17
_diffrn_reflns_theta_max 61.17
_diffrn_reflns_theta_min 3.43
_diffrn_source 'SuperNova (Cu) X-ray Source'
_exptl_absorpt_coefficient_mu 17.211
_exptl_absorpt_correction_T_max 1.00000
_exptl_absorpt_correction_T_min 0.19506
_exptl_absorpt_correction_type multi-scan
_exptl_absorpt_process_details
;
CrysAlisPro, Agilent Technologies,
Version 1.171.36.28 (release 01-02-2013 CrysAlis171 .NET)
(compiled Feb  1 2013,16:14:44)
Empirical absorption correction using spherical harmonics,
 implemented in SCALE3 ABSPACK scaling algorithm.
;
_exptl_crystal_colour black
_exptl_crystal_density_diffrn 2.270
_exptl_crystal_density_method 'not measured'
_exptl_crystal_description plane
_exptl_crystal_F_000 12702
_exptl_crystal_size_max 0.1
_exptl_crystal_size_mid 0.08
_exptl_crystal_size_min 0.03
_platon_squeeze_details
;
SQUEEZE removed 8 disordered dichloromethane molecules per formula unit.
;
_refine_diff_density_max 5.866
_refine_diff_density_min -5.272
_refine_diff_density_rms 0.320
_refine_ls_extinction_method none
_refine_ls_goodness_of_fit_ref 1.071
_refine_ls_hydrogen_treatment constr
_refine_ls_matrix_type full
_refine_ls_number_parameters 1971
_refine_ls_number_reflns 29916
_refine_ls_number_restraints 392
_refine_ls_restrained_S_all 1.267
_refine_ls_R_factor_all 0.1109
_refine_ls_R_factor_gt 0.0889
_refine_ls_shift/su_max 0.002
_refine_ls_shift/su_mean 0.000
_refine_ls_structure_factor_coef Fsqd
_refine_ls_weighting_details 'calc w=1/[\s^2^(Fo^2^)+(0.1421P)^2^+307.0838P] where P=(Fo^2^+2Fc^2^)/3'
_refine_ls_weighting_scheme calc
_refine_ls_wR_factor_gt 0.2447
_refine_ls_wR_factor_ref 0.2637
_reflns_number_gt 21313
_reflns_number_total 29916
_reflns_threshold_expression >2sigma(I)
_cod_data_source_file ja501811j_si_005.cif
_cod_data_source_block Au12Cu32@Au6
_cod_depositor_comments 'Adding full bibliography for 4121793--4121797.cif.'
_cod_original_cell_volume 19596.9(16)
_cod_database_code 4121795
_reflns_odcompleteness_completeness 94.28
_reflns_odcompleteness_iscentric 1
_reflns_odcompleteness_theta 66.97
_olex2_refinement_description
;
1. Fixed Uiso
 At 1.2 times of:
  All C(H) groups, All C(H,H) groups
 At 1.5 times of:
  All C(H,H,H) groups
2. Restrained distances
 F44-C105 = F43-C105 = F45-C105
 1.3 with sigma of 0.02
 F43-F45
 2.4 with sigma of 0.02
 F45-F44
 2.4 with sigma of 0.02
 F44-F43
 2.4 with sigma of 0.02
 C135-C131
 2.5 with sigma of 0.02
 C135-C139
 1.5 with sigma of 0.02
 C139-C135
 2.5 with sigma of 0.02
 C139-C127
 2.5 with sigma of 0.02
 C127-C131
 2.5 with sigma of 0.02
 N1-C136
 2.5 with sigma of 0.02
 C135-C137
 2.5 with sigma of 0.02
 C136-C138
 2.5 with sigma of 0.02
 N1-C132
 2.5 with sigma of 0.02
 C131-C133
 2.5 with sigma of 0.02
 C132-C134
 2.5 with sigma of 0.02
 N1-C128
 2.5 with sigma of 0.02
 C127-C129
 2.5 with sigma of 0.02
 C128-C130
 2.5 with sigma of 0.02
 C139-C141
 2.5 with sigma of 0.02
 C155-C157 = N2-C155 = C158-C157 = C159-C158 = N2-C147 = C148-C147 = C149-C148
 = C149-C150 = N2-C143 = C144-C143 = C145-C144 = C146-C145 = N2-C151 = C151-
 C152 = C153-C152 = C153-C154
 1.5 with sigma of 0.02
 C155-C147
 2.5 with sigma of 0.02
 C147-C143
 2.5 with sigma of 0.02
 C143-C151
 2.5 with sigma of 0.02
 C151-C155
 2.5 with sigma of 0.02
 C148-N2
 2.5 with sigma of 0.02
 C147-C149
 2.5 with sigma of 0.02
 C148-C150
 2.5 with sigma of 0.02
 N2-C144
 2.5 with sigma of 0.02
 C143-C145
 2.5 with sigma of 0.02
 C144-C146
 2.5 with sigma of 0.02
 N2-C152
 2.5 with sigma of 0.02
 C151-C153
 2.5 with sigma of 0.02
 C152-C154
 2.5 with sigma of 0.02
 N2-C157
 2.5 with sigma of 0.02
 C155-C158
 2.5 with sigma of 0.02
 C157-C159
 2.5 with sigma of 0.02
 F39-C91
 1.3 with sigma of 0.02
 F41-C98 = F42-C98 = F40-C98
 1.3 with sigma of 0.02
 F42-F41
 2.4 with sigma of 0.02
 F42-F40
 2.4 with sigma of 0.02
 F40-F41
 2.4 with sigma of 0.02
 F39-C91 = F38-C91 = F37-C91
 1.3 with sigma of 0.02
 F38-F37
 2.4 with sigma of 0.02
 F39-F37
 2.4 with sigma of 0.02
 F39-F38
 2.4 with sigma of 0.02
 N1-C135 = N1-C139 = N1-C131 = N1-C127
 1.5 with sigma of 0.02
 C127-C135
 2.45 with sigma of 0.02
 C135-C131
 2.45 with sigma of 0.02
 C131-C139
 2.45 with sigma of 0.02
 C139-C127
 2.45 with sigma of 0.02
 N1-C131 = N1-C139 = N1-C127 = N1-C135 = C131-C132 = C133-C132 = C134-C133 =
 C136-C135 = C136-C137 = C138-C137 = C140-C139 = C140-C141 = C142-C141 = C127-
 C128 = C129-C128 = C129-C130
 1.5 with sigma of 0.02
 N1-C140
 2.5 with sigma of 0.02
 C140-C142
 2.5 with sigma of 0.02
 C140-C139 = C140-C141 = N1-C131 = N1-C139 = N1-C127 = N1-C135 = C136-C135
 1.5 with sigma of 0.02
 N1-C135 = N1-C127 = N1-C139 = N1-C131
 2.45 with sigma of 0.02
 N1-C131 = N1-C135 = N1-C127 = N1-C139
 1.45 with sigma of 0.02
 C127-C135
 2.45 with sigma of 0.02
 C127-C139
 2.45 with sigma of 0.02
 C131-C135
 2.45 with sigma of 0.02
 C84-C81
 1.5 with sigma of 0.02
3. Rigid bond restraints
 S3, C68
 with sigma for 1-2 distances of 0.02 and sigma for 1-3 distances of 0.02
 S15, C99
 with sigma for 1-2 distances of 0.02 and sigma for 1-3 distances of 0.02
 S12, C78
 with sigma for 1-2 distances of 0.02 and sigma for 1-3 distances of 0.02
 C64, C65
 with sigma for 1-2 distances of 0.02 and sigma for 1-3 distances of 0.02
 C8, C13
 with sigma for 1-2 distances of 0.02 and sigma for 1-3 distances of 0.02
 C27, C26
 with sigma for 1-2 distances of 0.02 and sigma for 1-3 distances of 0.02
 C85, C86
 with sigma for 1-2 distances of 0.02 and sigma for 1-3 distances of 0.02
 C100, C99
 with sigma for 1-2 distances of 0.02 and sigma for 1-3 distances of 0.02
 C97, C92
 with sigma for 1-2 distances of 0.02 and sigma for 1-3 distances of 0.02
 N2, C155
 with sigma for 1-2 distances of 0.02 and sigma for 1-3 distances of 0.02
 N2, C143
 with sigma for 1-2 distances of 0.02 and sigma for 1-3 distances of 0.02
 N2, C151
 with sigma for 1-2 distances of 0.02 and sigma for 1-3 distances of 0.02
 S3, C15
 with sigma for 1-2 distances of 0.01 and sigma for 1-3 distances of 0.01
 S15, C99
 with sigma for 1-2 distances of 0.01 and sigma for 1-3 distances of 0.01
 S12, C78
 with sigma for 1-2 distances of 0.01 and sigma for 1-3 distances of 0.01
 C64, C65
 with sigma for 1-2 distances of 0.01 and sigma for 1-3 distances of 0.01
 C8, C13
 with sigma for 1-2 distances of 0.01 and sigma for 1-3 distances of 0.01
 C27, C26
 with sigma for 1-2 distances of 0.01 and sigma for 1-3 distances of 0.01
 C85, C86
 with sigma for 1-2 distances of 0.01 and sigma for 1-3 distances of 0.01
 C85, C86
 with sigma for 1-2 distances of 0.01 and sigma for 1-3 distances of 0.01
 C85, C90
 with sigma for 1-2 distances of 0.01 and sigma for 1-3 distances of 0.01
 C100, C99
 with sigma for 1-2 distances of 0.01 and sigma for 1-3 distances of 0.01
 C97, C92
 with sigma for 1-2 distances of 0.01 and sigma for 1-3 distances of 0.01
 N2, C155
 with sigma for 1-2 distances of 0.01 and sigma for 1-3 distances of 0.01
 C157, C155
 with sigma for 1-2 distances of 0.02 and sigma for 1-3 distances of 0.02
 S12, C99
 with sigma for 1-2 distances of 0.02 and sigma for 1-3 distances of 0.02
 S13, C85
 with sigma for 1-2 distances of 0.02 and sigma for 1-3 distances of 0.02
 S12, C78
 with sigma for 1-2 distances of 0.02 and sigma for 1-3 distances of 0.02
 C100, C99
 with sigma for 1-2 distances of 0.02 and sigma for 1-3 distances of 0.02
 C157, C158
 with sigma for 1-2 distances of 0.02 and sigma for 1-3 distances of 0.02
4. Uiso/Uaniso restraints and constraints
C85 \\sim C86 \\sim S13: within 3.8A with sigma of 0.01 and sigma for terminal atoms of 0.02
C99 \\sim C104 \\sim C100 \\sim S15: within 3.8A with sigma of 0.01 and sigma for terminal atoms of 0.02
N2 \\sim C143 \\sim C151 \\sim C147 \\sim C155: within 3.8A with sigma of 0.01 and sigma for terminal atoms of 0.02
C85 \\sim C86 \\sim C90: within 3.8A with sigma of 0.01 and sigma for terminal atoms of 0.02
C99 \\sim C104 \\sim C100 \\sim S15: within 3.8A with sigma of 0.01 and sigma for terminal atoms of 0.02
N2 \\sim C143 \\sim C151 \\sim C147 \\sim C155: within 3.8A with sigma of 0.01 and sigma for terminal atoms of 0.02
C136 \\sim C135 \\sim C137: within 3.8A with sigma of 0.01 and sigma for terminal atoms of 0.02
C99 \\sim C100 \\sim C104: within 3.8A with sigma of 0.01 and sigma for terminal atoms of 0.02
C103 \\sim C104 \\sim C102: within 3.8A with sigma of 0.01 and sigma for terminal atoms of 0.02
C157 \\sim C155 \\sim C158: within 3.8A with sigma of 0.01 and sigma for terminal atoms of 0.02
C140 \\sim C141: within 3.8A with sigma of 0.01 and sigma for terminal atoms of 0.02
C104 \\sim C103 \\sim C99: within 1.7A with sigma of 0.01 and sigma for terminal atoms of 0.02
C155 \\sim C157 \\sim N2: within 3.8A with sigma of 0.01 and sigma for terminal atoms of 0.02
C139 \\sim C140 \\sim N1: within 3.8A with sigma of 0.01 and sigma for terminal atoms of 0.02
C141 \\sim C142 \\sim C140: within 3.8A with sigma of 0.01 and sigma for terminal atoms of 0.02
C137 \\sim C138 \\sim C136: within 3.8A with sigma of 0.01 and sigma for terminal atoms of 0.02
Uanis(F5) \\sim Ueq: with sigma of 0.1 and sigma for terminal atoms of 0.2
Uanis(C1) \\sim Ueq: with sigma of 0.1 and sigma for terminal atoms of 0.2
: with sigma of 0.1 and sigma for terminal atoms of 0.2
Uanis(C1) \\sim Ueq: with sigma of 0.1 and sigma for terminal atoms of 0.2
: with sigma of 0.1 and sigma for terminal atoms of 0.2
Uanis(F36) \\sim Ueq, Uanis(F35) \\sim Ueq, Uanis(F34) \\sim Ueq: with sigma of 0.01 and sigma for terminal atoms of 0.02
Uanis(F38) = Uanis(C85)
Uanis(F22) = Uanis(F22A) = Uanis(F24) = Uanis(F24A) = Uanis(F23) = Uanis(F23A)
Uanis(F33A) = Uanis(F33) = Uanis(F32A) = Uanis(F32) = Uanis(F31A) = Uanis(F31)
Uanis(C86) = Uanis(C87) = Uanis(C88) = Uanis(C89) = Uanis(F37) = Uanis(C91) = Uanis(F39) = Uanis(C79) = Uanis(C82) = Uanis(C81) = Uanis(C80) = Uanis(C84) = Uanis(C83) = Uanis(C90) = Uanis(C78) = Uanis(C144) = Uanis(C145) = Uanis(C146) = Uanis(C143) = Uanis(C154) = Uanis(C153) = Uanis(C152) = Uanis(C151) = Uanis(C155) = Uanis(C159) = Uanis(C134) = Uanis(C133) = Uanis(C132) = Uanis(C131) = Uanis(C142) = Uanis(C141) = Uanis(C139) = Uanis(N1) = Uanis(C127) = Uanis(C128) = Uanis(C129) = Uanis(C130) = Uanis(C137) = Uanis(C138) = Uanis(F41) = Uanis(C98) = Uanis(F42) = Uanis(F40) = Uanis(C99)
5. Others
 Sof(F23A)=Sof(F22A)=Sof(F24A)=1-FVAR(1)
 Sof(F24)=Sof(F23)=Sof(F22)=FVAR(1)
 Sof(F33A)=Sof(F32A)=Sof(F31A)=1-FVAR(2)
 Sof(F33)=Sof(F31)=Sof(F32)=FVAR(2)
6.a Free rotating group:
 F44(F43,F45), F36(F34,F35)
6.b Secondary CH2 refined with riding coordinates:
 C147(H14A,H14B), C148(H14C,H14D), C141(H14P,H14Q), C157(H15D,H15E), C158(H15F,
 H15G), C140(H14R,H14S), C132(H13A,H13B), C152(H15H,H15I), C155(H15J,H15K),
 C149(H14E,H14F), C143(H14G,H14H), C128(H12A,H12B), C137(H13C,H13D), C135(H13E,
 H13F), C133(H13G,H13H), C136(H13L,H13M), C153(H15L,H15M), C151(H15Q,H15R),
 C131(H13T,H13U), C127(H12C,H12D), C144(H14I,H14J), C145(H14K,H14L), C129(H12E,
 H12F), C139(H13V,H13W)
6.c Aromatic/amide H refined with riding coordinates:
 C6(H6), C44(H44), C9(H9), C111(H111), C23(H23), C3(H3), C45(H45), C5(H5),
 C20(H20), C76(H76), C101(H101), C100(H100), C104(H104), C103(H103), C114(H114),
  C121(H121), C47(H47), C10(H10), C27(H27), C110(H110), C16(H16), C58(H58),
 C48(H48), C107(H107), C117(H117), C65(H65), C68(H68), C59(H59), C26(H26),
 C125(H125), C69(H69), C24(H24), C122(H122), C66(H66), C115(H115), C86(H86),
 C87(H87), C89(H89), C90(H90), C124(H124), C2(H2), C17(H17), C118(H118),
 C108(H108), C62(H62), C12(H12), C51(H51), C72(H72), C13(H13), C34(H34),
 C75(H75), C19(H19), C41(H41), C55(H55), C61(H61), C52(H52), C73(H73), C54(H54),
  C40(H40), C30(H30), C33(H33), C31(H31), C37(H37), C38(H38), C93(H93),
 C97(H97), C96(H96), C94(H94), C82(H82), C80(H80), C79(H79)
6.d Fitted hexagon refined as free rotating group:
 C102(C101,C100,C99,C104,C103), C85(C86,C87,C88,C89,C90), C93(C92,C97,C96,C95,
 C94), C83(C82,C81,C80,C79,C78)
6.e Idealised Me refined as rotating group:
 C150(H15A,H15B,H15C), C130(H13I,H13J,H13K), C142(H14T,H14U,H14V), C138(H13N,
 H13O,H13P), C159(H15N,H15O,H15P), C134(H13Q,H13R,H13S), C146(H14M,H14N,H14O),
 C154(H15S,H15T,H15U)
;

loop_
_space_group_symop_id
_space_group_symop_operation_xyz
1 'x, y, z'
2 '-x+1/2, y, -z+1/2'
3 '-x, -y, -z'
4 'x-1/2, -y, z-1/2'

loop_
_atom_site_label
_atom_site_type_symbol
_atom_site_fract_x
_atom_site_fract_y
_atom_site_fract_z
_atom_site_U_iso_or_equiv
_atom_site_adp_type
_atom_site_occupancy
_atom_site_symmetry_multiplicity
_atom_site_calc_flag
_atom_site_refinement_flags
_atom_site_disorder_assembly
_atom_site_disorder_group
Au1 Au 0.83478(3) 0.77083(4) 0.711393(19) 0.0311(2) Uani 1 1 d . . .
Au2 Au 0.81335(3) 0.87687(4) 0.746248(18) 0.0306(2) Uani 1 1 d . . .
Au3 Au 0.72327(3) 0.83643(4) 0.697947(19) 0.0313(2) Uani 1 1 d . . .
Au4 Au 0.81335(4) 0.66226(4) 0.745923(19) 0.0321(2) Uani 1 1 d . . .
Au5 Au 0.72581(3) 0.70299(4) 0.697933(19) 0.0323(2) Uani 1 1 d . . .
Au6 Au 0.63316(3) 0.76830(4) 0.723608(19) 0.0316(2) Uani 1 1 d . . .
Au7 Au 0.7500 1.15264(7) 0.7500 0.0467(3) Uani 1 2 d S . .
Au8 Au 0.7500 0.38712(7) 0.7500 0.0511(4) Uani 1 2 d S . .
Au9 Au 1.11488(4) 0.76677(6) 0.73564(3) 0.0559(3) Uani 1 1 d . . .
Au10 Au 0.65352(6) 0.76138(8) 0.56359(3) 0.0774(4) Uani 1 1 d . . .
Cu1 Cu 0.84287(14) 1.04475(15) 0.74936(7) 0.0404(7) Uani 1 1 d . . .
Cu2 Cu 0.83663(14) 0.49362(16) 0.73835(8) 0.0435(7) Uani 1 1 d . . .
Cu3 Cu 1.03479(14) 0.76715(15) 0.78364(8) 0.0423(7) Uani 1 1 d . . .
Cu4 Cu 0.99075(14) 0.77024(16) 0.68917(8) 0.0445(7) Uani 1 1 d . . .
Cu5 Cu 0.83474(13) 0.65597(14) 0.68488(7) 0.0372(7) Uani 1 1 d . . .
Cu6 Cu 0.60797(13) 0.88408(14) 0.69953(7) 0.0348(6) Uani 1 1 d . . .
Cu7 Cu 0.73633(13) 0.95973(14) 0.71527(7) 0.0339(6) Uani 1 1 d . . .
Cu8 Cu 0.73023(13) 0.57926(15) 0.71612(7) 0.0377(7) Uani 1 1 d . . .
Cu9 Cu 0.82999(13) 0.88966(13) 0.68514(7) 0.0343(6) Uani 1 1 d . . .
Cu10 Cu 0.61451(13) 0.64767(14) 0.69862(7) 0.0365(7) Uani 1 1 d . . .
Cu11 Cu 0.92922(13) 0.84002(14) 0.73885(7) 0.0384(7) Uani 1 1 d . . .
Cu12 Cu 0.92999(13) 0.69792(14) 0.73862(7) 0.0370(7) Uani 1 1 d . . .
Cu13 Cu 0.67662(18) 0.8579(2) 0.61472(8) 0.0614(10) Uani 1 1 d . . .
Cu14 Cu 0.69043(18) 0.6714(2) 0.61214(9) 0.0646(10) Uani 1 1 d . . .
Cu15 Cu 0.77193(14) 0.77717(15) 0.65316(7) 0.0392(7) Uani 1 1 d . . .
Cu16 Cu 0.63727(14) 0.76110(16) 0.66101(7) 0.0412(7) Uani 1 1 d . . .
S4 S 0.9895(2) 0.8627(3) 0.78439(14) 0.0416(12) Uani 1 1 d . . .
S9 S 0.9836(2) 0.6740(3) 0.78613(13) 0.0406(12) Uani 1 1 d . . .
S10 S 0.9419(2) 0.6778(2) 0.68815(13) 0.0391(11) Uani 1 1 d . . .
S7 S 0.9365(2) 0.8624(3) 0.68757(14) 0.0444(13) Uani 1 1 d . . .
S2 S 0.8634(2) 0.9906(3) 0.79447(12) 0.0389(11) Uani 1 1 d . . .
S18 S 0.8149(2) 0.5495(2) 0.69392(13) 0.0393(11) Uani 1 1 d . . .
S3 S 0.8263(2) 1.0008(3) 0.70213(12) 0.0379(11) Uani 1 1 d U . .
S16 S 0.6341(2) 0.5362(3) 0.71446(13) 0.0406(12) Uani 1 1 d . . .
S11 S 0.7884(2) 0.6795(3) 0.63345(13) 0.0410(12) Uani 1 1 d . . .
S15 S 0.6165(3) 0.6602(3) 0.64382(15) 0.0577(15) Uani 1 1 d U . .
S8 S 0.7758(3) 0.8781(3) 0.63299(13) 0.0481(13) Uani 1 1 d . . .
S13 S 0.6010(3) 0.8578(4) 0.64607(15) 0.0582(15) Uani 1 1 d U . .
S17 S 0.8387(3) 0.3887(3) 0.72652(15) 0.0517(14) Uani 1 1 d . . .
S1 S 0.8555(3) 1.1503(3) 0.75863(14) 0.0503(14) Uani 1 1 d . . .
S5 S 1.1393(3) 0.7520(3) 0.78876(17) 0.0576(16) Uani 1 1 d . . .
S6 S 1.0909(3) 0.7862(3) 0.68311(17) 0.0589(16) Uani 1 1 d . . .
S14 S 0.6500(5) 0.6540(5) 0.5612(2) 0.097(3) Uani 1 1 d . . .
S12 S 0.6502(5) 0.8690(6) 0.56207(18) 0.098(3) Uani 1 1 d U . .
F50 F 1.1003(6) 0.2625(8) 0.8003(4) 0.070(4) Uani 1 1 d . . .
F49 F 1.0499(9) 0.2738(10) 0.8391(4) 0.087(6) Uani 1 1 d . . .
F1 F 1.0305(7) 1.2810(7) 0.6593(4) 0.068(4) Uani 1 1 d . . .
F19 F 1.1066(8) 1.0898(9) 0.6296(5) 0.090(6) Uani 1 1 d . . .
F10 F 1.1606(8) 1.1283(8) 0.7925(5) 0.091(6) Uani 1 1 d . . .
F20 F 1.1002(8) 1.1309(8) 0.6743(5) 0.083(5) Uani 1 1 d . . .
F21 F 1.0246(9) 1.1390(8) 0.6387(5) 0.091(6) Uani 1 1 d . . .
F51 F 1.0341(7) 0.1922(8) 0.8091(5) 0.082(5) Uani 1 1 d . . .
F3 F 0.9486(9) 1.2660(11) 0.6271(4) 0.095(6) Uani 1 1 d . . .
C43 C 0.9815(9) 0.9294(12) 0.6800(6) 0.049(6) Uani 1 1 d . . .
F12 F 1.1033(8) 1.1411(8) 0.7505(5) 0.087(6) Uani 1 1 d . . .
F7 F 0.8268(10) 1.2341(11) 0.5959(6) 0.114(8) Uani 1 1 d . . .
F30 F 1.0844(9) 0.4159(10) 0.6443(6) 0.107(7) Uani 1 1 d . . .
C6 C 0.8498(11) 1.2258(10) 0.7052(6) 0.045(5) Uani 1 1 d . . .
H6 H 0.8066 1.2296 0.7056 0.054 Uiso 1 1 calc R . .
F52 F 0.7851(11) 0.4408(10) 0.5484(4) 0.101(7) Uani 1 1 d . . .
C22 C 1.0364(10) 0.9287(13) 0.7797(7) 0.055(7) Uani 1 1 d . . .
F11 F 1.1867(8) 1.0901(10) 0.7498(6) 0.107(7) Uani 1 1 d . . .
C64 C 0.9911(11) 0.6087(10) 0.6834(7) 0.052(6) Uani 1 1 d U . .
F53 F 0.6929(11) 0.4216(12) 0.5565(5) 0.109(7) Uani 1 1 d . . .
F29 F 1.0888(11) 0.4014(10) 0.6944(7) 0.117(8) Uani 1 1 d . . .
C57 C 1.0333(10) 0.6069(10) 0.7883(6) 0.046(5) Uani 1 1 d . . .
F46 F 0.6078(13) 0.2660(10) 0.6325(5) 0.110(7) Uani 1 1 d . . .
C106 C 0.6207(9) 0.4717(10) 0.6864(5) 0.038(5) Uani 1 1 d . . .
F47 F 0.6190(11) 0.3307(10) 0.5961(5) 0.109(8) Uani 1 1 d . . .
C44 C 0.9840(9) 0.9841(10) 0.6970(5) 0.038(5) Uani 1 1 d . . .
H44 H 0.9637 0.9846 0.7152 0.046 Uiso 1 1 calc R . .
F2 F 0.9567(9) 1.3489(8) 0.6561(5) 0.097(7) Uani 1 1 d . . .
C116 C 0.9929(11) 0.2885(9) 0.7889(6) 0.043(5) Uani 1 1 d . . .
C71 C 0.8446(11) 0.6710(12) 0.6063(5) 0.047(6) Uani 1 1 d . . .
C9 C 0.9247(11) 1.0872(10) 0.8308(6) 0.049(6) Uani 1 1 d . . .
H9 H 0.9415 1.1002 0.8125 0.059 Uiso 1 1 calc R . .
F48 F 0.5301(10) 0.3137(12) 0.6095(5) 0.112(8) Uani 1 1 d . . .
C119 C 1.0442(12) 0.2541(14) 0.8082(7) 0.058(7) Uani 1 1 d . . .
C111 C 0.6689(10) 0.4368(12) 0.6789(6) 0.048(6) Uani 1 1 d . . .
H111 H 0.7095 0.4462 0.6885 0.058 Uiso 1 1 calc R . .
C8 C 0.8825(12) 1.0358(12) 0.8288(5) 0.051(6) Uani 1 1 d U . .
F8 F 0.7567(15) 1.2686(12) 0.6207(6) 0.139(11) Uani 1 1 d . . .
C23 C 1.0304(10) 0.9819(14) 0.7969(7) 0.059(7) Uani 1 1 d . . .
H23 H 1.0026 0.9822 0.8121 0.071 Uiso 1 1 calc R . .
C3 C 0.9736(14) 1.2120(11) 0.7023(7) 0.061(7) Uani 1 1 d . . .
H3 H 1.0164 1.2058 0.7013 0.073 Uiso 1 1 calc R . .
C45 C 1.0140(11) 1.0390(11) 0.6897(6) 0.050(6) Uani 1 1 d . . .
H45 H 1.0165 1.0751 0.7031 0.060 Uiso 1 1 calc R . .
C5 C 0.8804(13) 1.2590(12) 0.6828(5) 0.054(6) Uani 1 1 d . . .
H5 H 0.8569 1.2872 0.6687 0.064 Uiso 1 1 calc R . .
C20 C 0.8543(13) 1.0769(13) 0.6538(6) 0.060(7) Uani 1 1 d . . .
H20 H 0.8903 1.0514 0.6541 0.071 Uiso 1 1 calc R . .
C36 C 1.1199(11) 0.7177(13) 0.6633(6) 0.051(6) Uani 1 1 d . . .
C76 C 0.8925(12) 0.7142(14) 0.6063(7) 0.059(7) Uani 1 1 d . . .
H76 H 0.8959 0.7492 0.6203 0.071 Uiso 1 1 calc R . .
C102 C 0.4291(9) 0.6199(13) 0.5882(6) 0.116(6) Uani 1 1 d GU . .
C101 C 0.4640(11) 0.6704(12) 0.5793(6) 0.113(15) Uani 1 1 d G . .
H101 H 0.4488 0.6957 0.5616 0.136 Uiso 1 1 calc R . .
C100 C 0.5212(11) 0.6838(12) 0.5961(7) 0.108(4) Uani 1 1 d GU . .
H100 H 0.5451 0.7184 0.5900 0.129 Uiso 1 1 calc R . .
C99 C 0.5435(11) 0.6468(16) 0.6219(7) 0.1504(17) Uani 1 1 d GU . .
C104 C 0.5085(14) 0.5963(14) 0.6308(5) 0.111(4) Uiso 1 1 d GU . .
H104 H 0.5238 0.5710 0.6484 0.133 Uiso 1 1 calc R . .
C103 C 0.4513(13) 0.5829(11) 0.6139(6) 0.119(6) Uani 1 1 d GU . .
H103 H 0.4275 0.5484 0.6200 0.143 Uiso 1 1 calc R . .
C113 C 0.8969(12) 0.3508(13) 0.7530(7) 0.060(7) Uani 1 1 d . . .
C114 C 0.8851(11) 0.3108(11) 0.7779(6) 0.049(6) Uani 1 1 d . . .
H114 H 0.8441 0.3032 0.7822 0.058 Uiso 1 1 calc R . .
C121 C 0.8343(12) 0.4582(13) 0.6500(5) 0.057(7) Uani 1 1 d . . .
H121 H 0.8704 0.4465 0.6635 0.068 Uiso 1 1 calc R . .
C50 C 0.8250(14) 0.8771(13) 0.6026(5) 0.058(7) Uani 1 1 d . . .
C47 C 1.0408(11) 0.9840(12) 0.6430(6) 0.053(6) Uani 1 1 d . . .
H47 H 1.0600 0.9837 0.6244 0.063 Uiso 1 1 calc R . .
C4 C 0.9405(11) 1.2524(10) 0.6806(6) 0.045(5) Uani 1 1 d . . .
C10 C 0.9417(13) 1.1184(13) 0.8582(7) 0.064(7) Uani 1 1 d . . .
H10 H 0.9701 1.1527 0.8591 0.077 Uiso 1 1 calc R . .
C27 C 1.0800(11) 0.9309(13) 0.7578(6) 0.054(6) Uani 1 1 d U . .
H27 H 1.0851 0.8942 0.7455 0.065 Uiso 1 1 calc R . .
C110 C 0.6594(12) 0.3875(12) 0.6573(6) 0.054(6) Uani 1 1 d . . .
H110 H 0.6931 0.3629 0.6521 0.064 Uiso 1 1 calc R . .
C16 C 0.7580(10) 1.1015(11) 0.6723(5) 0.042(5) Uani 1 1 d . . .
H16 H 0.7288 1.0926 0.6863 0.051 Uiso 1 1 calc R . .
C1 C 0.8862(11) 1.1878(9) 0.7265(6) 0.045(5) Uani 1 1 d U . .
C58 C 1.0230(11) 0.5563(11) 0.7685(5) 0.048(6) Uani 1 1 d . . .
H58 H 0.9891 0.5578 0.7523 0.057 Uiso 1 1 calc R . .
C123 C 0.7671(11) 0.4460(13) 0.6007(6) 0.052(6) Uani 1 1 d . . .
C48 C 1.0112(11) 0.9286(13) 0.6527(5) 0.052(6) Uani 1 1 d . . .
H48 H 1.0115 0.8906 0.6407 0.062 Uiso 1 1 calc R . .
C107 C 0.5606(12) 0.4597(14) 0.6731(7) 0.067(8) Uani 1 1 d . . .
H107 H 0.5276 0.4859 0.6778 0.081 Uiso 1 1 calc R . .
C120 C 0.7963(10) 0.5061(10) 0.6588(5) 0.043(5) Uani 1 1 d . . .
N2 N 0.7535(11) 0.7390(14) 0.3727(6) 0.147(4) Uani 1 1 d DU . .
C117 C 1.0077(11) 0.3286(13) 0.7651(7) 0.061(7) Uani 1 1 d . . .
H117 H 1.0492 0.3343 0.7612 0.074 Uiso 1 1 calc R . .
F54 F 0.7672(16) 0.3557(11) 0.5694(4) 0.150(13) Uani 1 1 d . . .
C65 C 0.9679(12) 0.5654(12) 0.6623(7) 0.059(6) Uani 1 1 d U . .
H65 H 0.9289 0.5712 0.6501 0.071 Uiso 1 1 calc R . .
C15 C 0.8120(10) 1.0645(9) 0.6739(5) 0.038(5) Uani 1 1 d U . .
C68 C 1.0838(11) 0.5529(12) 0.6959(6) 0.055(6) Uani 1 1 d . . .
H68 H 1.1231 0.5482 0.7080 0.066 Uiso 1 1 calc R . .
C59 C 1.0593(11) 0.5041(12) 0.7713(7) 0.055(6) Uani 1 1 d . . .
H59 H 1.0503 0.4699 0.7570 0.067 Uiso 1 1 calc R . .
C26 C 1.1147(10) 0.9831(13) 0.7539(7) 0.059(7) Uani 1 1 d U . .
H26 H 1.1437 0.9821 0.7393 0.070 Uiso 1 1 calc R . .
F6 F 0.9829(16) 1.1782(12) 0.9129(5) 0.149(12) Uani 1 1 d . . .
C125 C 0.7412(11) 0.5238(11) 0.6384(6) 0.050(6) Uani 1 1 d . . .
H125 H 0.7158 0.5569 0.6446 0.060 Uiso 1 1 calc R . .
C25 C 1.1078(10) 1.0389(13) 0.7713(7) 0.056(6) Uani 1 1 d . . .
F28 F 1.1593(8) 0.4585(10) 0.6753(7) 0.129(10) Uani 1 1 d . . .
C67 C 1.0612(12) 0.5062(12) 0.6738(8) 0.070(9) Uani 1 1 d . . .
C46 C 1.0411(10) 1.0391(12) 0.6612(7) 0.054(6) Uani 1 1 d . . .
C69 C 1.0491(10) 0.6036(12) 0.6996(6) 0.048(6) Uani 1 1 d . . .
H69 H 1.0647 0.6366 0.7135 0.058 Uiso 1 1 calc R . .
C24 C 1.0657(12) 1.0372(14) 0.7924(7) 0.063(7) Uani 1 1 d . . .
H24 H 1.0599 1.0742 0.8043 0.076 Uiso 1 1 calc R . .
C122 C 0.8196(13) 0.4276(13) 0.6217(7) 0.065(8) Uani 1 1 d . . .
H122 H 0.8449 0.3937 0.6161 0.078 Uiso 1 1 calc R . .
C66 C 1.0046(12) 0.5102(14) 0.6589(7) 0.066(8) Uani 1 1 d . . .
H66 H 0.9881 0.4763 0.6459 0.079 Uiso 1 1 calc R . .
C115 C 0.9345(10) 0.2834(10) 0.7956(6) 0.045(5) Uani 1 1 d . . .
H115 H 0.9273 0.2596 0.8135 0.054 Uiso 1 1 calc R . .
C85 C 0.5223(12) 0.855(2) 0.6283(8) 0.133(4) Uani 1 1 d GU . .
C86 C 0.4906(17) 0.8005(17) 0.6350(8) 0.1504(17) Uani 1 1 d GU . .
H86 H 0.5116 0.7674 0.6471 0.180 Uiso 1 1 calc R . .
C87 C 0.4283(17) 0.7942(16) 0.6239(9) 0.1504(17) Uani 1 1 d G . .
H87 H 0.4066 0.7568 0.6284 0.180 Uiso 1 1 calc R . .
C88 C 0.3976(12) 0.843(2) 0.6062(9) 0.1504(17) Uani 1 1 d G . .
C89 C 0.4292(17) 0.8972(17) 0.5995(8) 0.1504(17) Uani 1 1 d G . .
H89 H 0.4082 0.9302 0.5874 0.180 Uiso 1 1 calc R . .
C90 C 0.4916(17) 0.9035(16) 0.6106(9) 0.1504(17) Uani 1 1 d GU . .
H90 H 0.5133 0.9408 0.6061 0.180 Uiso 1 1 calc R . .
C124 C 0.7244(14) 0.4926(13) 0.6094(6) 0.060(7) Uani 1 1 d . . .
H124 H 0.6870 0.5019 0.5964 0.072 Uiso 1 1 calc R . .
C2 C 0.9475(11) 1.1818(10) 0.7245(6) 0.046(5) Uani 1 1 d . . .
H2 H 0.9722 1.1557 0.7391 0.055 Uiso 1 1 calc R . .
C17 C 0.7469(13) 1.1484(13) 0.6518(6) 0.057(6) Uani 1 1 d . . .
H17 H 0.7102 1.1728 0.6514 0.068 Uiso 1 1 calc R . .
F16 F 1.2385(14) 0.5423(14) 0.6234(7) 0.148(11) Uani 1 1 d . . .
C118 C 0.9574(12) 0.3608(15) 0.7466(7) 0.067(8) Uani 1 1 d . . .
H118 H 0.9653 0.3888 0.7302 0.080 Uiso 1 1 calc R . .
C29 C 1.1781(10) 0.8233(13) 0.8028(6) 0.055(6) Uani 1 1 d . . .
C108 C 0.5497(14) 0.4091(17) 0.6529(7) 0.075(9) Uani 1 1 d . . .
H108 H 0.5086 0.3971 0.6452 0.089 Uiso 1 1 calc R . .
F17 F 1.1958(12) 0.5881(16) 0.5829(6) 0.140(11) Uani 1 1 d . . .
F14 F 1.3117(12) 1.0140(15) 0.8171(7) 0.146(11) Uani 1 1 d . . .
C62 C 1.0832(13) 0.6059(12) 0.8107(7) 0.066(8) Uani 1 1 d . . .
H62 H 1.0917 0.6409 0.8246 0.079 Uiso 1 1 calc R . .
C12 C 0.8771(16) 1.0509(15) 0.8840(6) 0.075(9) Uani 1 1 d . . .
H12 H 0.8622 1.0379 0.9028 0.090 Uiso 1 1 calc R . .
C51 C 0.8131(14) 0.8379(15) 0.5768(7) 0.069(8) Uani 1 1 d . . .
H51 H 0.7776 0.8112 0.5750 0.083 Uiso 1 1 calc R . .
F9 F 0.7410(16) 1.1977(18) 0.5833(8) 0.23(2) Uani 1 1 d . . .
C72 C 0.8415(15) 0.6213(18) 0.5875(6) 0.081(10) Uani 1 1 d . . .
H72 H 0.8078 0.5926 0.5869 0.098 Uiso 1 1 calc R . .
C32 C 1.2382(11) 0.9346(18) 0.8230(9) 0.083(10) Uani 1 1 d . . .
C13 C 0.8580(12) 1.0207(12) 0.8576(5) 0.053(6) Uani 1 1 d U . .
H13 H 0.8275 0.9885 0.8575 0.064 Uiso 1 1 calc R . .
F18 F 1.1440(14) 0.5181(14) 0.6053(8) 0.161(13) Uani 1 1 d . . .
C11 C 0.9173(15) 1.0998(15) 0.8848(7) 0.073(8) Uani 1 1 d . . .
F15 F 1.2382(11) 1.0391(13) 0.8417(9) 0.171(15) Uani 1 1 d . . .
C49 C 1.0687(14) 1.1001(17) 0.6504(9) 0.077(9) Uani 1 1 d . . .
C60 C 1.1121(11) 0.4995(15) 0.7958(8) 0.072(9) Uani 1 1 d . . .
C34 C 1.2323(12) 0.8398(14) 0.7921(8) 0.070(8) Uani 1 1 d . . .
H34 H 1.2474 0.8141 0.7766 0.084 Uiso 1 1 calc R . .
C75 C 0.9351(14) 0.7061(19) 0.5858(7) 0.077(9) Uani 1 1 d . . .
H75 H 0.9670 0.7367 0.5852 0.092 Uiso 1 1 calc R . .
C18 C 0.7884(14) 1.1620(13) 0.6309(6) 0.067(8) Uani 1 1 d . . .
C19 C 0.8435(13) 1.1277(15) 0.6329(6) 0.062(7) Uani 1 1 d . . .
H19 H 0.8738 1.1390 0.6199 0.075 Uiso 1 1 calc R . .
C41 C 1.0785(13) 0.6870(14) 0.6406(6) 0.062(7) Uani 1 1 d . . .
H41 H 1.0364 0.6996 0.6368 0.074 Uiso 1 1 calc R . .
C109 C 0.5996(15) 0.3752(17) 0.6437(7) 0.077(9) Uani 1 1 d . . .
C55 C 0.8736(14) 0.9185(17) 0.6043(7) 0.074(8) Uani 1 1 d . . .
H55 H 0.8803 0.9480 0.6212 0.089 Uiso 1 1 calc R . .
C61 C 1.1208(14) 0.5540(14) 0.8130(9) 0.082(10) Uani 1 1 d . . .
H61 H 1.1566 0.5559 0.8281 0.099 Uiso 1 1 calc R . .
F13 F 1.3067(15) 0.9850(16) 0.8626(8) 0.163(12) Uani 1 1 d . . .
C52 C 0.8507(13) 0.8362(17) 0.5538(7) 0.073(8) Uani 1 1 d . . .
H52 H 0.8430 0.8073 0.5367 0.088 Uiso 1 1 calc R . .
C126 C 0.752(2) 0.4127(19) 0.5693(8) 0.094(12) Uani 1 1 d . . .
C53 C 0.9019(15) 0.8791(19) 0.5560(7) 0.082(10) Uani 1 1 d . B .
C73 C 0.8876(19) 0.611(2) 0.5687(8) 0.102(13) Uani 1 1 d . . .
H73 H 0.8881 0.5725 0.5572 0.123 Uiso 1 1 calc R . .
C112 C 0.5856(17) 0.3217(18) 0.6194(8) 0.081(9) Uani 1 1 d . . .
C54 C 0.9138(16) 0.9175(19) 0.5813(9) 0.093(11) Uani 1 1 d . . .
H54 H 0.9494 0.9439 0.5835 0.111 Uiso 1 1 calc R . .
C40 C 1.1008(14) 0.6379(15) 0.6241(8) 0.074(8) Uani 1 1 d . . .
H40 H 1.0740 0.6156 0.6087 0.089 Uiso 1 1 calc R . .
C74 C 0.9324(17) 0.656(3) 0.5667(8) 0.112(17) Uani 1 1 d . A .
F33 F 0.953(2) 0.654(4) 0.5162(15) 0.151(16) Uani 0.60(4) 1 d P A 1
C30 C 1.1539(12) 0.8647(16) 0.8220(7) 0.070(8) Uani 1 1 d . . .
H30 H 1.1149 0.8549 0.8284 0.084 Uiso 1 1 calc R . .
C33 C 1.2667(12) 0.8944(13) 0.8035(9) 0.081(11) Uani 1 1 d . . .
H33 H 1.3067 0.9030 0.7981 0.097 Uiso 1 1 calc R . .
F4 F 0.964(2) 1.0988(14) 0.9362(5) 0.196(18) Uani 1 1 d . . .
F24 F 0.917(3) 0.876(3) 0.5015(14) 0.124(9) Uani 0.53(3) 1 d P B 1
C21 C 0.7782(17) 1.2141(15) 0.6073(8) 0.080(10) Uani 1 1 d . . .
F44 F 0.3705(16) 0.597(2) 0.5390(6) 0.28(3) Uani 1 1 d GD . .
F43 F 0.3384(14) 0.552(2) 0.5836(8) 0.26(3) Uani 1 1 d GD . .
F45 F 0.3276(15) 0.6621(19) 0.5753(12) 0.28(3) Uani 1 1 d GD . .
C7 C 0.9688(13) 1.2860(13) 0.6553(7) 0.062(7) Uani 1 1 d . . .
C28 C 1.1380(12) 1.0990(15) 0.7648(8) 0.069(8) Uani 1 1 d . . .
C147 C 0.7651(19) 0.7649(16) 0.3417(7) 0.150(4) Uani 1 1 d DU . .
H14A H 0.7255 0.7811 0.3308 0.180 Uiso 1 1 calc R . .
H14B H 0.7933 0.8018 0.3456 0.180 Uiso 1 1 calc R . .
C70 C 1.0994(15) 0.4418(17) 0.6726(13) 0.099(14) Uani 1 1 d . . .
C148 C 0.7918(19) 0.7205(17) 0.3201(7) 0.129(19) Uani 1 1 d D . .
H14C H 0.7647 0.6828 0.3164 0.155 Uiso 1 1 calc R . .
H14D H 0.8327 0.7058 0.3302 0.155 Uiso 1 1 calc R . .
F5 F 0.8990(17) 1.170(2) 0.9239(8) 0.22(2) Uani 1 1 d U . .
C31 C 1.1832(14) 0.9211(18) 0.8331(9) 0.086(10) Uani 1 1 d . . .
H31 H 1.1655 0.9486 0.8469 0.103 Uiso 1 1 calc R . .
C39 C 1.1619(16) 0.622(2) 0.6301(8) 0.100(13) Uani 1 1 d . . .
C37 C 1.1788(15) 0.701(2) 0.6682(9) 0.096(12) Uani 1 1 d . . .
H37 H 1.2059 0.7237 0.6834 0.115 Uiso 1 1 calc R . .
F31 F 1.025(3) 0.689(3) 0.5498(12) 0.151(16) Uani 0.60(4) 1 d P A 1
C38 C 1.2019(16) 0.653(2) 0.6521(9) 0.103(13) Uani 1 1 d . . .
H38 H 1.2443 0.6414 0.6560 0.124 Uiso 1 1 calc R . .
C42 C 1.183(2) 0.567(2) 0.6083(12) 0.113(15) Uani 1 1 d . . .
F23 F 0.980(3) 0.821(3) 0.5331(12) 0.124(9) Uani 0.53(3) 1 d P B 1
C150 C 0.8360(17) 0.7178(19) 0.2687(8) 0.110(14) Uani 1 1 d D . .
H15A H 0.8357 0.7419 0.2492 0.165 Uiso 1 1 calc R . .
H15B H 0.8188 0.6753 0.2639 0.165 Uiso 1 1 calc R . .
H15C H 0.8786 0.7139 0.2790 0.165 Uiso 1 1 calc R . .
F22 F 0.988(3) 0.916(3) 0.5335(12) 0.124(9) Uani 0.53(3) 1 d P B 1
C14 C 0.939(2) 1.1354(18) 0.9161(8) 0.099(13) Uani 1 1 d . . .
C141 C 0.941(2) 1.1363(19) 0.5565(8) 0.1504(17) Uani 1 1 d DU . .
H14P H 0.9685 1.1715 0.5653 0.180 Uiso 1 1 calc R . .
H14Q H 0.9105 1.1289 0.5710 0.180 Uiso 1 1 calc R . .
C157 C 0.8650(15) 0.755(2) 0.3933(10) 0.150(5) Uani 1 1 d DU . .
H15D H 0.8525 0.7974 0.4003 0.179 Uiso 1 1 calc R . .
H15E H 0.8772 0.7602 0.3721 0.179 Uiso 1 1 calc R . .
C93 C 0.6926(12) 0.5697(12) 0.5211(6) 0.123(15) Uiso 1 1 d G . .
H93 H 0.6617 0.5425 0.5274 0.147 Uiso 1 1 calc R . .
C92 C 0.7010(12) 0.6302(12) 0.5341(5) 0.087(10) Uani 1 1 d GU . .
C97 C 0.7461(13) 0.6701(11) 0.5249(6) 0.137(19) Uani 1 1 d GU . .
H97 H 0.7519 0.7113 0.5337 0.165 Uiso 1 1 calc R . .
C96 C 0.7828(12) 0.6495(15) 0.5028(7) 0.123(16) Uani 1 1 d G . .
H96 H 0.8137 0.6768 0.4965 0.148 Uiso 1 1 calc R . .
C95 C 0.7744(13) 0.5891(16) 0.4898(6) 0.125(16) Uani 1 1 d G . .
C94 C 0.7293(15) 0.5492(11) 0.4990(7) 0.114(15) Uani 1 1 d G . .
H94 H 0.7235 0.5079 0.4902 0.137 Uiso 1 1 calc R . .
C35 C 1.2698(13) 0.9923(19) 0.8347(11) 0.099(14) Uani 1 1 d . . .
C158 C 0.9197(14) 0.733(2) 0.4150(10) 0.149(6) Uani 1 1 d DU . .
H15F H 0.9568 0.7563 0.4105 0.179 Uiso 1 1 calc R . .
H15G H 0.9266 0.6870 0.4112 0.179 Uiso 1 1 calc R . .
C140 C 0.908(2) 1.1575(15) 0.5258(10) 0.149(4) Uiso 1 1 d DU . .
H14R H 0.8661 1.1396 0.5235 0.179 Uiso 1 1 calc R . .
H14S H 0.9298 1.1393 0.5089 0.179 Uiso 1 1 calc R . .
C105 C 0.351(3) 0.6052(19) 0.5678(9) 0.21(4) Uani 1 1 d D . .
C132 C 0.7261(13) 1.266(3) 0.5006(10) 0.1504(17) Uani 1 1 d D . .
H13A H 0.7266 1.2465 0.4797 0.180 Uiso 1 1 calc R . .
H13B H 0.7205 1.3124 0.4973 0.180 Uiso 1 1 calc R . .
C77 C 0.974(2) 0.647(3) 0.5441(11) 0.14(2) Uani 1 1 d . . .
C152 C 0.6754(19) 0.827(2) 0.3745(10) 0.1504(17) Uani 1 1 d D . .
H15H H 0.6441 0.7933 0.3704 0.180 Uiso 1 1 calc R . .
H15I H 0.6797 0.8482 0.3543 0.180 Uiso 1 1 calc R . .
C155 C 0.8108(14) 0.7115(16) 0.3914(10) 0.1504(17) Uani 1 1 d DU . .
H15J H 0.8019 0.7019 0.4128 0.180 Uiso 1 1 calc R . .
H15K H 0.8214 0.6710 0.3816 0.180 Uiso 1 1 calc R . .
C149 C 0.799(2) 0.751(2) 0.2893(7) 0.15(2) Uani 1 1 d D . .
H14E H 0.7572 0.7570 0.2777 0.184 Uiso 1 1 calc R . .
H14F H 0.8172 0.7935 0.2936 0.184 Uiso 1 1 calc R . .
F40 F 0.8491(12) 0.5066(12) 0.4813(6) 0.1504(17) Uani 1 1 d D . .
C143 C 0.704(2) 0.6891(17) 0.3693(8) 0.1504(17) Uani 1 1 d DU . .
H14G H 0.6718 0.7021 0.3523 0.180 Uiso 1 1 calc R . .
H14H H 0.7226 0.6489 0.3626 0.180 Uiso 1 1 calc R . .
C128 C 0.823(3) 1.2531(19) 0.4412(7) 0.1504(17) Uani 1 1 d D . .
H12A H 0.8511 1.2901 0.4413 0.180 Uiso 1 1 calc R . .
H12B H 0.7816 1.2692 0.4440 0.180 Uiso 1 1 calc R . .
C137 C 0.937(2) 1.3930(17) 0.5309(9) 0.1504(17) Uani 1 1 d DU . .
H13C H 0.9659 1.3931 0.5150 0.180 Uiso 1 1 calc R . .
H13D H 0.9053 1.4261 0.5249 0.180 Uiso 1 1 calc R . .
C135 C 0.8755(16) 1.3105(12) 0.4986(7) 0.158(6) Uiso 1 1 d DU . .
H13E H 0.9074 1.3071 0.4842 0.190 Uiso 1 1 calc R . .
H13F H 0.8457 1.3438 0.4903 0.190 Uiso 1 1 calc R . .
C133 C 0.6716(14) 1.241(2) 0.5141(14) 0.1504(17) Uani 1 1 d D . .
H13G H 0.6569 1.2023 0.5024 0.180 Uiso 1 1 calc R . .
H13H H 0.6852 1.2282 0.5361 0.180 Uiso 1 1 calc R . .
C130 C 0.871(2) 1.175(2) 0.4075(11) 0.1504(17) Uani 1 1 d D . .
H13I H 0.8735 1.1444 0.4248 0.226 Uiso 1 1 calc R . .
H13J H 0.9104 1.1986 0.4088 0.226 Uiso 1 1 calc R . .
H13K H 0.8644 1.1522 0.3875 0.226 Uiso 1 1 calc R . .
C136 C 0.905(2) 1.3288(19) 0.5304(8) 0.156(6) Uiso 1 1 d DU . .
H13L H 0.9361 1.2961 0.5382 0.188 Uiso 1 1 calc R . .
H13M H 0.8735 1.3298 0.5449 0.188 Uiso 1 1 calc R . .
F32 F 1.006(3) 0.594(3) 0.5468(12) 0.151(16) Uani 0.60(4) 1 d P A 1
C142 C 0.980(2) 1.079(2) 0.5559(11) 0.1504(17) Uani 1 1 d DU . .
H14T H 1.0119 1.0787 0.5740 0.226 Uiso 1 1 calc R . .
H14U H 0.9986 1.0776 0.5365 0.226 Uiso 1 1 calc R . .
H14V H 0.9534 1.0409 0.5569 0.226 Uiso 1 1 calc R . .
F41 F 0.7756(11) 0.5462(13) 0.4413(6) 0.1504(17) Uani 1 1 d D . .
C153 C 0.653(2) 0.876(2) 0.3964(9) 0.1504(17) Uani 1 1 d D . .
H15L H 0.6373 0.8526 0.4138 0.180 Uiso 1 1 calc R . .
H15M H 0.6890 0.9014 0.4056 0.180 Uiso 1 1 calc R . .
C138 C 0.972(2) 1.409(2) 0.5624(10) 0.1504(17) Uani 1 1 d DU . .
H13N H 1.0061 1.3798 0.5674 0.226 Uiso 1 1 calc R . .
H13O H 0.9438 1.4065 0.5785 0.226 Uiso 1 1 calc R . .
H13P H 0.9876 1.4529 0.5619 0.226 Uiso 1 1 calc R . .
C159 C 0.911(2) 0.742(3) 0.4488(9) 0.1504(17) Uani 1 1 d D . .
H15N H 0.8845 0.7788 0.4507 0.226 Uiso 1 1 calc R . .
H15O H 0.9517 0.7495 0.4611 0.226 Uiso 1 1 calc R . .
H15P H 0.8925 0.7039 0.4566 0.226 Uiso 1 1 calc R . .
C134 C 0.6185(17) 1.285(2) 0.5140(13) 0.1504(17) Uani 1 1 d D . .
H13Q H 0.5802 1.2635 0.5057 0.226 Uiso 1 1 calc R . .
H13R H 0.6245 1.3221 0.5007 0.226 Uiso 1 1 calc R . .
H13S H 0.6157 1.3000 0.5354 0.226 Uiso 1 1 calc R . .
C151 C 0.7350(16) 0.7990(16) 0.3873(11) 0.1504(17) Uani 1 1 d DU . .
H15Q H 0.7340 0.7908 0.4099 0.180 Uiso 1 1 calc R . .
H15R H 0.7677 0.8310 0.3857 0.180 Uiso 1 1 calc R . .
C131 C 0.7860(12) 1.256(2) 0.5188(8) 0.1504(17) Uani 1 1 d D . .
H13T H 0.7826 1.2188 0.5328 0.180 Uiso 1 1 calc R . .
H13U H 0.7962 1.2933 0.5323 0.180 Uiso 1 1 calc R . .
C127 C 0.8452(17) 1.2112(15) 0.4674(6) 0.1504(17) Uani 1 1 d D . .
H12C H 0.8888 1.1998 0.4663 0.180 Uiso 1 1 calc R . .
H12D H 0.8206 1.1715 0.4658 0.180 Uiso 1 1 calc R . .
C144 C 0.676(2) 0.6766(19) 0.3981(10) 0.1504(17) Uani 1 1 d D . .
H14I H 0.6445 0.7099 0.4005 0.180 Uiso 1 1 calc R . .
H14J H 0.7076 0.6786 0.4166 0.180 Uiso 1 1 calc R . .
C83 C 0.5612(16) 0.9572(18) 0.5418(9) 0.1504(17) Uani 1 1 d G . .
C82 C 0.5007(19) 0.9750(14) 0.5315(8) 0.1504(17) Uani 1 1 d G . .
H82 H 0.4902 1.0188 0.5294 0.180 Uiso 1 1 calc R . .
C81 C 0.4555(12) 0.929(2) 0.5243(8) 0.1504(17) Uani 1 1 d GD . .
C80 C 0.4709(16) 0.8648(18) 0.5274(8) 0.1504(17) Uani 1 1 d G . .
H80 H 0.4400 0.8333 0.5224 0.180 Uiso 1 1 calc R . .
C79 C 0.5314(19) 0.8470(14) 0.5377(8) 0.1504(17) Uani 1 1 d G . .
H79 H 0.5419 0.8032 0.5398 0.180 Uiso 1 1 calc R . .
C78 C 0.5765(12) 0.893(2) 0.5449(8) 0.1504(17) Uani 1 1 d GU . .
F27 F 1.2040(8) 0.4523(9) 0.8164(7) 0.118(9) Uani 1 1 d . . .
F25 F 1.1535(11) 0.4118(11) 0.7734(9) 0.155(14) Uani 1 1 d . . .
F26 F 1.1211(11) 0.3977(10) 0.8189(8) 0.135(11) Uani 1 1 d . . .
C63 C 1.1474(16) 0.441(2) 0.8008(16) 0.13(2) Uani 1 1 d . . .
C91 C 0.313(2) 0.8292(13) 0.5902(8) 0.1504(17) Uani 1 1 d D . .
C145 C 0.645(2) 0.6117(18) 0.3968(10) 0.1504(17) Uani 1 1 d D . .
H14K H 0.6149 0.6084 0.3774 0.180 Uiso 1 1 calc R . .
H14L H 0.6763 0.5781 0.3962 0.180 Uiso 1 1 calc R . .
C146 C 0.611(2) 0.602(2) 0.4249(11) 0.1504(17) Uani 1 1 d D . .
H14M H 0.5691 0.5873 0.4179 0.226 Uiso 1 1 calc R . .
H14N H 0.6103 0.6416 0.4364 0.226 Uiso 1 1 calc R . .
H14O H 0.6331 0.5692 0.4385 0.226 Uiso 1 1 calc R . .
C154 C 0.605(2) 0.919(2) 0.3817(11) 0.1504(17) Uani 1 1 d D . .
H15S H 0.6207 0.9430 0.3651 0.226 Uiso 1 1 calc R . .
H15T H 0.5925 0.9477 0.3975 0.226 Uiso 1 1 calc R . .
H15U H 0.5689 0.8936 0.3727 0.226 Uiso 1 1 calc R . .
C129 C 0.819(2) 1.220(2) 0.4096(7) 0.1504(17) Uani 1 1 d D . .
H12E H 0.7799 1.1970 0.4056 0.180 Uiso 1 1 calc R . .
H12F H 0.8197 1.2531 0.3931 0.180 Uiso 1 1 calc R . .
N1 N 0.8402(10) 1.2433(12) 0.4997(6) 0.1504(17) Uani 1 1 d DU . .
C139 C 0.9038(13) 1.2276(14) 0.5213(8) 0.1504(17) Uani 1 1 d DU . .
H13V H 0.9391 1.2432 0.5111 0.180 Uiso 1 1 calc R . .
H13W H 0.9048 1.2491 0.5418 0.180 Uiso 1 1 calc R . .
F39 F 0.3040(13) 0.8920(11) 0.5893(7) 0.1504(17) Uani 1 1 d D . .
C98 C 0.8233(17) 0.5575(16) 0.4644(10) 0.1504(17) Uani 1 1 d D . .
F42 F 0.8598(12) 0.6092(12) 0.4621(7) 0.1504(17) Uani 1 1 d D . .
F38 F 0.3272(12) 0.8001(12) 0.5635(5) 0.133(4) Uani 1 1 d D . .
F37 F 0.2951(14) 0.7892(13) 0.6129(6) 0.1504(17) Uani 1 1 d D . .
C84 C 0.3898(18) 0.953(3) 0.5243(15) 0.1504(17) Uani 1 1 d D . .
F36 F 0.383(5) 1.009(3) 0.5257(18) 0.61(8) Uani 1 1 d GU . .
F34 F 0.349(2) 0.916(3) 0.5361(10) 0.25(2) Uani 1 1 d GU . .
F35 F 0.373(2) 0.937(3) 0.4900(9) 0.26(2) Uani 1 1 d GU . .
C56 C 0.948(3) 0.873(3) 0.5303(15) 0.132(17) Uiso 1 1 d . . .
F23A F 0.999(3) 0.866(4) 0.5420(14) 0.124(9) Uani 0.47(3) 1 d P B 2
F22A F 0.946(3) 0.937(3) 0.5181(13) 0.124(9) Uani 0.47(3) 1 d P B 2
F24A F 0.916(4) 0.844(3) 0.5052(16) 0.124(9) Uani 0.47(3) 1 d P B 2
F33A F 0.972(4) 0.687(5) 0.521(2) 0.151(16) Uani 0.40(4) 1 d P A 2
F32A F 0.960(3) 0.581(5) 0.5237(17) 0.151(16) Uani 0.40(4) 1 d P A 2
F31A F 1.031(4) 0.644(6) 0.5515(18) 0.151(16) Uani 0.40(4) 1 d P A 2

loop_
_atom_site_aniso_label
_atom_site_aniso_U_11
_atom_site_aniso_U_22
_atom_site_aniso_U_33
_atom_site_aniso_U_23
_atom_site_aniso_U_13
_atom_site_aniso_U_12
Au1 0.0290(4) 0.0246(4) 0.0411(4) 0.0002(3) 0.0101(3) 0.0001(3)
Au2 0.0282(4) 0.0252(4) 0.0396(4) -0.0005(3) 0.0089(3) 0.0006(3)
Au3 0.0295(4) 0.0255(4) 0.0399(4) -0.0014(3) 0.0085(3) 0.0001(3)
Au4 0.0296(4) 0.0260(5) 0.0421(5) 0.0007(3) 0.0102(3) -0.0003(3)
Au5 0.0300(4) 0.0268(5) 0.0413(4) -0.0019(3) 0.0096(3) -0.0003(3)
Au6 0.0281(4) 0.0266(5) 0.0414(4) -0.0004(3) 0.0098(3) 0.0001(3)
Au7 0.0632(8) 0.0321(7) 0.0464(7) 0.000 0.0132(6) 0.000
Au8 0.0501(8) 0.0302(7) 0.0698(9) 0.000 -0.0047(6) 0.000
Au9 0.0377(5) 0.0551(7) 0.0780(7) 0.0018(5) 0.0189(5) 0.0007(5)
Au10 0.0736(8) 0.0981(11) 0.0602(7) -0.0060(7) 0.0077(6) 0.0026(7)
Cu1 0.0443(16) 0.0315(17) 0.0462(17) 0.0006(14) 0.0096(13) -0.0004(13)
Cu2 0.0370(16) 0.0349(18) 0.0602(19) 0.0014(15) 0.0124(14) 0.0055(13)
Cu3 0.0357(16) 0.0350(18) 0.0578(19) 0.0035(15) 0.0124(13) 0.0009(13)
Cu4 0.0392(16) 0.0364(18) 0.0599(19) 0.0043(15) 0.0142(14) -0.0020(14)
Cu5 0.0322(15) 0.0299(16) 0.0517(17) 0.0016(13) 0.0137(12) 0.0016(12)
Cu6 0.0343(15) 0.0248(15) 0.0457(16) -0.0021(12) 0.0069(12) 0.0040(12)
Cu7 0.0357(15) 0.0262(16) 0.0410(15) 0.0007(12) 0.0095(12) 0.0009(12)
Cu8 0.0366(15) 0.0294(17) 0.0491(17) -0.0080(13) 0.0126(13) -0.0008(12)
Cu9 0.0383(15) 0.0238(15) 0.0425(16) -0.0007(12) 0.0115(12) -0.0001(12)
Cu10 0.0323(15) 0.0314(17) 0.0467(17) 0.0019(13) 0.0085(12) 0.0010(12)
Cu11 0.0310(15) 0.0300(16) 0.0564(18) -0.0011(14) 0.0136(13) -0.0058(12)
Cu12 0.0349(15) 0.0297(16) 0.0481(17) 0.0011(13) 0.0109(12) 0.0034(13)
Cu13 0.067(2) 0.073(3) 0.0453(19) -0.0073(18) 0.0115(16) -0.005(2)
Cu14 0.057(2) 0.080(3) 0.058(2) 0.000(2) 0.0125(17) -0.010(2)
Cu15 0.0402(16) 0.0384(18) 0.0411(16) -0.0007(14) 0.0130(12) 0.0024(13)
Cu16 0.0337(15) 0.0430(19) 0.0474(17) 0.0015(14) 0.0071(13) -0.0010(13)
S4 0.033(3) 0.030(3) 0.063(3) -0.008(2) 0.014(2) -0.007(2)
S9 0.034(3) 0.030(3) 0.060(3) 0.004(2) 0.015(2) 0.004(2)
S10 0.034(2) 0.028(3) 0.058(3) -0.003(2) 0.015(2) 0.000(2)
S7 0.036(3) 0.040(3) 0.060(3) 0.005(3) 0.019(2) 0.000(2)
S2 0.033(2) 0.034(3) 0.049(3) -0.005(2) 0.000(2) 0.000(2)
S18 0.043(3) 0.024(3) 0.054(3) 0.004(2) 0.018(2) -0.002(2)
S3 0.039(3) 0.031(3) 0.046(3) 0.005(2) 0.015(2) -0.005(2)
S16 0.041(3) 0.028(3) 0.054(3) -0.008(2) 0.011(2) -0.003(2)
S11 0.040(3) 0.036(3) 0.051(3) -0.002(2) 0.018(2) 0.006(2)
S15 0.057(3) 0.062(4) 0.057(3) 0.003(3) 0.019(3) -0.001(3)
S8 0.058(3) 0.047(3) 0.041(3) 0.000(2) 0.014(2) -0.008(3)
S13 0.047(3) 0.069(4) 0.058(3) -0.010(3) 0.001(2) 0.018(3)
S17 0.054(3) 0.038(3) 0.061(3) -0.011(3) -0.004(3) 0.005(3)
S1 0.060(3) 0.039(3) 0.052(3) 0.006(3) 0.007(3) 0.001(3)
S5 0.036(3) 0.058(4) 0.081(4) 0.009(3) 0.014(3) 0.006(3)
S6 0.037(3) 0.066(4) 0.077(4) 0.005(3) 0.018(3) -0.006(3)
S14 0.118(7) 0.104(7) 0.070(5) -0.022(5) 0.015(5) -0.001(6)
S12 0.100(6) 0.143(9) 0.049(4) 0.003(5) 0.000(4) 0.007(6)
F50 0.042(8) 0.061(10) 0.106(13) 0.006(9) 0.011(8) 0.004(7)
F49 0.083(12) 0.102(15) 0.074(11) 0.007(10) -0.001(9) 0.039(11)
F1 0.061(9) 0.054(9) 0.095(12) 0.016(8) 0.030(8) -0.004(7)
F19 0.087(12) 0.074(12) 0.118(15) 0.035(11) 0.055(11) 0.009(10)
F10 0.082(11) 0.040(9) 0.146(18) 0.005(10) -0.005(11) -0.030(8)
F20 0.077(11) 0.059(11) 0.116(15) 0.025(10) 0.021(10) -0.017(9)
F21 0.089(12) 0.048(10) 0.142(17) 0.037(11) 0.034(11) 0.029(9)
F51 0.049(8) 0.053(10) 0.143(16) 0.028(10) 0.003(9) -0.003(7)
F3 0.102(14) 0.126(17) 0.058(10) 0.028(11) 0.013(9) -0.046(12)
C43 0.025(10) 0.043(14) 0.081(17) -0.014(12) 0.017(10) -0.001(9)
F12 0.074(11) 0.047(10) 0.140(17) 0.026(11) 0.013(11) -0.001(9)
F7 0.105(16) 0.123(19) 0.118(17) 0.068(15) 0.033(13) -0.008(13)
F30 0.094(14) 0.085(14) 0.15(2) -0.041(15) 0.051(13) 0.020(11)
C6 0.049(13) 0.030(12) 0.060(14) -0.010(11) 0.019(10) 0.001(10)
F52 0.159(19) 0.105(16) 0.045(9) 0.007(9) 0.034(10) 0.007(14)
C22 0.025(10) 0.053(16) 0.091(19) 0.014(14) 0.024(11) -0.004(10)
F11 0.060(11) 0.090(15) 0.18(2) -0.007(14) 0.063(13) -0.016(10)
C64 0.048(13) 0.020(11) 0.095(18) 0.004(10) 0.039(12) 0.006(9)
F53 0.119(17) 0.118(18) 0.086(14) -0.028(13) -0.004(12) -0.030(14)
F29 0.132(19) 0.047(12) 0.17(2) 0.006(14) 0.019(16) 0.026(12)
C57 0.050(13) 0.019(11) 0.070(15) 0.005(10) 0.012(11) -0.008(9)
F46 0.17(2) 0.071(14) 0.091(14) -0.027(12) 0.037(14) -0.009(14)
C106 0.034(11) 0.032(12) 0.050(12) -0.004(10) 0.009(9) 0.007(9)
F47 0.17(2) 0.082(14) 0.086(13) -0.037(11) 0.064(14) -0.047(14)
C44 0.032(10) 0.023(11) 0.061(13) -0.007(10) 0.012(9) -0.006(8)
F2 0.107(14) 0.054(11) 0.144(18) 0.029(11) 0.075(13) 0.014(10)
C116 0.056(14) 0.014(10) 0.060(14) -0.011(9) 0.008(11) -0.004(9)
C71 0.058(14) 0.050(15) 0.037(12) 0.009(11) 0.018(10) 0.001(11)
C9 0.065(15) 0.026(12) 0.053(14) 0.011(10) -0.004(11) 0.000(11)
F48 0.094(14) 0.13(2) 0.109(16) -0.066(15) 0.011(12) -0.039(14)
C119 0.048(14) 0.058(18) 0.067(17) -0.014(13) 0.007(12) -0.001(12)
C111 0.031(11) 0.053(15) 0.061(14) 0.020(12) 0.012(10) -0.004(10)
C8 0.074(16) 0.043(14) 0.038(11) 0.004(10) 0.012(10) 0.017(12)
F8 0.21(3) 0.093(18) 0.13(2) 0.063(16) 0.07(2) 0.059(18)
C23 0.030(12) 0.069(19) 0.082(18) 0.001(15) 0.019(11) -0.007(12)
C3 0.074(18) 0.026(13) 0.082(19) -0.007(12) 0.007(14) 0.010(12)
C45 0.067(15) 0.029(13) 0.057(14) 0.010(11) 0.020(11) -0.012(11)
C5 0.083(19) 0.048(15) 0.031(11) 0.003(10) 0.011(11) 0.008(13)
C20 0.068(16) 0.055(17) 0.062(16) 0.019(13) 0.033(13) 0.011(13)
C36 0.041(13) 0.057(16) 0.059(14) 0.004(12) 0.018(11) 0.012(11)
C76 0.050(14) 0.060(18) 0.072(17) 0.006(14) 0.025(12) 0.004(12)
C102 0.119(10) 0.120(10) 0.114(10) 0.036(9) 0.037(9) 0.017(9)
C101 0.051(18) 0.09(3) 0.19(5) 0.01(3) -0.01(2) -0.015(18)
C100 0.102(7) 0.111(7) 0.112(7) 0.001(6) 0.017(7) 0.004(7)
C99 0.143(3) 0.155(3) 0.153(3) 0.017(3) 0.019(3) 0.019(3)
C103 0.126(10) 0.127(10) 0.116(9) 0.070(9) 0.065(9) 0.052(9)
C113 0.059(15) 0.042(15) 0.081(18) -0.007(13) 0.021(13) 0.016(12)
C114 0.057(14) 0.030(13) 0.060(14) -0.004(11) 0.009(11) -0.009(11)
C121 0.074(17) 0.068(18) 0.031(11) 0.009(12) 0.015(11) 0.021(14)
C50 0.088(19) 0.055(16) 0.036(12) 0.002(11) 0.026(12) 0.017(15)
C47 0.058(15) 0.044(15) 0.061(15) 0.002(12) 0.024(12) -0.006(12)
C4 0.051(14) 0.027(12) 0.058(14) 0.008(10) 0.014(11) 0.007(10)
C10 0.067(17) 0.038(15) 0.08(2) -0.004(14) -0.009(14) 0.007(13)
C27 0.060(15) 0.047(14) 0.058(14) -0.012(12) 0.016(11) -0.004(10)
C110 0.063(16) 0.048(15) 0.053(14) -0.006(12) 0.022(12) 0.002(12)
C16 0.054(13) 0.042(13) 0.033(10) -0.004(10) 0.014(9) 0.009(10)
C1 0.064(14) 0.004(9) 0.065(14) 0.008(9) -0.002(11) -0.008(9)
C58 0.054(13) 0.040(14) 0.049(13) 0.003(11) 0.006(10) 0.012(11)
C123 0.057(14) 0.054(16) 0.046(13) -0.012(11) 0.010(11) -0.016(12)
C48 0.058(14) 0.055(16) 0.046(13) -0.006(11) 0.020(11) -0.015(12)
C107 0.046(14) 0.062(18) 0.09(2) -0.038(16) 0.017(13) -0.008(13)
C120 0.055(13) 0.022(11) 0.055(13) -0.005(10) 0.016(10) -0.016(10)
N2 0.139(6) 0.152(6) 0.150(6) 0.017(6) 0.019(6) 0.016(6)
C117 0.039(13) 0.047(16) 0.10(2) -0.007(15) 0.010(13) 0.000(11)
F54 0.32(4) 0.076(15) 0.044(10) -0.026(10) -0.006(15) 0.070(19)
C65 0.053(14) 0.034(14) 0.093(19) -0.005(11) 0.025(13) 0.004(11)
C15 0.061(13) 0.018(10) 0.038(10) -0.014(7) 0.020(9) -0.009(9)
C68 0.046(13) 0.044(15) 0.082(17) -0.017(13) 0.034(12) 0.001(11)
C59 0.052(14) 0.038(14) 0.081(18) -0.013(13) 0.028(13) -0.005(11)
C26 0.032(12) 0.052(15) 0.10(2) -0.020(14) 0.022(12) -0.012(10)
F6 0.26(4) 0.087(17) 0.084(15) -0.009(13) -0.045(18) -0.05(2)
C125 0.050(13) 0.028(12) 0.074(16) -0.002(11) 0.015(12) 0.000(10)
C25 0.032(11) 0.055(17) 0.079(17) 0.002(14) 0.004(11) -0.008(11)
F28 0.048(10) 0.079(14) 0.26(3) -0.048(17) 0.036(14) 0.023(9)
C67 0.052(16) 0.033(14) 0.13(3) -0.011(16) 0.052(17) 0.004(12)
C46 0.034(11) 0.043(15) 0.086(18) 0.002(13) 0.018(11) 0.002(10)
C69 0.033(11) 0.044(14) 0.070(15) -0.002(12) 0.016(10) 0.001(10)
C24 0.059(16) 0.051(17) 0.076(18) 0.001(14) -0.001(13) -0.009(13)
C122 0.071(18) 0.045(16) 0.09(2) 0.006(14) 0.039(15) 0.008(13)
C66 0.047(15) 0.061(18) 0.09(2) -0.021(16) 0.019(14) 0.007(13)
C115 0.049(13) 0.030(12) 0.055(13) -0.003(10) 0.002(10) 0.015(10)
C85 0.120(7) 0.143(7) 0.134(7) -0.002(6) 0.004(6) 0.017(6)
C86 0.143(3) 0.155(3) 0.153(3) 0.017(3) 0.019(3) 0.019(3)
C87 0.143(3) 0.155(3) 0.153(3) 0.017(3) 0.019(3) 0.019(3)
C88 0.143(3) 0.155(3) 0.153(3) 0.017(3) 0.019(3) 0.019(3)
C89 0.143(3) 0.155(3) 0.153(3) 0.017(3) 0.019(3) 0.019(3)
C90 0.143(3) 0.155(3) 0.153(3) 0.017(3) 0.019(3) 0.019(3)
C124 0.082(18) 0.046(16) 0.054(15) 0.003(12) 0.018(13) 0.000(14)
C2 0.053(14) 0.019(11) 0.065(15) -0.001(10) 0.008(11) 0.009(10)
C17 0.071(17) 0.051(16) 0.049(14) -0.007(12) 0.009(12) 0.009(13)
F16 0.16(2) 0.15(3) 0.14(2) -0.049(19) 0.040(19) 0.07(2)
C118 0.048(15) 0.08(2) 0.076(18) -0.017(15) 0.008(13) 0.023(14)
C29 0.036(12) 0.058(17) 0.068(16) 0.011(13) -0.008(11) -0.008(11)
C108 0.063(17) 0.10(3) 0.060(17) -0.022(17) -0.005(13) -0.006(16)
F17 0.13(2) 0.20(3) 0.102(17) -0.062(19) 0.051(15) -0.003(19)
F14 0.111(18) 0.16(3) 0.16(3) -0.01(2) 0.024(17) -0.071(18)
C62 0.072(18) 0.030(14) 0.09(2) -0.016(14) 0.002(15) -0.017(13)
C12 0.12(3) 0.08(2) 0.028(12) 0.009(13) 0.007(13) 0.014(19)
C51 0.076(19) 0.08(2) 0.060(17) 0.013(15) 0.024(14) 0.001(15)
F9 0.23(3) 0.25(4) 0.17(3) 0.17(3) -0.13(3) -0.14(3)
C72 0.09(2) 0.12(3) 0.042(14) -0.032(17) 0.024(14) -0.007(19)
C32 0.024(12) 0.10(3) 0.12(3) -0.01(2) 0.012(14) -0.016(15)
C13 0.074(16) 0.039(14) 0.041(12) 0.014(11) -0.012(10) -0.002(12)
F18 0.16(2) 0.12(2) 0.22(3) -0.08(2) 0.11(2) -0.05(2)
C11 0.09(2) 0.059(19) 0.067(18) -0.010(15) 0.010(15) -0.013(17)
F15 0.085(16) 0.11(2) 0.32(4) -0.09(3) 0.03(2) -0.018(15)
C49 0.058(17) 0.08(2) 0.10(2) 0.01(2) 0.034(17) -0.001(17)
C60 0.031(13) 0.063(19) 0.12(3) -0.001(18) -0.013(14) 0.008(12)
C34 0.045(15) 0.062(19) 0.10(2) 0.007(16) 0.002(14) 0.020(13)
C75 0.067(18) 0.11(3) 0.060(18) 0.013(18) 0.017(14) -0.018(17)
C18 0.09(2) 0.049(16) 0.056(16) 0.028(13) -0.018(14) -0.013(14)
C19 0.066(16) 0.08(2) 0.041(13) 0.020(13) 0.012(11) 0.009(15)
C41 0.068(17) 0.062(18) 0.057(15) 0.011(14) 0.013(12) -0.005(14)
C109 0.08(2) 0.09(2) 0.066(18) -0.007(17) 0.027(16) 0.001(18)
C55 0.076(19) 0.09(2) 0.065(18) 0.003(16) 0.023(15) 0.001(18)
C61 0.060(17) 0.049(18) 0.14(3) -0.033(19) 0.008(17) 0.003(14)
F13 0.15(2) 0.17(3) 0.16(3) -0.01(2) -0.02(2) -0.05(2)
C52 0.064(17) 0.09(2) 0.065(17) -0.012(16) 0.023(14) -0.008(16)
C126 0.14(3) 0.08(3) 0.07(2) -0.028(19) 0.01(2) 0.02(2)
C53 0.07(2) 0.11(3) 0.064(18) 0.003(19) 0.028(15) 0.024(19)
C73 0.10(3) 0.14(4) 0.08(2) 0.00(2) 0.04(2) 0.04(3)
C112 0.10(3) 0.08(2) 0.07(2) -0.011(18) 0.018(18) 0.00(2)
C54 0.08(2) 0.11(3) 0.10(3) -0.01(2) 0.045(19) -0.03(2)
C40 0.071(19) 0.06(2) 0.09(2) -0.011(17) 0.022(16) -0.010(16)
C74 0.07(2) 0.21(6) 0.06(2) 0.01(3) 0.024(17) 0.02(3)
F33 0.105(19) 0.25(5) 0.116(15) 0.06(3) 0.080(14) 0.05(2)
C30 0.047(14) 0.09(2) 0.072(18) -0.016(17) 0.011(13) -0.018(15)
C33 0.043(14) 0.042(16) 0.17(3) -0.007(18) 0.041(18) -0.005(12)
F4 0.38(5) 0.11(2) 0.063(14) -0.012(14) -0.09(2) -0.02(3)
F24 0.137(17) 0.14(3) 0.106(15) 0.022(17) 0.069(13) -0.02(2)
C21 0.10(2) 0.05(2) 0.08(2) 0.034(16) -0.004(19) -0.010(17)
F44 0.20(4) 0.50(9) 0.13(3) 0.01(4) -0.07(3) -0.10(5)
F43 0.13(2) 0.47(8) 0.18(3) 0.10(4) -0.06(2) -0.16(4)
F45 0.09(2) 0.31(6) 0.40(7) -0.10(6) -0.09(3) 0.02(3)
C7 0.069(18) 0.040(16) 0.08(2) 0.010(13) 0.025(15) 0.001(13)
C28 0.041(14) 0.061(19) 0.10(2) -0.015(17) 0.006(14) -0.009(13)
C147 0.142(7) 0.155(7) 0.152(7) 0.016(7) 0.020(7) 0.019(7)
C70 0.06(2) 0.05(2) 0.19(5) -0.03(3) 0.03(2) 0.019(16)
C148 0.08(3) 0.13(4) 0.17(5) 0.06(4) 0.00(3) 0.00(3)
F5 0.19(3) 0.29(4) 0.16(3) -0.19(3) -0.02(2) 0.05(3)
C31 0.061(18) 0.09(3) 0.10(3) -0.02(2) 0.001(16) 0.000(17)
C39 0.08(2) 0.15(4) 0.08(2) -0.03(2) 0.005(17) 0.03(2)
C37 0.07(2) 0.13(3) 0.10(3) -0.04(2) 0.030(18) -0.01(2)
F31 0.105(19) 0.25(5) 0.116(15) 0.06(3) 0.080(14) 0.05(2)
C38 0.06(2) 0.14(4) 0.12(3) -0.03(3) 0.05(2) 0.01(2)
C42 0.10(3) 0.11(4) 0.14(4) -0.01(3) 0.07(3) 0.00(3)
F23 0.137(17) 0.14(3) 0.106(15) 0.022(17) 0.069(13) -0.02(2)
C150 0.08(2) 0.12(4) 0.13(3) 0.03(3) 0.00(2) -0.02(2)
F22 0.137(17) 0.14(3) 0.106(15) 0.022(17) 0.069(13) -0.02(2)
C14 0.18(4) 0.06(2) 0.051(18) -0.027(17) -0.02(2) 0.02(3)
C141 0.143(3) 0.155(3) 0.153(3) 0.017(3) 0.019(3) 0.019(3)
C157 0.141(8) 0.157(8) 0.151(8) 0.017(8) 0.019(8) 0.015(8)
C92 0.15(3) 0.07(2) 0.042(14) -0.011(14) 0.022(17) -0.010(19)
C97 0.12(3) 0.15(5) 0.15(4) -0.05(4) 0.03(3) -0.06(3)
C96 0.13(4) 0.13(4) 0.12(4) -0.03(3) 0.06(3) -0.01(3)
C95 0.14(4) 0.12(4) 0.13(4) -0.01(3) 0.05(3) 0.02(3)
C94 0.12(3) 0.13(4) 0.09(3) -0.05(3) 0.03(2) -0.01(3)
C35 0.039(16) 0.09(3) 0.17(4) 0.05(3) 0.00(2) 0.022(17)
C158 0.140(10) 0.159(10) 0.149(10) 0.018(10) 0.019(9) 0.013(9)
C105 0.20(7) 0.36(12) 0.06(3) 0.01(5) 0.03(3) -0.10(8)
C132 0.143(3) 0.155(3) 0.153(3) 0.017(3) 0.019(3) 0.019(3)
C77 0.10(3) 0.24(7) 0.09(3) 0.02(4) 0.06(3) 0.08(4)
C152 0.143(3) 0.155(3) 0.153(3) 0.017(3) 0.019(3) 0.019(3)
C155 0.143(3) 0.155(3) 0.153(3) 0.017(3) 0.019(3) 0.019(3)
C149 0.10(3) 0.28(8) 0.08(3) -0.03(4) 0.00(2) 0.00(4)
F40 0.143(3) 0.155(3) 0.153(3) 0.017(3) 0.019(3) 0.019(3)
C143 0.143(3) 0.155(3) 0.153(3) 0.017(3) 0.019(3) 0.019(3)
C128 0.143(3) 0.155(3) 0.153(3) 0.017(3) 0.019(3) 0.019(3)
C137 0.143(3) 0.155(3) 0.153(3) 0.017(3) 0.019(3) 0.019(3)
C133 0.143(3) 0.155(3) 0.153(3) 0.017(3) 0.019(3) 0.019(3)
C130 0.143(3) 0.155(3) 0.153(3) 0.017(3) 0.019(3) 0.019(3)
F32 0.105(19) 0.25(5) 0.116(15) 0.06(3) 0.080(14) 0.05(2)
C142 0.143(3) 0.155(3) 0.153(3) 0.017(3) 0.019(3) 0.019(3)
F41 0.143(3) 0.155(3) 0.153(3) 0.017(3) 0.019(3) 0.019(3)
C153 0.143(3) 0.155(3) 0.153(3) 0.017(3) 0.019(3) 0.019(3)
C138 0.143(3) 0.155(3) 0.153(3) 0.017(3) 0.019(3) 0.019(3)
C159 0.143(3) 0.155(3) 0.153(3) 0.017(3) 0.019(3) 0.019(3)
C134 0.143(3) 0.155(3) 0.153(3) 0.017(3) 0.019(3) 0.019(3)
C151 0.143(3) 0.155(3) 0.153(3) 0.017(3) 0.019(3) 0.019(3)
C131 0.143(3) 0.155(3) 0.153(3) 0.017(3) 0.019(3) 0.019(3)
C127 0.143(3) 0.155(3) 0.153(3) 0.017(3) 0.019(3) 0.019(3)
C144 0.143(3) 0.155(3) 0.153(3) 0.017(3) 0.019(3) 0.019(3)
C83 0.143(3) 0.155(3) 0.153(3) 0.017(3) 0.019(3) 0.019(3)
C82 0.143(3) 0.155(3) 0.153(3) 0.017(3) 0.019(3) 0.019(3)
C81 0.143(3) 0.155(3) 0.153(3) 0.017(3) 0.019(3) 0.019(3)
C80 0.143(3) 0.155(3) 0.153(3) 0.017(3) 0.019(3) 0.019(3)
C79 0.143(3) 0.155(3) 0.153(3) 0.017(3) 0.019(3) 0.019(3)
C78 0.143(3) 0.155(3) 0.153(3) 0.017(3) 0.019(3) 0.019(3)
F27 0.050(10) 0.063(12) 0.23(3) -0.022(15) -0.019(13) 0.013(9)
F25 0.110(18) 0.064(15) 0.28(4) -0.06(2) -0.03(2) 0.057(13)
F26 0.099(16) 0.053(13) 0.25(3) 0.003(17) -0.006(18) 0.004(12)
C63 0.045(19) 0.08(3) 0.27(7) 0.00(4) 0.02(3) 0.009(18)
C91 0.143(3) 0.155(3) 0.153(3) 0.017(3) 0.019(3) 0.019(3)
C145 0.143(3) 0.155(3) 0.153(3) 0.017(3) 0.019(3) 0.019(3)
C146 0.143(3) 0.155(3) 0.153(3) 0.017(3) 0.019(3) 0.019(3)
C154 0.143(3) 0.155(3) 0.153(3) 0.017(3) 0.019(3) 0.019(3)
C129 0.143(3) 0.155(3) 0.153(3) 0.017(3) 0.019(3) 0.019(3)
N1 0.143(3) 0.155(3) 0.153(3) 0.017(3) 0.019(3) 0.019(3)
C139 0.143(3) 0.155(3) 0.153(3) 0.017(3) 0.019(3) 0.019(3)
F39 0.143(3) 0.155(3) 0.153(3) 0.017(3) 0.019(3) 0.019(3)
C98 0.143(3) 0.155(3) 0.153(3) 0.017(3) 0.019(3) 0.019(3)
F42 0.143(3) 0.155(3) 0.153(3) 0.017(3) 0.019(3) 0.019(3)
F38 0.120(7) 0.143(7) 0.134(7) -0.002(6) 0.004(6) 0.017(6)
F37 0.143(3) 0.155(3) 0.153(3) 0.017(3) 0.019(3) 0.019(3)
C84 0.143(3) 0.155(3) 0.153(3) 0.017(3) 0.019(3) 0.019(3)
F36 0.61(8) 0.60(8) 0.63(8) -0.01(2) 0.06(3) 0.02(2)
F34 0.21(3) 0.28(3) 0.26(3) 0.02(2) 0.03(2) 0.00(2)
F35 0.25(3) 0.29(3) 0.25(3) 0.00(2) 0.01(2) 0.04(2)
F23A 0.137(17) 0.14(3) 0.106(15) 0.022(17) 0.069(13) -0.02(2)
F22A 0.137(17) 0.14(3) 0.106(15) 0.022(17) 0.069(13) -0.02(2)
F24A 0.137(17) 0.14(3) 0.106(15) 0.022(17) 0.069(13) -0.02(2)
F33A 0.105(19) 0.25(5) 0.116(15) 0.06(3) 0.080(14) 0.05(2)
F32A 0.105(19) 0.25(5) 0.116(15) 0.06(3) 0.080(14) 0.05(2)
F31A 0.105(19) 0.25(5) 0.116(15) 0.06(3) 0.080(14) 0.05(2)

loop_
_atom_type_symbol
_atom_type_description
_atom_type_scat_dispersion_real
_atom_type_scat_dispersion_imag
_atom_type_scat_source
C C 0.0181 0.0091 'International Tables Vol C Tables 4.2.6.8 and 6.1.1.4'
H H 0.0000 0.0000 'International Tables Vol C Tables 4.2.6.8 and 6.1.1.4'
Au Au -4.4197 7.2980 'International Tables Vol C Tables 4.2.6.8 and 6.1.1.4'
Cu Cu -1.9646 0.5888 'International Tables Vol C Tables 4.2.6.8 and 6.1.1.4'
S S 0.3331 0.5567 'International Tables Vol C Tables 4.2.6.8 and 6.1.1.4'
F F 0.0727 0.0534 'International Tables Vol C Tables 4.2.6.8 and 6.1.1.4'
N N 0.0311 0.0180 'International Tables Vol C Tables 4.2.6.8 and 6.1.1.4'
Cl Cl 0.3639 0.7018 'International Tables Vol C Tables 4.2.6.8 and 6.1.1.4'

loop_
_geom_angle_atom_site_label_1
_geom_angle_atom_site_label_2
_geom_angle_atom_site_label_3
_geom_angle
_geom_angle_site_symmetry_1
_geom_angle_site_symmetry_3
Au2 Au1 Au3 60.59(3) . .
Au2 Au1 Au4 108.61(4) . .
Au2 Au1 Au5 109.15(3) . .
Au2 Au1 Au6 60.65(3) . 2_656
Au3 Au1 Au4 108.17(3) . .
Au3 Au1 Au6 108.38(3) . 2_656
Au5 Au1 Au3 60.60(3) . .
Au5 Au1 Au4 59.48(3) . .
Au5 Au1 Au6 107.24(3) . 2_656
Au6 Au1 Au4 59.34(3) 2_656 .
Cu5 Au1 Au2 166.32(7) . .
Cu5 Au1 Au3 113.97(7) . .
Cu5 Au1 Au4 59.85(7) . .
Cu5 Au1 Au5 59.50(6) . .
Cu5 Au1 Au6 113.35(7) . 2_656
Cu5 Au1 Cu9 130.62(9) . .
Cu5 Au1 Cu12 68.44(9) . .
Cu5 Au1 Cu15 71.12(10) . .
Cu9 Au1 Au2 59.13(6) . .
Cu9 Au1 Au3 58.55(6) . .
Cu9 Au1 Au4 164.59(7) . .
Cu9 Au1 Au5 113.44(7) . .
Cu9 Au1 Au6 114.92(7) . 2_656
Cu11 Au1 Au2 59.68(7) . .
Cu11 Au1 Au3 115.14(7) . .
Cu11 Au1 Au4 112.50(8) . .
Cu11 Au1 Au5 165.01(7) . .
Cu11 Au1 Au6 59.25(7) . 2_656
Cu11 Au1 Cu5 129.71(9) . .
Cu11 Au1 Cu9 70.81(9) . .
Cu11 Au1 Cu12 67.28(10) . .
Cu11 Au1 Cu15 130.84(10) . .
Cu12 Au1 Au2 113.26(7) . .
Cu12 Au1 Au3 164.52(7) . .
Cu12 Au1 Au4 58.85(7) . .
Cu12 Au1 Au5 112.78(7) . .
Cu12 Au1 Au6 58.69(7) . 2_656
Cu12 Au1 Cu9 132.64(9) . .
Cu15 Au1 Au2 111.26(7) . .
Cu15 Au1 Au3 57.23(7) . .
Cu15 Au1 Au4 115.69(8) . .
Cu15 Au1 Au5 60.79(7) . .
Cu15 Au1 Au6 163.99(7) . 2_656
Cu15 Au1 Cu9 65.45(9) . .
Cu15 Au1 Cu12 134.03(10) . .
Au1 Au2 Au2 107.42(3) . 2_656
Au1 Au2 Au3 60.27(3) . .
Au1 Au2 Au3 108.19(4) . 2_656
Au1 Au2 Au6 60.26(3) . 2_656
Au3 Au2 Au2 58.76(3) . 2_656
Au3 Au2 Au2 60.17(3) 2_656 2_656
Au3 Au2 Au3 107.27(4) 2_656 .
Au3 Au2 Au6 59.83(3) 2_656 2_656
Au3 Au2 Au6 107.82(4) . 2_656
Au6 Au2 Au2 107.59(3) 2_656 2_656
Cu6 Au2 Au1 112.25(7) 2_656 .
Cu6 Au2 Au2 114.92(7) 2_656 2_656
Cu6 Au2 Au3 163.54(7) 2_656 .
Cu6 Au2 Au3 59.51(6) 2_656 2_656
Cu6 Au2 Au6 57.94(6) 2_656 2_656
Cu6 Au2 Cu7 72.52(9) 2_656 2_656
Cu7 Au2 Au1 113.46(7) . .
Cu7 Au2 Au1 162.88(7) 2_656 .
Cu7 Au2 Au2 57.16(6) 2_656 2_656
Cu7 Au2 Au2 59.48(6) . 2_656
Cu7 Au2 Au3 113.72(7) . 2_656
Cu7 Au2 Au3 110.39(7) 2_656 .
Cu7 Au2 Au3 59.29(7) . .
Cu7 Au2 Au3 59.03(6) 2_656 2_656
Cu7 Au2 Au6 114.49(7) 2_656 2_656
Cu7 Au2 Au6 164.66(7) . 2_656
Cu7 Au2 Cu6 133.07(9) . 2_656
Cu7 Au2 Cu7 67.00(12) . 2_656
Cu7 Au2 Cu9 66.71(9) . .
Cu7 Au2 Cu11 132.06(9) . .
Cu9 Au2 Au1 60.03(6) . .
Cu9 Au2 Au2 111.51(7) . 2_656
Cu9 Au2 Au3 58.72(7) . .
Cu9 Au2 Au3 164.40(7) . 2_656
Cu9 Au2 Au6 115.38(7) . 2_656
Cu9 Au2 Cu6 132.63(9) . 2_656
Cu9 Au2 Cu7 129.74(9) . 2_656
Cu11 Au2 Au1 58.50(7) . .
Cu11 Au2 Au2 163.34(7) . 2_656
Cu11 Au2 Au3 113.78(7) . .
Cu11 Au2 Au3 113.26(7) . 2_656
Cu11 Au2 Au6 58.75(7) . 2_656
Cu11 Au2 Cu6 67.65(9) . 2_656
Cu11 Au2 Cu7 135.02(9) . 2_656
Cu11 Au2 Cu9 70.70(9) . .
Au1 Au3 Au2 59.14(3) . .
Au1 Au3 Au5 59.30(3) . .
Au2 Au3 Au1 108.36(4) 2_656 .
Au2 Au3 Au2 61.07(3) 2_656 .
Au2 Au3 Au5 108.42(3) 2_656 .
Au2 Au3 Au5 106.95(4) . .
Au2 Au3 Au6 60.86(3) 2_656 .
Au2 Au3 Cu16 114.88(7) 2_656 .
Au6 Au3 Au1 107.84(4) . .
Au6 Au3 Au2 109.10(4) . .
Au6 Au3 Au5 59.94(3) . .
Au6 Au3 Cu16 58.28(7) . .
Cu6 Au3 Au1 164.17(7) . .
Cu6 Au3 Au2 115.65(7) . .
Cu6 Au3 Au2 59.41(7) . 2_656
Cu6 Au3 Au5 112.76(7) . .
Cu6 Au3 Au6 58.25(7) . .
Cu6 Au3 Cu16 70.53(9) . .
Cu7 Au3 Au1 111.02(7) . .
Cu7 Au3 Au2 59.79(6) . 2_656
Cu7 Au3 Au2 57.68(6) . .
Cu7 Au3 Au5 163.30(7) . .
Cu7 Au3 Au6 116.12(7) . .
Cu7 Au3 Cu6 72.81(9) . .
Cu7 Au3 Cu9 66.20(8) . .
Cu7 Au3 Cu16 137.81(9) . .
Cu9 Au3 Au1 59.73(6) . .
Cu9 Au3 Au2 59.01(7) . .
Cu9 Au3 Au2 113.82(7) . 2_656
Cu9 Au3 Au5 113.33(7) . .
Cu9 Au3 Au6 165.50(7) . .
Cu9 Au3 Cu6 132.65(9) . .
Cu9 Au3 Cu16 130.74(9) . .
Cu15 Au3 Au1 59.59(7) . .
Cu15 Au3 Au2 166.50(8) . 2_656
Cu15 Au3 Au2 112.05(7) . .
Cu15 Au3 Au5 61.09(7) . .
Cu15 Au3 Au6 114.90(8) . .
Cu15 Au3 Cu6 131.00(10) . .
Cu15 Au3 Cu7 128.17(10) . .
Cu15 Au3 Cu9 66.83(9) . .
Cu15 Au3 Cu16 67.67(10) . .
Cu16 Au3 Au1 109.97(7) . .
Cu16 Au3 Au2 161.89(8) . .
Cu16 Au3 Au5 56.23(7) . .
Au1 Au4 Au4 107.41(3) . 2_656
Au1 Au4 Au5 107.43(4) . 2_656
Au5 Au4 Au1 59.79(3) . .
Au5 Au4 Au4 60.03(3) . 2_656
Au5 Au4 Au4 58.72(3) 2_656 2_656
Au5 Au4 Au5 106.92(4) . 2_656
Au5 Au4 Au6 108.23(4) . 2_656
Au6 Au4 Au1 60.29(3) 2_656 .
Au6 Au4 Au4 107.47(3) 2_656 2_656
Au6 Au4 Au5 60.13(3) 2_656 2_656
Cu5 Au4 Au1 57.80(7) . .
Cu5 Au4 Au4 114.26(7) . 2_656
Cu5 Au4 Au5 162.68(7) . 2_656
Cu5 Au4 Au5 58.93(6) . .
Cu5 Au4 Au6 112.36(7) . 2_656
Cu8 Au4 Au1 164.46(7) 2_656 .
Cu8 Au4 Au1 114.93(8) . .
Cu8 Au4 Au4 59.29(7) 2_656 2_656
Cu8 Au4 Au4 56.99(6) . 2_656
Cu8 Au4 Au5 59.70(7) 2_656 2_656
Cu8 Au4 Au5 110.11(7) . 2_656
Cu8 Au4 Au5 113.33(7) 2_656 .
Cu8 Au4 Au5 59.42(7) . .
Cu8 Au4 Au6 113.71(8) 2_656 2_656
Cu8 Au4 Au6 163.01(7) . 2_656
Cu8 Au4 Cu5 72.66(9) . .
Cu8 Au4 Cu5 132.91(10) 2_656 .
Cu8 Au4 Cu8 66.19(13) 2_656 .
Cu8 Au4 Cu10 66.15(9) 2_656 2_656
Cu8 Au4 Cu12 132.16(10) 2_656 .
Cu10 Au4 Au1 116.33(7) 2_656 .
Cu10 Au4 Au4 110.95(7) 2_656 2_656
Cu10 Au4 Au5 164.50(7) 2_656 .
Cu10 Au4 Au5 58.72(6) 2_656 2_656
Cu10 Au4 Au6 60.73(7) 2_656 2_656
Cu10 Au4 Cu5 133.75(9) 2_656 .
Cu10 Au4 Cu8 128.41(10) 2_656 .
Cu10 Au4 Cu12 71.63(9) 2_656 .
Cu12 Au4 Au1 59.22(7) . .
Cu12 Au4 Au4 163.94(7) . 2_656
Cu12 Au4 Au5 113.38(7) . .
Cu12 Au4 Au5 114.32(7) . 2_656
Cu12 Au4 Au6 59.14(7) . 2_656
Cu12 Au4 Cu5 67.76(9) . .
Cu12 Au4 Cu8 134.66(9) . .
Au1 Au5 Au3 60.10(3) . .
Au1 Au5 Au4 109.11(4) . 2_656
Au1 Au5 Au6 108.12(4) . .
Au4 Au5 Au1 60.73(3) . .
Au4 Au5 Au3 108.77(4) . .
Au4 Au5 Au3 107.31(3) 2_656 .
Au4 Au5 Au4 61.26(3) . 2_656
Au4 Au5 Au6 108.89(4) . .
Au4 Au5 Cu15 114.59(7) . .
Au6 Au5 Au3 59.48(3) . .
Au6 Au5 Au4 59.37(3) . 2_656
Cu5 Au5 Au1 58.43(7) . .
Cu5 Au5 Au3 112.58(7) . .
Cu5 Au5 Au4 59.95(7) . .
Cu5 Au5 Au4 116.30(7) . 2_656
Cu5 Au5 Au6 165.03(8) . .
Cu5 Au5 Cu8 73.13(9) . .
Cu5 Au5 Cu15 69.63(9) . .
Cu8 Au5 Au1 115.83(7) . .
Cu8 Au5 Au3 163.34(7) . .
Cu8 Au5 Au4 57.42(6) . 2_656
Cu8 Au5 Au4 59.47(7) . .
Cu8 Au5 Au6 110.99(7) . .
Cu8 Au5 Cu15 137.57(9) . .
Cu10 Au5 Au1 165.98(7) . .
Cu10 Au5 Au3 114.41(7) . .
Cu10 Au5 Au4 58.81(7) . 2_656
Cu10 Au5 Au4 113.27(7) . .
Cu10 Au5 Au6 60.48(7) . .
Cu10 Au5 Cu5 131.53(10) . .
Cu10 Au5 Cu8 65.29(9) . .
Cu10 Au5 Cu15 131.32(10) . .
Cu15 Au5 Au1 58.34(7) . .
Cu15 Au5 Au3 56.33(7) . .
Cu15 Au5 Au4 162.26(8) . 2_656
Cu15 Au5 Au6 110.26(7) . .
Cu16 Au5 Au1 115.46(8) . .
Cu16 Au5 Au3 61.57(8) . .
Cu16 Au5 Au4 167.45(8) . .
Cu16 Au5 Au4 112.30(7) . 2_656
Cu16 Au5 Au6 59.86(7) . .
Cu16 Au5 Cu5 129.84(10) . .
Cu16 Au5 Cu8 127.84(10) . .
Cu16 Au5 Cu10 67.39(9) . .
Cu16 Au5 Cu15 67.93(9) . .
Au1 Au6 Au2 59.10(3) 2_656 2_656
Au3 Au6 Au1 106.84(3) . 2_656
Au3 Au6 Au2 59.31(3) . 2_656
Au3 Au6 Au5 60.57(3) . .
Au4 Au6 Au1 60.37(3) 2_656 2_656
Au4 Au6 Au2 108.18(4) 2_656 2_656
Au4 Au6 Au3 109.08(3) 2_656 .
Au4 Au6 Au5 60.50(3) 2_656 .
Au5 Au6 Au1 107.78(4) . 2_656
Au5 Au6 Au2 107.70(3) . 2_656
Cu6 Au6 Au1 112.49(7) . 2_656
Cu6 Au6 Au2 59.37(7) . 2_656
Cu6 Au6 Au3 59.80(6) . .
Cu6 Au6 Au4 165.89(7) . 2_656
Cu6 Au6 Au5 114.71(7) . .
Cu6 Au6 Cu10 132.23(9) . .
Cu6 Au6 Cu11 68.24(9) . 2_656
Cu6 Au6 Cu12 129.46(9) . 2_656
Cu6 Au6 Cu16 72.41(10) . .
Cu10 Au6 Au1 114.32(7) . 2_656
Cu10 Au6 Au2 163.39(7) . 2_656
Cu10 Au6 Au3 113.27(7) . .
Cu10 Au6 Au4 58.44(7) . 2_656
Cu10 Au6 Au5 58.12(6) . .
Cu11 Au6 Au1 58.11(7) 2_656 2_656
Cu11 Au6 Au2 58.77(7) 2_656 2_656
Cu11 Au6 Au3 112.81(7) 2_656 .
Cu11 Au6 Au4 112.39(7) 2_656 2_656
Cu11 Au6 Au5 163.50(8) 2_656 .
Cu11 Au6 Cu10 133.16(9) 2_656 .
Cu11 Au6 Cu12 67.09(9) 2_656 2_656
Cu11 Au6 Cu16 135.15(10) 2_656 .
Cu12 Au6 Au1 59.34(7) 2_656 2_656
Cu12 Au6 Au2 112.45(7) 2_656 2_656
Cu12 Au6 Au3 164.65(7) 2_656 .
Cu12 Au6 Au4 59.41(7) 2_656 2_656
Cu12 Au6 Au5 114.90(7) 2_656 .
Cu12 Au6 Cu10 70.77(9) 2_656 .
Cu12 Au6 Cu16 130.67(10) 2_656 .
Cu16 Au6 Au1 163.60(7) . 2_656
Cu16 Au6 Au2 116.07(8) . 2_656
Cu16 Au6 Au3 61.13(7) . .
Cu16 Au6 Au4 111.06(8) . 2_656
Cu16 Au6 Au5 57.30(7) . .
Cu16 Au6 Cu10 65.45(9) . .
Cu1 Au7 Cu1 83.68(12) 2_656 .
S1 Au7 Cu1 129.86(17) 2_656 .
S1 Au7 Cu1 47.74(17) . .
S1 Au7 Cu1 47.74(17) 2_656 2_656
S1 Au7 Cu1 129.86(17) . 2_656
S1 Au7 S1 177.6(3) . 2_656
Cu2 Au8 Cu2 84.06(12) . 2_656
S17 Au8 Cu2 48.21(16) 2_656 2_656
S17 Au8 Cu2 130.18(17) . 2_656
S17 Au8 Cu2 130.18(17) 2_656 .
S17 Au8 Cu2 48.21(16) . .
S17 Au8 S17 178.4(3) . 2_656
Cu3 Au9 Cu4 84.41(9) . .
S5 Au9 Cu3 51.00(16) . .
S5 Au9 Cu4 134.67(16) . .
S6 Au9 Cu3 128.80(17) . .
S6 Au9 Cu4 45.78(15) . .
S6 Au9 S5 177.5(3) . .
Cu14 Au10 Cu13 84.68(13) . .
S14 Au10 Cu13 135.5(3) . .
S14 Au10 Cu14 51.4(3) . .
S14 Au10 S12 174.7(4) . .
S12 Au10 Cu13 49.0(2) . .
S12 Au10 Cu14 133.5(2) . .
Cu7 Cu1 Au7 90.63(10) 2_656 .
S2 Cu1 Au7 115.35(17) . .
S2 Cu1 Cu7 47.88(15) . 2_656
S2 Cu1 S1 109.8(2) . .
S3 Cu1 Au7 106.79(18) . .
S3 Cu1 Cu7 100.25(17) . 2_656
S3 Cu1 S2 124.8(2) . .
S3 Cu1 S1 124.8(2) . .
S1 Cu1 Au7 48.27(17) . .
S1 Cu1 Cu7 123.6(2) . 2_656
Cu8 Cu2 Au8 91.28(10) . .
S18 Cu2 Au8 117.62(19) . .
S18 Cu2 Cu8 48.96(15) . .
S18 Cu2 S17 109.1(3) . .
S16 Cu2 Au8 104.97(18) 2_656 .
S16 Cu2 Cu8 99.64(18) 2_656 .
S16 Cu2 S18 124.6(2) 2_656 .
S16 Cu2 S17 125.6(3) 2_656 .
S17 Cu2 Au8 49.09(18) . .
S17 Cu2 Cu8 123.4(2) . .
S4 Cu3 Au9 108.88(18) . .
S4 Cu3 S9 123.6(2) . .
S4 Cu3 S5 124.1(3) . .
S9 Cu3 Au9 112.44(18) . .
S9 Cu3 S5 111.6(3) . .
S5 Cu3 Au9 51.40(19) . .
Cu11 Cu4 Au9 89.27(11) . .
Cu11 Cu4 Cu12 58.66(10) . .
Cu12 Cu4 Au9 87.83(11) . .
S10 Cu4 Au9 111.34(19) . .
S10 Cu4 Cu11 100.48(18) . .
S10 Cu4 Cu12 47.58(16) . .
S10 Cu4 S7 120.1(2) . .
S10 Cu4 S6 126.7(3) . .
S7 Cu4 Au9 116.2(2) . .
S7 Cu4 Cu11 48.18(17) . .
S7 Cu4 Cu12 100.05(18) . .
S6 Cu4 Au9 46.51(19) . .
S6 Cu4 Cu11 122.1(2) . .
S6 Cu4 Cu12 131.9(2) . .
S6 Cu4 S7 112.2(3) . .
Au1 Cu5 Au4 62.35(7) . .
Au1 Cu5 Au5 62.07(7) . .
Au1 Cu5 Cu12 56.59(8) . .
Au4 Cu5 Cu12 55.84(8) . .
Au5 Cu5 Au4 61.12(7) . .
Au5 Cu5 Cu12 105.67(11) . .
S10 Cu5 Au1 81.63(15) . .
S10 Cu5 Au4 102.97(17) . .
S10 Cu5 Au5 143.70(18) . .
S10 Cu5 Cu12 47.52(15) . .
S18 Cu5 Au1 142.17(18) . .
S18 Cu5 Au4 80.02(16) . .
S18 Cu5 Au5 97.47(16) . .
S18 Cu5 Cu12 106.07(19) . .
S18 Cu5 S10 112.3(2) . .
S18 Cu5 S11 107.0(2) . .
S11 Cu5 Au1 100.79(17) . .
S11 Cu5 Au4 141.74(17) . .
S11 Cu5 Au5 80.62(15) . .
S11 Cu5 Cu12 145.16(19) . .
S11 Cu5 S10 108.3(2) . .
Au2 Cu6 Au3 61.07(6) 2_656 .
Au2 Cu6 Cu11 55.98(8) 2_656 2_656
Au3 Cu6 Cu11 105.34(11) . 2_656
Au6 Cu6 Au2 62.69(7) . 2_656
Au6 Cu6 Au3 61.95(7) . .
Au6 Cu6 Cu11 56.33(8) . 2_656
S4 Cu6 Au2 103.36(18) 2_656 2_656
S4 Cu6 Au3 143.97(18) 2_656 .
S4 Cu6 Au6 82.03(15) 2_656 .
S4 Cu6 Cu11 47.90(16) 2_656 2_656
S2 Cu6 Au2 80.08(15) 2_656 2_656
S2 Cu6 Au3 96.93(16) 2_656 .
S2 Cu6 Au6 142.46(18) 2_656 .
S2 Cu6 Cu11 107.27(18) 2_656 2_656
S2 Cu6 S4 112.9(2) 2_656 2_656
S2 Cu6 S13 108.5(3) 2_656 .
S13 Cu6 Au2 141.30(19) . 2_656
S13 Cu6 Au3 80.28(16) . .
S13 Cu6 Au6 98.6(2) . .
S13 Cu6 Cu11 142.8(2) . 2_656
S13 Cu6 S4 107.2(2) . 2_656
Au2 Cu7 Au2 63.36(7) . 2_656
Au2 Cu7 Au3 63.03(7) . .
Au2 Cu7 Cu1 120.02(12) . 2_656
Au2 Cu7 Cu1 76.94(9) 2_656 2_656
Au2 Cu7 Cu7 57.58(8) . 2_656
Au2 Cu7 Cu7 55.42(7) 2_656 2_656
Au2 Cu7 Cu9 57.57(8) . .
Au2 Cu7 Cu9 107.50(11) 2_656 .
Au3 Cu7 Au2 61.17(7) . 2_656
Au3 Cu7 Cu1 131.13(12) . 2_656
Au3 Cu7 Cu7 106.13(6) . 2_656
Au3 Cu7 Cu9 56.95(8) . .
Cu7 Cu7 Cu1 63.14(10) 2_656 2_656
Cu9 Cu7 Cu1 170.91(14) . 2_656
Cu9 Cu7 Cu7 112.42(13) . 2_656
S2 Cu7 Au2 81.18(16) 2_656 2_656
S2 Cu7 Au2 144.49(18) 2_656 .
S2 Cu7 Au3 99.22(17) 2_656 .
S2 Cu7 Cu1 47.49(16) 2_656 2_656
S2 Cu7 Cu7 104.46(19) 2_656 2_656
S2 Cu7 Cu9 140.16(19) 2_656 .
S2 Cu7 S3 133.2(2) 2_656 .
S3 Cu7 Au2 82.15(16) . .
S3 Cu7 Au2 144.67(19) . 2_656
S3 Cu7 Au3 110.97(17) . .
S3 Cu7 Cu1 117.82(18) . 2_656
S3 Cu7 Cu7 100.50(19) . 2_656
S3 Cu7 Cu9 54.04(15) . .
Au4 Cu8 Au4 63.72(7) 2_656 .
Au4 Cu8 Au5 62.88(7) 2_656 .
Au4 Cu8 Cu2 78.04(10) . .
Au4 Cu8 Cu2 121.66(13) 2_656 .
Au4 Cu8 Cu8 58.00(8) 2_656 2_656
Au4 Cu8 Cu8 55.81(8) . 2_656
Au4 Cu8 Cu10 57.76(8) 2_656 .
Au4 Cu8 Cu10 107.93(11) . .
Au5 Cu8 Au4 61.11(7) . .
Au5 Cu8 Cu2 131.69(12) . .
Au5 Cu8 Cu8 106.35(7) . 2_656
Au5 Cu8 Cu10 57.06(8) . .
Cu8 Cu8 Cu2 64.31(11) 2_656 .
Cu10 Cu8 Cu2 170.93(14) . .
Cu10 Cu8 Cu8 112.94(13) . 2_656
S18 Cu8 Au4 81.10(16) . .
S18 Cu8 Au4 144.67(19) . 2_656
S18 Cu8 Au5 98.22(16) . .
S18 Cu8 Cu2 47.95(16) . .
S18 Cu8 Cu8 105.5(2) . 2_656
S18 Cu8 Cu10 138.6(2) . .
S18 Cu8 S16 132.3(2) . .
S16 Cu8 Au4 82.98(16) . 2_656
S16 Cu8 Au4 145.72(18) . .
S16 Cu8 Au5 111.92(18) . .
S16 Cu8 Cu2 116.38(19) . .
S16 Cu8 Cu8 100.51(19) . 2_656
S16 Cu8 Cu10 54.88(16) . .
Au1 Cu9 Cu7 105.41(10) . .
Au1 Cu9 Cu15 56.62(8) . .
Au2 Cu9 Au1 60.84(6) . .
Au2 Cu9 Cu7 55.72(8) . .
Au2 Cu9 Cu15 105.65(11) . .
Au3 Cu9 Au1 61.72(6) . .
Au3 Cu9 Au2 62.26(6) . .
Au3 Cu9 Cu7 56.86(8) . .
Au3 Cu9 Cu15 55.38(8) . .
Cu15 Cu9 Cu7 109.01(12) . .
S7 Cu9 Au1 77.17(16) . .
S7 Cu9 Au2 100.73(17) . .
S7 Cu9 Au3 138.83(18) . .
S7 Cu9 Cu7 145.9(2) . .
S7 Cu9 Cu15 100.73(18) . .
S7 Cu9 S3 106.6(2) . .
S7 Cu9 S8 112.0(2) . .
S3 Cu9 Au1 138.36(17) . .
S3 Cu9 Au2 78.00(14) . .
S3 Cu9 Au3 105.71(15) . .
S3 Cu9 Cu7 48.88(13) . .
S3 Cu9 Cu15 151.29(18) . .
S8 Cu9 Au1 106.27(18) . .
S8 Cu9 Au2 141.35(18) . .
S8 Cu9 Au3 79.41(16) . .
S8 Cu9 Cu7 100.06(18) . .
S8 Cu9 Cu15 49.72(17) . .
S8 Cu9 S3 110.0(2) . .
Au4 Cu10 Au6 60.83(7) 2_656 .
Au4 Cu10 Cu8 56.09(8) 2_656 .
Au4 Cu10 Cu16 105.74(11) 2_656 .
Au5 Cu10 Au4 62.47(7) . 2_656
Au5 Cu10 Au6 61.39(7) . .
Au5 Cu10 Cu8 57.64(8) . .
Au5 Cu10 Cu16 55.33(8) . .
Au6 Cu10 Cu8 105.84(11) . .
Au6 Cu10 Cu16 56.39(9) . .
Cu8 Cu10 Cu16 109.69(12) . .
S9 Cu10 Au4 99.92(17) 2_656 2_656
S9 Cu10 Au5 138.17(18) 2_656 .
S9 Cu10 Au6 76.83(15) 2_656 .
S9 Cu10 Cu8 145.22(19) 2_656 .
S9 Cu10 Cu16 100.58(18) 2_656 .
S9 Cu10 S16 106.0(2) 2_656 .
S16 Cu10 Au4 78.64(15) . 2_656
S16 Cu10 Au5 106.80(16) . .
S16 Cu10 Au6 138.94(18) . .
S16 Cu10 Cu8 49.18(14) . .
S16 Cu10 Cu16 151.97(18) . .
S15 Cu10 Au4 141.2(2) . 2_656
S15 Cu10 Au5 79.00(18) . .
S15 Cu10 Au6 105.2(2) . .
S15 Cu10 Cu8 100.6(2) . .
S15 Cu10 Cu16 48.91(19) . .
S15 Cu10 S9 112.3(2) . 2_656
S15 Cu10 S16 110.8(2) . .
Au1 Cu11 Au2 61.81(7) . .
Au1 Cu11 Au6 62.64(7) . 2_656
Au1 Cu11 Cu4 79.20(10) . .
Au1 Cu11 Cu6 106.00(10) . 2_656
Au1 Cu11 Cu12 57.19(8) . .
Au2 Cu11 Cu4 136.51(13) . .
Au2 Cu11 Cu6 56.36(8) . 2_656
Au2 Cu11 Cu12 107.02(10) . .
Au6 Cu11 Au2 62.48(6) 2_656 .
Au6 Cu11 Cu4 116.93(12) 2_656 .
Au6 Cu11 Cu6 55.43(8) 2_656 2_656
Au6 Cu11 Cu12 56.47(8) 2_656 .
Cu6 Cu11 Cu4 163.39(15) 2_656 .
Cu12 Cu11 Cu4 60.83(10) . .
Cu12 Cu11 Cu6 108.20(12) . 2_656
S4 Cu11 Au1 145.69(19) . .
S4 Cu11 Au2 106.58(17) . .
S4 Cu11 Au6 83.21(17) . 2_656
S4 Cu11 Cu4 116.69(18) . .
S4 Cu11 Cu6 50.77(15) . 2_656
S4 Cu11 Cu12 102.16(19) . .
S4 Cu11 S7 133.4(2) . .
S7 Cu11 Au1 80.32(17) . .
S7 Cu11 Au2 103.80(18) . .
S7 Cu11 Au6 142.8(2) . 2_656
S7 Cu11 Cu4 47.79(17) . .
S7 Cu11 Cu6 147.9(2) . 2_656
S7 Cu11 Cu12 101.67(19) . .
Au1 Cu12 Cu4 78.25(10) . .
Au1 Cu12 Cu5 54.98(8) . .
Au1 Cu12 Cu11 55.53(8) . .
Au4 Cu12 Au1 61.93(7) . .
Au4 Cu12 Cu4 135.85(13) . .
Au4 Cu12 Cu5 56.40(8) . .
Au4 Cu12 Cu11 105.69(10) . .
Au6 Cu12 Au1 61.97(7) 2_656 .
Au6 Cu12 Au4 61.45(6) 2_656 .
Au6 Cu12 Cu4 116.58(12) 2_656 .
Au6 Cu12 Cu5 105.35(10) 2_656 .
Au6 Cu12 Cu11 56.44(8) 2_656 .
Cu5 Cu12 Cu4 86.02(11) . .
Cu11 Cu12 Cu4 60.51(10) . .
Cu11 Cu12 Cu5 106.85(12) . .
S9 Cu12 Au1 141.80(18) . .
S9 Cu12 Au4 102.49(16) . .
S9 Cu12 Au6 79.87(16) . 2_656
S9 Cu12 Cu4 121.07(18) . .
S9 Cu12 Cu5 147.37(19) . .
S9 Cu12 Cu11 102.73(18) . .
S10 Cu12 Au1 82.49(16) . .
S10 Cu12 Au4 106.66(17) . .
S10 Cu12 Au6 144.23(19) . 2_656
S10 Cu12 Cu4 46.34(16) . .
S10 Cu12 Cu5 50.69(15) . .
S10 Cu12 Cu11 101.08(18) . .
S10 Cu12 S9 135.3(2) . .
Au10 Cu13 Cu15 93.42(14) . .
Au10 Cu13 Cu16 89.54(13) . .
Cu15 Cu13 Cu16 59.83(11) . .
S8 Cu13 Au10 116.7(2) . .
S8 Cu13 Cu15 49.31(19) . .
S8 Cu13 Cu16 103.8(2) . .
S8 Cu13 S13 122.4(3) . .
S8 Cu13 S12 115.9(3) . .
S13 Cu13 Au10 111.8(2) . .
S13 Cu13 Cu15 100.2(2) . .
S13 Cu13 Cu16 47.2(2) . .
S13 Cu13 S12 118.9(3) . .
S12 Cu13 Au10 48.7(3) . .
S12 Cu13 Cu15 132.3(3) . .
S12 Cu13 Cu16 131.5(3) . .
S11 Cu14 Au10 114.6(2) . .
S11 Cu14 S15 119.0(3) . .
S11 Cu14 S14 129.7(3) . .
S15 Cu14 Au10 110.8(2) . .
S15 Cu14 S14 110.2(4) . .
S14 Cu14 Au10 50.7(3) . .
Au1 Cu15 Au5 60.87(7) . .
Au1 Cu15 Cu9 57.93(9) . .
Au1 Cu15 Cu13 140.35(14) . .
Au1 Cu15 Cu16 106.00(11) . .
Au3 Cu15 Au1 63.18(7) . .
Au3 Cu15 Au5 62.58(7) . .
Au3 Cu15 Cu9 57.79(8) . .
Au3 Cu15 Cu13 79.57(11) . .
Au3 Cu15 Cu16 58.67(9) . .
Au5 Cu15 Cu9 107.55(11) . .
Au5 Cu15 Cu13 114.36(12) . .
Au5 Cu15 Cu16 53.99(8) . .
Cu9 Cu15 Cu13 91.63(13) . .
Cu9 Cu15 Cu16 113.86(12) . .
Cu13 Cu15 Cu16 60.73(11) . .
S11 Cu15 Au1 102.47(18) . .
S11 Cu15 Au3 143.24(19) . .
S11 Cu15 Au5 80.77(17) . .
S11 Cu15 Cu9 145.45(19) . .
S11 Cu15 Cu13 116.0(2) . .
S11 Cu15 Cu16 98.31(18) . .
S11 Cu15 S8 132.8(2) . .
S8 Cu15 Au1 110.92(19) . .
S8 Cu15 Au3 82.95(17) . .
S8 Cu15 Au5 144.84(19) . .
S8 Cu15 Cu9 53.06(17) . .
S8 Cu15 Cu13 47.78(18) . .
S8 Cu15 Cu16 103.3(2) . .
Au3 Cu16 Cu10 107.13(12) . .
Au3 Cu16 Cu13 76.52(11) . .
Au3 Cu16 Cu15 53.67(8) . .
Au5 Cu16 Au3 62.20(7) . .
Au5 Cu16 Au6 62.85(7) . .
Au5 Cu16 Cu10 57.28(9) . .
Au5 Cu16 Cu13 117.14(13) . .
Au5 Cu16 Cu15 58.09(9) . .
Au6 Cu16 Au3 60.60(7) . .
Au6 Cu16 Cu10 58.15(9) . .
Au6 Cu16 Cu13 131.31(14) . .
Au6 Cu16 Cu15 105.25(11) . .
Cu10 Cu16 Cu13 167.62(15) . .
Cu10 Cu16 Cu15 112.71(13) . .
Cu15 Cu16 Cu13 59.44(11) . .
S15 Cu16 Au3 143.8(2) . .
S15 Cu16 Au5 82.2(2) . .
S15 Cu16 Au6 110.1(2) . .
S15 Cu16 Cu10 52.06(18) . .
S15 Cu16 Cu13 118.2(2) . .
S15 Cu16 Cu15 103.0(2) . .
S13 Cu16 Au3 80.5(2) . .
S13 Cu16 Au5 142.7(2) . .
S13 Cu16 Au6 100.3(2) . .
S13 Cu16 Cu10 143.9(2) . .
S13 Cu16 Cu13 47.7(2) . .
S13 Cu16 Cu15 100.3(2) . .
S13 Cu16 S15 134.7(3) . .
Cu3 S4 Cu6 126.2(3) . 2_656
Cu3 S4 Cu11 90.4(2) . .
Cu11 S4 Cu6 81.3(2) . 2_656
C22 S4 Cu3 116.3(8) . .
C22 S4 Cu6 116.4(8) . 2_656
C22 S4 Cu11 110.5(10) . .
Cu3 S9 Cu10 132.9(3) . 2_656
Cu3 S9 Cu12 88.1(2) . .
Cu12 S9 Cu10 85.6(2) . 2_656
C57 S9 Cu3 112.8(7) . .
C57 S9 Cu10 111.4(7) . 2_656
C57 S9 Cu12 117.5(9) . .
Cu4 S10 Cu5 129.7(3) . .
Cu4 S10 Cu12 86.1(2) . .
Cu12 S10 Cu5 81.79(19) . .
C64 S10 Cu4 114.3(8) . .
C64 S10 Cu5 115.3(8) . .
C64 S10 Cu12 113.4(9) . .
Cu4 S7 Cu9 135.1(3) . .
Cu4 S7 Cu11 84.0(2) . .
Cu11 S7 Cu9 84.36(19) . .
C43 S7 Cu4 112.7(7) . .
C43 S7 Cu9 111.2(7) . .
C43 S7 Cu11 116.9(9) . .
Cu1 S2 Cu6 127.1(3) . 2_656
Cu1 S2 Cu7 84.6(2) . 2_656
Cu7 S2 Cu6 89.0(2) 2_656 2_656
C8 S2 Cu1 116.8(8) . .
C8 S2 Cu6 113.2(8) . 2_656
C8 S2 Cu7 115.4(9) . 2_656
Cu2 S18 Cu5 128.7(3) . .
Cu2 S18 Cu8 83.1(2) . .
Cu8 S18 Cu5 89.1(2) . .
C120 S18 Cu2 117.3(8) . .
C120 S18 Cu5 112.4(7) . .
C120 S18 Cu8 113.0(8) . .
Cu1 S3 Cu7 88.5(2) . .
Cu1 S3 Cu9 131.5(3) . .
Cu7 S3 Cu9 77.08(18) . .
C15 S3 Cu1 107.4(6) . .
C15 S3 Cu7 111.6(7) . .
C15 S3 Cu9 121.0(6) . .
Cu2 S16 Cu8 88.7(2) 2_656 .
Cu2 S16 Cu10 130.7(3) 2_656 .
Cu8 S16 Cu10 75.93(19) . .
C106 S16 Cu2 107.9(7) . 2_656
C106 S16 Cu8 112.7(7) . .
C106 S16 Cu10 121.3(7) . .
Cu14 S11 Cu5 130.0(3) . .
Cu14 S11 Cu15 91.8(2) . .
Cu15 S11 Cu5 84.8(2) . .
C71 S11 Cu5 109.9(8) . .
C71 S11 Cu14 115.0(8) . .
C71 S11 Cu15 119.0(9) . .
Cu14 S15 Cu10 135.8(3) . .
Cu14 S15 Cu16 88.3(3) . .
Cu16 S15 Cu10 79.0(2) . .
C99 S15 Cu10 112.4(11) . .
C99 S15 Cu14 111.1(11) . .
C99 S15 Cu16 116.8(11) . .
Cu13 S8 Cu9 132.8(3) . .
Cu13 S8 Cu15 82.9(2) . .
Cu15 S8 Cu9 77.2(2) . .
C50 S8 Cu9 114.2(10) . .
C50 S8 Cu13 112.6(10) . .
C50 S8 Cu15 108.6(9) . .
Cu13 S13 Cu6 128.5(3) . .
Cu16 S13 Cu6 87.6(3) . .
Cu16 S13 Cu13 85.1(2) . .
C85 S13 Cu6 111.2(12) . .
C85 S13 Cu13 118.7(12) . .
C85 S13 Cu16 112.2(14) . .
Cu2 S17 Au8 82.7(2) . .
C113 S17 Au8 106.6(9) . .
C113 S17 Cu2 109.0(9) . .
Cu1 S1 Au7 84.0(2) . .
C1 S1 Au7 109.5(8) . .
C1 S1 Cu1 110.1(8) . .
Cu3 S5 Au9 77.6(2) . .
C29 S5 Au9 105.1(9) . .
C29 S5 Cu3 109.8(9) . .
Cu4 S6 Au9 87.7(2) . .
C36 S6 Au9 105.7(8) . .
C36 S6 Cu4 109.5(8) . .
Au10 S14 Cu14 77.8(3) . .
C92 S14 Au10 106.8(10) . .
C92 S14 Cu14 118.5(10) . .
Au10 S12 Cu13 82.3(4) . .
C78 S12 Au10 108.9(16) . .
C78 S12 Cu13 123.3(13) . .
C44 C43 S7 123.9(18) . .
C44 C43 C48 118(2) . .
C48 C43 S7 117.9(18) . .
C1 C6 C5 117(2) . .
C23 C22 S4 119.4(18) . .
C23 C22 C27 117(2) . .
C27 C22 S4 124(2) . .
C65 C64 S10 116(2) . .
C65 C64 C69 122(2) . .
C69 C64 S10 121(2) . .
C58 C57 S9 122.6(19) . .
C62 C57 S9 118.4(19) . .
C62 C57 C58 119(2) . .
C111 C106 S16 120.0(17) . .
C111 C106 C107 122(2) . .
C107 C106 S16 118.3(16) . .
C43 C44 C45 125(2) . .
C117 C116 C119 118(2) . .
C115 C116 C119 120(2) . .
C115 C116 C117 121(2) . .
C76 C71 S11 121(2) . .
C72 C71 S11 119(2) . .
C72 C71 C76 120(2) . .
C10 C9 C8 122(2) . .
F50 C119 F49 104(2) . .
F50 C119 C116 116(2) . .
F49 C119 C116 111(2) . .
F51 C119 F50 108(2) . .
F51 C119 F49 105(2) . .
F51 C119 C116 112(2) . .
C106 C111 C110 121(2) . .
C9 C8 S2 123.0(18) . .
C9 C8 C13 115(2) . .
C13 C8 S2 122(2) . .
C22 C23 C24 120(2) . .
C2 C3 C4 123(3) . .
C44 C45 C46 117(2) . .
C4 C5 C6 123(2) . .
C15 C20 C19 119(2) . .
C41 C36 S6 117.2(19) . .
C37 C36 S6 121(2) . .
C37 C36 C41 121(3) . .
C75 C76 C71 120(3) . .
C101 C102 C103 120.0 . .
C101 C102 C105 120.4(18) . .
C103 C102 C105 119.5(18) . .
C102 C101 C100 120.0 . .
C99 C100 C101 120.0 . .
C100 C99 S15 122.3(18) . .
C104 C99 S15 117.7(18) . .
C104 C99 C100 120.0 . .
C99 C104 C103 120.0 . .
C104 C103 C102 120.0 . .
C114 C113 S17 124(2) . .
C118 C113 S17 115(2) . .
C118 C113 C114 121(3) . .
C115 C114 C113 118(2) . .
C122 C121 C120 120(2) . .
C51 C50 S8 122(2) . .
C55 C50 S8 119(2) . .
C55 C50 C51 119(2) . .
C46 C47 C48 119(2) . .
C3 C4 C7 123(2) . .
C5 C4 C3 116(2) . .
C5 C4 C7 120(2) . .
C9 C10 C11 120(3) . .
C26 C27 C22 123(2) . .
C109 C110 C111 118(2) . .
C17 C16 C15 122(2) . .
C6 C1 S1 121.5(19) . .
C2 C1 S1 118.5(17) . .
C2 C1 C6 120(2) . .
C59 C58 C57 122(2) . .
C122 C123 C124 121(2) . .
C122 C123 C126 120(3) . .
C124 C123 C126 118(3) . .
C43 C48 C47 121(2) . .
C108 C107 C106 119(2) . .
C121 C120 S18 121.9(19) . .
C121 C120 C125 120(2) . .
C125 C120 S18 117.9(17) . .
C147 N2 C155 113.0(16) . .
C147 N2 C143 111.8(19) . .
C143 N2 C155 109(3) . .
C151 N2 C147 99(3) . .
C151 N2 C155 110.5(18) . .
C151 N2 C143 114.0(19) . .
C116 C117 C118 117(2) . .
C64 C65 C66 117(3) . .
C20 C15 S3 119.5(18) . .
C20 C15 C16 120(2) . .
C16 C15 S3 120.9(15) . .
C69 C68 C67 119(3) . .
C58 C59 C60 121(2) . .
C27 C26 C25 121(2) . .
C124 C125 C120 121(2) . .
C26 C25 C28 122(3) . .
C24 C25 C26 117(2) . .
C24 C25 C28 120(3) . .
C68 C67 C70 118(3) . .
C66 C67 C68 120(2) . .
C66 C67 C70 120(3) . .
C45 C46 C49 119(2) . .
C47 C46 C45 121(2) . .
C47 C46 C49 120(2) . .
C68 C69 C64 120(2) . .
C25 C24 C23 122(3) . .
C121 C122 C123 121(2) . .
C67 C66 C65 120(3) . .
C116 C115 C114 123(2) . .
C86 C85 S13 114(3) . .
C86 C85 C90 120.0 . .
C90 C85 S13 125(3) . .
C85 C86 C87 120.0 . .
C88 C87 C86 120.0 . .
C87 C88 C89 120.0 . .
C87 C88 C91 118(3) . .
C89 C88 C91 122(3) . .
C88 C89 C90 120.0 . .
C89 C90 C85 120.0 . .
C125 C124 C123 116(3) . .
C3 C2 C1 121(2) . .
C16 C17 C18 121(2) . .
C113 C118 C117 120(3) . .
C34 C29 S5 119(2) . .
C30 C29 S5 123(2) . .
C30 C29 C34 118(3) . .
C107 C108 C109 120(3) . .
C57 C62 C61 119(3) . .
C13 C12 C11 121(3) . .
C52 C51 C50 122(3) . .
C71 C72 C73 120(4) . .
C33 C32 C35 119(3) . .
C31 C32 C33 123(3) . .
C31 C32 C35 118(3) . .
C12 C13 C8 121(3) . .
C10 C11 C14 118(3) . .
C12 C11 C10 121(3) . .
C12 C11 C14 121(3) . .
F19 C49 F20 107(3) . .
F19 C49 F21 110(3) . .
F19 C49 C46 112(3) . .
F20 C49 C46 111(3) . .
F21 C49 F20 106(3) . .
F21 C49 C46 110(2) . .
C61 C60 C59 112(3) . .
C61 C60 C63 127(3) . .
C63 C60 C59 121(3) . .
C29 C34 C33 122(3) . .
C74 C75 C76 121(3) . .
C17 C18 C19 119(2) . .
C17 C18 C21 123(3) . .
C19 C18 C21 118(3) . .
C18 C19 C20 120(2) . .
C40 C41 C36 118(3) . .
C110 C109 C108 121(3) . .
C110 C109 C112 121(3) . .
C108 C109 C112 118(3) . .
C50 C55 C54 120(3) . .
C62 C61 C60 126(3) . .
C51 C52 C53 118(3) . .
F52 C126 C123 108(3) . .
F53 C126 F52 103(3) . .
F53 C126 C123 113(3) . .
F54 C126 F52 105(3) . .
F54 C126 F53 112(4) . .
F54 C126 C123 115(3) . .
C52 C53 C56 118(4) . .
C54 C53 C52 120(3) . .
C54 C53 C56 122(4) . .
C74 C73 C72 120(4) . .
F46 C112 C109 109(3) . .
F47 C112 F46 104(3) . .
F47 C112 C109 109(3) . .
F48 C112 F46 108(3) . .
F48 C112 F47 112(3) . .
F48 C112 C109 116(3) . .
C53 C54 C55 120(3) . .
C39 C40 C41 120(3) . .
C75 C74 C73 119(3) . .
C75 C74 C77 123(5) . .
C73 C74 C77 118(5) . .
C29 C30 C31 124(3) . .
C32 C33 C34 116(3) . .
F7 C21 F8 103(3) . .
F7 C21 C18 116(3) . .
F8 C21 C18 110(3) . .
F9 C21 F7 104(3) . .
F9 C21 F8 110(4) . .
F9 C21 C18 112(3) . .
F1 C7 F2 106(2) . .
F1 C7 C4 112(2) . .
F3 C7 F1 108(2) . .
F3 C7 F2 107(3) . .
F3 C7 C4 114(2) . .
F2 C7 C4 110(2) . .
F10 C28 C25 110(3) . .
F12 C28 F10 103(2) . .
F12 C28 F11 109(3) . .
F12 C28 C25 116(2) . .
F11 C28 F10 105(2) . .
F11 C28 C25 112(3) . .
C148 C147 N2 117(2) . .
F30 C70 F28 108(3) . .
F30 C70 C67 108(4) . .
F29 C70 F30 110(3) . .
F29 C70 F28 112(4) . .
F29 C70 C67 113(3) . .
F28 C70 C67 106(3) . .
C147 C148 C149 112(2) . .
C32 C31 C30 117(3) . .
C40 C39 C38 122(3) . .
C40 C39 C42 115(3) . .
C38 C39 C42 124(3) . .
C36 C37 C38 122(4) . .
C37 C38 C39 118(3) . .
F16 C42 C39 107(4) . .
F17 C42 F16 105(3) . .
F17 C42 F18 114(5) . .
F17 C42 C39 112(4) . .
F18 C42 F16 105(4) . .
F18 C42 C39 113(3) . .
F6 C14 C11 112(3) . .
F4 C14 F6 104(4) . .
F4 C14 C11 111(3) . .
F5 C14 F6 100(4) . .
F5 C14 C11 112(4) . .
F5 C14 F4 117(4) . .
C142 C141 C140 116(2) . .
C155 C157 C158 114(2) . .
C92 C93 C94 120.0 . .
C93 C92 S14 117.2(16) . .
C97 C92 S14 122.8(16) . .
C97 C92 C93 120.0 . .
C96 C97 C92 120.0 . .
C97 C96 C95 120.0 . .
C96 C95 C98 122(2) . .
C94 C95 C96 120.0 . .
C94 C95 C98 117(2) . .
C95 C94 C93 120.0 . .
F14 C35 C32 115(4) . .
F14 C35 F13 99(3) . .
F15 C35 F14 108(3) . .
F15 C35 C32 119(3) . .
F15 C35 F13 99(4) . .
F13 C35 C32 114(3) . .
C157 C158 C159 112(2) . .
C141 C140 C139 115(2) . .
F44 C105 C102 94(3) . .
F43 C105 C102 98(3) . .
F43 C105 F44 116.7(16) . .
F45 C105 C102 95(3) . .
F45 C105 F44 120.0(17) . .
F45 C105 F43 120.5(17) . .
C131 C132 C133 116(2) . .
C74 C77 F32A 113(6) . .
F33 C77 C74 117(5) . .
F33 C77 F31 106(6) . .
F33 C77 F32 109(6) . .
F33 C77 F33A 38(6) . .
F33 C77 F32A 65(5) . .
F33 C77 F31A 119(5) . .
F31 C77 C74 110(5) . .
F31 C77 F32A 135(4) . .
F32 C77 C74 116(5) . .
F32 C77 F31 96(5) . .
F32 C77 F33A 126(5) . .
F32 C77 F32A 53(4) . .
F33A C77 C74 118(6) . .
F33A C77 F31 71(6) . .
F33A C77 F32A 99(7) . .
F31A C77 C74 122(5) . .
F31A C77 F31 42(6) . .
F31A C77 F32 55(5) . .
F31A C77 F33A 99(7) . .
F31A C77 F32A 102(7) . .
C151 C152 C153 112(2) . .
C157 C155 N2 113.0(19) . .
C150 C149 C148 118(2) . .
C144 C143 N2 115(2) . .
C127 C128 C129 113(2) . .
C138 C137 C136 113(2) . .
C136 C135 N1 110.6(15) . .
C134 C133 C132 116(2) . .
C135 C136 C137 113(2) . .
C154 C153 C152 115(2) . .
C152 C151 N2 117(2) . .
C132 C131 N1 115.8(19) . .
C128 C127 N1 111.8(17) . .
C143 C144 C145 111(2) . .
C82 C83 C78 120.0 . .
C83 C82 C81 120.0 . .
C82 C81 C80 120.0 . .
C82 C81 C84 114(4) . .
C80 C81 C84 122(4) . .
C79 C80 C81 120.0 . .
C80 C79 C78 120.0 . .
C83 C78 S12 121(3) . .
C79 C78 S12 119(3) . .
C79 C78 C83 120.0 . .
F27 C63 C60 111(4) . .
F27 C63 F26 105(4) . .
F25 C63 C60 111(5) . .
F25 C63 F27 109(3) . .
F25 C63 F26 107(4) . .
F26 C63 C60 113(3) . .
F39 C91 C88 90(3) . .
F39 C91 F38 118(2) . .
F39 C91 F37 124(2) . .
F38 C91 C88 93(3) . .
F38 C91 F37 115.8(19) . .
F37 C91 C88 101(3) . .
C146 C145 C144 111(2) . .
C130 C129 C128 113(2) . .
C131 N1 C135 105.8(10) . .
C131 N1 C127 133.8(13) . .
C131 N1 C139 113.1(13) . .
C127 N1 C135 105.3(11) . .
C127 N1 C139 105.7(9) . .
C139 N1 C135 79.4(8) . .
C140 C139 N1 108.6(15) . .
F40 C98 C95 102(3) . .
F41 C98 C95 93(3) . .
F41 C98 F40 118(2) . .
F42 C98 C95 99(3) . .
F42 C98 F40 117(2) . .
F42 C98 F41 119(2) . .
F36 C84 C81 117(8) . .
F36 C84 F34 117(5) . .
F36 C84 F35 104(5) . .
F34 C84 C81 119(5) . .
F34 C84 F35 99(5) . .
F35 C84 C81 92(4) . .
F24 C56 C53 110(5) . .
F24 C56 F22A 69(5) . .
F24 C56 F24A 30(4) . .
F23 C56 C53 112(5) . .
F23 C56 F24 109(6) . .
F23 C56 F22A 144(6) . .
F23 C56 F24A 85(5) . .
F22 C56 C53 111(5) . .
F22 C56 F24 110(6) . .
F22 C56 F23 104(6) . .
F22 C56 F22A 50(4) . .
F22 C56 F24A 134(6) . .
F23A C56 C53 111(5) . .
F23A C56 F24 139(7) . .
F23A C56 F23 52(5) . .
F23A C56 F22 56(5) . .
F23A C56 F22A 105(6) . .
F23A C56 F24A 130(7) . .
F22A C56 C53 101(4) . .
F24A C56 C53 106(5) . .
F24A C56 F22A 98(6) . .

loop_
_geom_bond_atom_site_label_1
_geom_bond_atom_site_label_2
_geom_bond_distance
_geom_bond_site_symmetry_2
Au1 Au2 2.7613(11) .
Au1 Au3 2.7934(11) .
Au1 Au4 2.7966(11) .
Au1 Au5 2.7705(11) .
Au1 Au6 2.7943(12) 2_656
Au1 Cu5 2.672(3) .
Au1 Cu9 2.739(3) .
Au1 Cu11 2.671(3) .
Au1 Cu12 2.723(3) .
Au1 Cu15 2.699(3) .
Au2 Au2 2.8268(15) 2_656
Au2 Au3 2.7618(11) 2_656
Au2 Au3 2.8021(11) .
Au2 Au6 2.8050(11) 2_656
Au2 Cu6 2.716(3) 2_656
Au2 Cu7 2.724(3) 2_656
Au2 Cu7 2.657(3) .
Au2 Cu9 2.714(3) .
Au2 Cu11 2.704(3) .
Au3 Au2 2.7618(11) 2_656
Au3 Au5 2.8071(12) .
Au3 Au6 2.7765(11) .
Au3 Cu6 2.719(3) .
Au3 Cu7 2.703(3) .
Au3 Cu9 2.706(3) .
Au3 Cu15 2.632(3) .
Au3 Cu16 2.791(3) .
Au4 Au4 2.8336(15) 2_656
Au4 Au5 2.7619(12) .
Au4 Au5 2.7996(11) 2_656
Au4 Au6 2.7677(12) 2_656
Au4 Cu5 2.730(3) .
Au4 Cu8 2.650(3) 2_656
Au4 Cu8 2.717(3) .
Au4 Cu10 2.701(3) 2_656
Au4 Cu12 2.712(3) .
Au5 Au4 2.7996(11) 2_656
Au5 Au6 2.7894(11) .
Au5 Cu5 2.702(3) .
Au5 Cu8 2.716(3) .
Au5 Cu10 2.698(3) .
Au5 Cu15 2.768(3) .
Au5 Cu16 2.638(3) .
Au6 Au1 2.7943(12) 2_656
Au6 Au2 2.8050(12) 2_656
Au6 Au4 2.7677(12) 2_656
Au6 Cu6 2.675(3) .
Au6 Cu10 2.765(3) .
Au6 Cu11 2.704(3) 2_656
Au6 Cu12 2.705(3) 2_656
Au6 Cu16 2.711(3) .
Au7 Cu1 3.046(3) .
Au7 Cu1 3.046(3) 2_656
Au7 S1 2.286(6) .
Au7 S1 2.286(6) 2_656
Au8 Cu2 3.016(3) .
Au8 Cu2 3.016(3) 2_656
Au8 S17 2.298(6) .
Au8 S17 2.298(6) 2_656
Au9 Cu3 2.875(3) .
Au9 Cu4 3.154(4) .
Au9 S5 2.300(7) .
Au9 S6 2.290(7) .
Au10 Cu13 2.989(4) .
Au10 Cu14 2.857(5) .
Au10 S14 2.262(11) .
Au10 S12 2.265(12) .
Cu1 Cu7 3.031(4) 2_656
Cu1 S2 2.245(6) .
Cu1 S3 2.219(6) .
Cu1 S1 2.267(7) .
Cu2 Cu8 2.997(4) .
Cu2 S18 2.242(6) .
Cu2 S16 2.236(7) 2_656
Cu2 S17 2.267(7) .
Cu3 S4 2.242(6) .
Cu3 S9 2.265(6) .
Cu3 S5 2.287(6) .
Cu4 Cu11 3.046(4) .
Cu4 Cu12 3.055(4) .
Cu4 S10 2.216(6) .
Cu4 S7 2.268(7) .
Cu4 S6 2.262(6) .
Cu5 Cu12 3.034(4) .
Cu5 S10 2.372(6) .
Cu5 S18 2.323(6) .
Cu5 S11 2.363(6) .
Cu6 Au2 2.716(3) 2_656
Cu6 Cu11 3.018(4) 2_656
Cu6 S4 2.365(6) 2_656
Cu6 S2 2.332(6) 2_656
Cu6 S13 2.352(7) .
Cu7 Au2 2.724(3) 2_656
Cu7 Cu1 3.031(4) 2_656
Cu7 Cu7 2.971(6) 2_656
Cu7 Cu9 2.954(4) .
Cu7 S2 2.258(6) 2_656
Cu7 S3 2.283(6) .
Cu8 Au4 2.650(3) 2_656
Cu8 Cu8 2.931(6) 2_656
Cu8 Cu10 2.921(4) .
Cu8 S18 2.277(6) .
Cu8 S16 2.279(6) .
Cu9 Cu15 2.940(4) .
Cu9 S7 2.385(6) .
Cu9 S3 2.453(6) .
Cu9 S8 2.410(6) .
Cu10 Au4 2.701(3) 2_656
Cu10 Cu16 2.961(4) .
Cu10 S9 2.386(6) 2_656
Cu10 S16 2.463(6) .
Cu10 S15 2.379(7) .
Cu11 Au6 2.704(3) 2_656
Cu11 Cu6 3.018(4) 2_656
Cu11 Cu12 2.989(4) .
Cu11 S4 2.265(7) .
Cu11 S7 2.282(6) .
Cu12 Au6 2.705(3) 2_656
Cu12 S9 2.276(6) .
Cu12 S10 2.261(6) .
Cu13 Cu15 3.010(5) .
Cu13 Cu16 3.050(5) .
Cu13 S8 2.246(7) .
Cu13 S13 2.264(7) .
Cu13 S12 2.276(9) .
Cu14 S11 2.223(7) .
Cu14 S15 2.257(7) .
Cu14 S14 2.284(10) .
Cu15 Cu16 3.022(4) .
Cu15 S11 2.270(6) .
Cu15 S8 2.300(7) .
Cu16 S15 2.273(8) .
Cu16 S13 2.246(8) .
S4 Cu6 2.365(6) 2_656
S4 C22 1.75(2) .
S9 Cu10 2.386(6) 2_656
S9 C57 1.78(2) .
S10 C64 1.83(2) .
S7 C43 1.77(2) .
S2 Cu6 2.332(6) 2_656
S2 Cu7 2.258(6) 2_656
S2 C8 1.76(2) .
S18 C120 1.77(2) .
S3 C15 1.81(2) .
S16 Cu2 2.236(7) 2_656
S16 C106 1.81(2) .
S11 C71 1.81(2) .
S15 C99 1.77(2) .
S8 C50 1.80(2) .
S13 C85 1.79(3) .
S17 C113 1.78(3) .
S1 C1 1.80(2) .
S5 C29 1.79(3) .
S6 C36 1.83(3) .
S14 C92 1.79(2) .
S12 C78 1.76(3) .
F50 C119 1.32(3) .
F49 C119 1.38(3) .
F1 C7 1.34(3) .
F19 C49 1.31(3) .
F10 C28 1.38(4) .
F20 C49 1.33(4) .
F21 C49 1.31(4) .
F51 C119 1.32(3) .
F3 C7 1.31(4) .
C43 C44 1.36(3) .
C43 C48 1.42(3) .
F12 C28 1.27(3) .
F7 C21 1.29(4) .
F30 C70 1.33(5) .
C6 C5 1.43(3) .
C6 C1 1.38(3) .
F52 C126 1.36(4) .
C22 C23 1.36(4) .
C22 C27 1.42(3) .
F11 C28 1.33(3) .
C64 C65 1.34(4) .
C64 C69 1.37(3) .
F53 C126 1.35(4) .
F29 C70 1.31(5) .
C57 C58 1.36(3) .
C57 C62 1.36(4) .
F46 C112 1.36(4) .
C106 C111 1.36(3) .
C106 C107 1.39(3) .
F47 C112 1.33(4) .
C44 C45 1.38(3) .
F2 C7 1.35(3) .
C116 C119 1.49(4) .
C116 C117 1.40(4) .
C116 C115 1.35(3) .
C71 C76 1.39(4) .
C71 C72 1.32(4) .
C9 C8 1.42(4) .
C9 C10 1.36(4) .
F48 C112 1.24(4) .
C111 C110 1.39(4) .
C8 C13 1.45(3) .
F8 C21 1.39(4) .
C23 C24 1.42(4) .
C3 C4 1.39(4) .
C3 C2 1.33(4) .
C45 C46 1.43(3) .
C5 C4 1.33(4) .
C20 C15 1.37(3) .
C20 C19 1.40(4) .
C36 C41 1.40(4) .
C36 C37 1.32(4) .
C76 C75 1.37(4) .
C102 C101 1.3900 .
C102 C103 1.3900 .
C102 C105 1.85(6) .
C101 C100 1.3900 .
C100 C99 1.3900 .
C99 C104 1.3900 .
C104 C103 1.3900 .
C113 C114 1.41(4) .
C113 C118 1.40(4) .
C114 C115 1.36(3) .
C121 C120 1.39(3) .
C121 C122 1.38(4) .
C50 C51 1.38(4) .
C50 C55 1.37(4) .
C47 C48 1.42(3) .
C47 C46 1.40(4) .
C4 C7 1.49(3) .
C10 C11 1.38(4) .
C27 C26 1.36(4) .
C110 C109 1.38(4) .
C16 C15 1.41(3) .
C16 C17 1.32(3) .
C1 C2 1.36(3) .
C58 C59 1.35(3) .
C123 C122 1.42(4) .
C123 C124 1.43(4) .
C123 C126 1.52(4) .
C107 C108 1.37(4) .
C120 C125 1.44(3) .
N2 C147 1.492(19) .
N2 C155 1.511(19) .
N2 C143 1.49(2) .
N2 C151 1.49(2) .
C117 C118 1.44(4) .
F54 C126 1.24(4) .
C65 C66 1.43(4) .
C68 C67 1.41(4) .
C68 C69 1.33(3) .
C59 C60 1.46(4) .
C26 C25 1.41(4) .
F6 C14 1.33(5) .
C125 C124 1.42(4) .
C25 C24 1.37(4) .
C25 C28 1.47(4) .
F28 C70 1.34(4) .
C67 C66 1.32(4) .
C67 C70 1.60(4) .
C46 C49 1.52(4) .
C85 C86 1.3900 .
C85 C90 1.3900 .
C86 C87 1.3900 .
C87 C88 1.3900 .
C88 C89 1.3900 .
C88 C91 1.90(6) .
C89 C90 1.3900 .
C17 C18 1.39(4) .
F16 C42 1.41(5) .
C29 C34 1.37(4) .
C29 C30 1.35(4) .
C108 C109 1.40(4) .
F17 C42 1.25(5) .
F14 C35 1.34(4) .
C62 C61 1.36(4) .
C12 C13 1.32(4) .
C12 C11 1.35(4) .
C51 C52 1.37(4) .
F9 C21 1.27(4) .
C72 C73 1.39(4) .
C32 C33 1.39(4) .
C32 C31 1.36(4) .
C32 C35 1.45(5) .
F18 C42 1.33(5) .
C11 C14 1.56(4) .
F15 C35 1.26(4) .
C60 C61 1.36(4) .
C60 C63 1.46(5) .
C34 C33 1.42(4) .
C75 C74 1.33(6) .
C18 C19 1.40(4) .
C18 C21 1.49(4) .
C41 C40 1.38(4) .
C109 C112 1.54(5) .
C55 C54 1.41(4) .
F13 C35 1.36(5) .
C52 C53 1.43(5) .
C53 C54 1.35(5) .
C53 C56 1.60(6) .
C73 C74 1.38(6) .
C40 C39 1.37(4) .
C74 C77 1.43(5) .
F33 C77 1.24(7) .
C30 C31 1.40(4) .
F4 C14 1.23(4) .
F24 C56 1.34(9) .
F44 C105 1.37(2) .
F43 C105 1.36(2) .
F45 C105 1.35(2) .
C147 C148 1.49(2) .
C148 C149 1.50(2) .
F5 C14 1.22(5) .
C39 C38 1.37(5) .
C39 C42 1.58(5) .
C37 C38 1.36(5) .
F31 C77 1.42(9) .
F23 C56 1.29(7) .
C150 C149 1.45(2) .
F22 C56 1.24(7) .
C141 C140 1.487(16) .
C141 C142 1.47(2) .
C157 C158 1.49(2) .
C157 C155 1.49(2) .
C93 C92 1.3900 .
C93 C94 1.3900 .
C92 C97 1.3900 .
C97 C96 1.3900 .
C96 C95 1.3900 .
C95 C94 1.3900 .
C95 C98 1.75(5) .
C158 C159 1.50(2) .
C140 C139 1.491(16) .
C132 C133 1.49(2) .
C132 C131 1.45(2) .
C77 F32 1.30(7) .
C77 F33A 1.30(11) .
C77 F32A 1.65(11) .
C77 F31A 1.24(10) .
C152 C153 1.50(2) .
C152 C151 1.47(2) .
F40 C98 1.37(2) .
C143 C144 1.49(2) .
C128 C127 1.47(2) .
C128 C129 1.51(2) .
C137 C136 1.51(2) .
C137 C138 1.51(2) .
C135 C136 1.490(16) .
C135 N1 1.613(10) .
C133 C134 1.49(2) .
C130 C129 1.49(2) .
F41 C98 1.37(2) .
C153 C154 1.47(2) .
C131 N1 1.548(10) .
C127 N1 1.561(10) .
C144 C145 1.52(2) .
C83 C82 1.3900 .
C83 C78 1.3900 .
C82 C81 1.3900 .
C81 C80 1.3900 .
C81 C84 1.52(2) .
C80 C79 1.3900 .
C79 C78 1.3900 .
F27 C63 1.35(5) .
F25 C63 1.35(7) .
F26 C63 1.37(6) .
C91 F39 1.336(16) .
C91 F38 1.37(2) .
C91 F37 1.39(2) .
C145 C146 1.50(2) .
N1 C139 1.603(10) .
C98 F42 1.36(2) .
C84 F36 1.20(8) .
C84 F34 1.32(7) .
C84 F35 1.51(8) .
C56 F23A 1.17(8) .
C56 F22A 1.44(8) .
C56 F24A 1.35(9) .

loop_
_geom_torsion_atom_site_label_1
_geom_torsion_atom_site_label_2
_geom_torsion_atom_site_label_3
_geom_torsion_atom_site_label_4
_geom_torsion
_geom_torsion_site_symmetry_1
_geom_torsion_site_symmetry_4
Au1 Au2 Au3 Au2 138.55(3) . 2_656
Au1 Au2 Au3 Au5 36.49(3) . .
Au1 Au2 Au3 Au6 99.84(4) . .
Au1 Au2 Au3 Cu6 163.00(8) . .
Au1 Au2 Au3 Cu7 -150.75(8) . .
Au1 Au2 Au3 Cu9 -70.96(7) . .
Au1 Au2 Au3 Cu15 -28.56(8) . .
Au1 Au2 Au3 Cu16 56.8(2) . .
Au1 Au2 Cu7 Au2 97.07(5) . 2_656
Au1 Au2 Cu7 Au3 27.55(7) . .
Au1 Au2 Cu7 Cu1 151.49(11) . 2_656
Au1 Au2 Cu7 Cu7 161.37(7) . 2_656
Au1 Au2 Cu7 Cu9 -38.77(8) . .
Au1 Au2 Cu7 S2 93.7(3) . 2_656
Au1 Au2 Cu7 S3 -90.84(16) . .
Au1 Au2 Cu9 Au3 71.37(5) . .
Au1 Au2 Cu9 Cu7 138.47(9) . .
Au1 Au2 Cu9 Cu15 35.85(8) . .
Au1 Au2 Cu9 S7 -68.63(16) . .
Au1 Au2 Cu9 S3 -173.50(15) . .
Au1 Au2 Cu9 S8 79.4(3) . .
Au1 Au2 Cu11 Au6 -72.02(5) . 2_656
Au1 Au2 Cu11 Cu4 29.10(15) . .
Au1 Au2 Cu11 Cu6 -137.06(9) . 2_656
Au1 Au2 Cu11 Cu12 -36.19(8) . .
Au1 Au2 Cu11 S4 -144.9(2) . .
Au1 Au2 Cu11 S7 70.84(18) . .
Au1 Au3 Au5 Au4 37.72(3) . .
Au1 Au3 Au5 Au4 102.50(4) . 2_656
Au1 Au3 Au5 Au6 139.06(4) . .
Au1 Au3 Au5 Cu5 -26.72(8) . .
Au1 Au3 Au5 Cu8 80.3(2) . .
Au1 Au3 Au5 Cu10 165.48(8) . .
Au1 Au3 Au5 Cu15 -69.84(8) . .
Au1 Au3 Au5 Cu16 -151.05(8) . .
Au1 Au3 Au6 Au1 64.99(4) . 2_656
Au1 Au3 Au6 Au2 101.50(4) . 2_656
Au1 Au3 Au6 Au4 1.21(5) . 2_656
Au1 Au3 Au6 Au5 -36.29(3) . .
Au1 Au3 Au6 Cu6 171.62(8) . .
Au1 Au3 Au6 Cu10 -61.79(8) . .
Au1 Au3 Au6 Cu11 126.85(8) . 2_656
Au1 Au3 Au6 Cu12 40.5(3) . 2_656
Au1 Au3 Au6 Cu16 -102.88(8) . .
Au1 Au3 Cu6 Au2 42.0(3) . 2_656
Au1 Au3 Cu6 Au6 -30.6(3) . .
Au1 Au3 Cu6 Cu11 6.5(3) . 2_656
Au1 Au3 Cu6 S4 -29.9(5) . 2_656
Au1 Au3 Cu6 S2 116.6(3) . 2_656
Au1 Au3 Cu6 S13 -135.8(3) . .
Au1 Au3 Cu7 Au2 -99.60(5) . 2_656
Au1 Au3 Cu7 Au2 -26.70(6) . .
Au1 Au3 Cu7 Cu1 -134.21(14) . 2_656
Au1 Au3 Cu7 Cu7 -66.05(14) . 2_656
Au1 Au3 Cu7 Cu9 40.55(9) . .
Au1 Au3 Cu7 S2 -174.13(15) . 2_656
Au1 Au3 Cu7 S3 42.25(19) . .
Au1 Au3 Cu9 Au2 -69.99(5) . .
Au1 Au3 Cu9 Cu7 -135.36(9) . .
Au1 Au3 Cu9 Cu15 67.19(8) . .
Au1 Au3 Cu9 S7 3.6(3) . .
Au1 Au3 Cu9 S3 -136.90(18) . .
Au1 Au3 Cu9 S8 115.11(17) . .
Au1 Au3 Cu15 Au5 69.38(5) . .
Au1 Au3 Cu15 Cu9 -67.38(8) . .
Au1 Au3 Cu15 Cu13 -166.01(12) . .
Au1 Au3 Cu15 Cu16 132.02(10) . .
Au1 Au3 Cu15 S11 74.2(3) . .
Au1 Au3 Cu15 S8 -117.75(18) . .
Au1 Au3 Cu16 Au5 26.29(7) . .
Au1 Au3 Cu16 Au6 99.13(6) . .
Au1 Au3 Cu16 Cu10 62.97(11) . .
Au1 Au3 Cu16 Cu13 -104.76(10) . .
Au1 Au3 Cu16 Cu15 -42.98(9) . .
Au1 Au3 Cu16 S15 14.9(4) . .
Au1 Au3 Cu16 S13 -153.33(18) . .
Au1 Au4 Au5 Au3 -37.44(3) . .
Au1 Au4 Au5 Au4 -137.35(3) . 2_656
Au1 Au4 Au5 Au6 -100.67(4) . .
Au1 Au4 Au5 Cu5 68.34(8) . .
Au1 Au4 Au5 Cu8 155.58(8) . .
Au1 Au4 Au5 Cu10 -165.85(8) . .
Au1 Au4 Au5 Cu15 23.32(8) . .
Au1 Au4 Au5 Cu16 -75.5(3) . .
Au1 Au4 Cu5 Au5 -71.65(5) . .
Au1 Au4 Cu5 Cu12 66.68(8) . .
Au1 Au4 Cu5 S10 73.18(16) . .
Au1 Au4 Cu5 S18 -175.99(17) . .
Au1 Au4 Cu5 S11 -71.2(3) . .
Au1 Au4 Cu8 Au4 -95.25(6) . 2_656
Au1 Au4 Cu8 Au5 -23.20(7) . .
Au1 Au4 Cu8 Cu2 130.09(8) . .
Au1 Au4 Cu8 Cu8 -162.97(8) . 2_656
Au1 Au4 Cu8 Cu10 -56.98(12) . .
Au1 Au4 Cu8 S18 81.37(16) . .
Au1 Au4 Cu8 S16 -110.2(3) . .
Au1 Au4 Cu12 Au6 71.57(5) . 2_656
Au1 Au4 Cu12 Cu4 -28.27(15) . .
Au1 Au4 Cu12 Cu5 -64.75(8) . .
Au1 Au4 Cu12 Cu11 35.32(8) . .
Au1 Au4 Cu12 S9 142.57(19) . .
Au1 Au4 Cu12 S10 -71.69(17) . .
Au1 Au5 Au6 Au1 -62.99(4) . 2_656
Au1 Au5 Au6 Au2 -0.63(5) . 2_656
Au1 Au5 Au6 Au3 36.71(3) . .
Au1 Au5 Au6 Au4 -101.92(4) . 2_656
Au1 Au5 Au6 Cu6 63.15(8) . .
Au1 Au5 Au6 Cu10 -171.05(8) . .
Au1 Au5 Au6 Cu11 -33.6(3) . 2_656
Au1 Au5 Au6 Cu12 -126.79(8) . 2_656
Au1 Au5 Au6 Cu16 109.45(9) . .
Au1 Au5 Cu5 Au4 72.09(6) . .
Au1 Au5 Cu5 Cu12 37.25(8) . .
Au1 Au5 Cu5 S10 0.6(3) . .
Au1 Au5 Cu5 S18 146.32(19) . .
Au1 Au5 Cu5 S11 -107.60(16) . .
Au1 Au5 Cu8 Au4 23.62(7) . .
Au1 Au5 Cu8 Au4 97.02(6) . 2_656
Au1 Au5 Cu8 Cu2 -12.46(19) . .
Au1 Au5 Cu8 Cu8 57.45(15) . 2_656
Au1 Au5 Cu8 Cu10 164.54(8) . .
Au1 Au5 Cu8 S18 -51.42(18) . .
Au1 Au5 Cu8 S16 166.29(17) . .
Au1 Au5 Cu10 Au4 -32.4(3) . 2_656
Au1 Au5 Cu10 Au6 37.6(3) . .
Au1 Au5 Cu10 Cu8 -97.9(3) . .
Au1 Au5 Cu10 Cu16 104.7(3) . .
Au1 Au5 Cu10 S9 40.7(5) . 2_656
Au1 Au5 Cu10 S16 -99.5(3) . .
Au1 Au5 Cu10 S15 151.9(3) . .
Au1 Au5 Cu15 Au3 -72.97(6) . .
Au1 Au5 Cu15 Cu9 -35.54(8) . .
Au1 Au5 Cu15 Cu13 -135.67(15) . .
Au1 Au5 Cu15 Cu16 -142.66(10) . .
Au1 Au5 Cu15 S11 109.93(17) . .
Au1 Au5 Cu15 S8 -85.3(3) . .
Au1 Au5 Cu16 Au3 -27.70(7) . .
Au1 Au5 Cu16 Au6 -97.00(6) . .
Au1 Au5 Cu16 Cu10 -164.96(8) . .
Au1 Au5 Cu16 Cu13 27.80(16) . .
Au1 Au5 Cu16 Cu15 34.87(9) . .
Au1 Au5 Cu16 S15 145.52(16) . .
Au1 Au5 Cu16 S13 -27.1(4) . .
Au1 Au6 Cu6 Au2 26.98(7) 2_656 2_656
Au1 Au6 Cu6 Au3 97.00(6) 2_656 .
Au1 Au6 Cu6 Cu11 -38.66(9) 2_656 2_656
Au1 Au6 Cu6 S4 -82.59(17) 2_656 2_656
Au1 Au6 Cu6 S2 35.0(3) 2_656 2_656
Au1 Au6 Cu6 S13 171.13(17) 2_656 .
Au1 Au6 Cu10 Au4 -23.89(7) 2_656 2_656
Au1 Au6 Cu10 Au5 -96.52(6) 2_656 .
Au1 Au6 Cu10 Cu8 -58.56(11) 2_656 .
Au1 Au6 Cu10 Cu16 -161.97(8) 2_656 .
Au1 Au6 Cu10 S9 85.58(16) 2_656 2_656
Au1 Au6 Cu10 S16 -13.7(3) 2_656 .
Au1 Au6 Cu10 S15 -164.57(18) 2_656 .
Au1 Au6 Cu16 Au3 -45.4(3) 2_656 .
Au1 Au6 Cu16 Au5 26.3(3) 2_656 .
Au1 Au6 Cu16 Cu10 93.0(3) 2_656 .
Au1 Au6 Cu16 Cu13 -77.1(3) 2_656 .
Au1 Au6 Cu16 Cu15 -14.6(4) 2_656 .
Au1 Au6 Cu16 S15 95.8(3) 2_656 .
Au1 Au6 Cu16 S13 -118.3(3) 2_656 .
Au1 Cu5 Cu12 Au4 77.04(7) . .
Au1 Cu5 Cu12 Au6 38.06(8) . 2_656
Au1 Cu5 Cu12 Cu4 -78.43(9) . .
Au1 Cu5 Cu12 Cu11 -20.89(9) . .
Au1 Cu5 Cu12 S9 133.2(3) . .
Au1 Cu5 Cu12 S10 -111.6(2) . .
Au1 Cu5 S10 Cu4 -26.2(3) . .
Au1 Cu5 S10 Cu12 51.69(14) . .
Au1 Cu5 S10 C64 163.8(10) . .
Au1 Cu5 S18 Cu2 -39.0(5) . .
Au1 Cu5 S18 Cu8 41.4(4) . .
Au1 Cu5 S18 C120 156.0(8) . .
Au1 Cu5 S11 Cu14 -95.5(3) . .
Au1 Cu5 S11 Cu15 -7.47(17) . .
Au1 Cu5 S11 C71 111.5(9) . .
Au1 Cu9 Cu15 Au3 76.43(7) . .
Au1 Cu9 Cu15 Au5 36.81(8) . .
Au1 Cu9 Cu15 Cu13 153.02(12) . .
Au1 Cu9 Cu15 Cu16 94.50(13) . .
Au1 Cu9 Cu15 S11 -62.6(3) . .
Au1 Cu9 Cu15 S8 -176.6(2) . .
Au1 Cu9 S7 Cu4 24.3(4) . .
Au1 Cu9 S7 Cu11 -51.40(15) . .
Au1 Cu9 S7 C43 -168.1(9) . .
Au1 Cu9 S3 Cu1 13.0(5) . .
Au1 Cu9 S3 Cu7 -63.2(3) . .
Au1 Cu9 S3 C15 -170.8(8) . .
Au1 Cu9 S8 Cu13 70.5(4) . .
Au1 Cu9 S8 Cu15 2.98(19) . .
Au1 Cu9 S8 C50 -101.9(10) . .
Au1 Cu11 Cu12 Au4 -38.22(8) . .
Au1 Cu11 Cu12 Au6 -76.78(7) . 2_656
Au1 Cu11 Cu12 Cu4 96.00(11) . .
Au1 Cu11 Cu12 Cu5 20.75(9) . .
Au1 Cu11 Cu12 S9 -145.30(17) . .
Au1 Cu11 Cu12 S10 72.78(16) . .
Au1 Cu11 S4 Cu3 71.0(4) . .
Au1 Cu11 S4 Cu6 -55.6(4) . 2_656
Au1 Cu11 S4 C22 -170.6(9) . .
Au1 Cu11 S7 Cu4 -84.15(16) . .
Au1 Cu11 S7 Cu9 52.44(14) . .
Au1 Cu11 S7 C43 163.4(8) . .
Au1 Cu12 S9 Cu3 -78.2(3) . .
Au1 Cu12 S9 Cu10 55.1(3) . 2_656
Au1 Cu12 S9 C57 167.0(8) . .
Au1 Cu12 S10 Cu4 80.91(16) . .
Au1 Cu12 S10 Cu5 -50.20(13) . .
Au1 Cu12 S10 C64 -164.3(8) . .
Au1 Cu15 Cu16 Au3 43.61(9) . .
Au1 Cu15 Cu16 Au5 -33.45(9) . .
Au1 Cu15 Cu16 Au6 9.92(15) . .
Au1 Cu15 Cu16 Cu10 -51.47(16) . .
Au1 Cu15 Cu16 Cu13 139.25(15) . .
Au1 Cu15 Cu16 S15 -105.5(2) . .
Au1 Cu15 Cu16 S13 113.6(2) . .
Au1 Cu15 S11 Cu5 7.44(17) . .
Au1 Cu15 S11 Cu14 137.40(18) . .
Au1 Cu15 S11 C71 -102.5(9) . .
Au1 Cu15 S8 Cu9 -3.1(2) . .
Au1 Cu15 S8 Cu13 -140.02(16) . .
Au1 Cu15 S8 C50 108.5(10) . .
Au2 Au1 Au3 Au2 -37.62(3) . 2_656
Au2 Au1 Au3 Au5 -138.58(4) . .
Au2 Au1 Au3 Au6 -102.01(4) . .
Au2 Au1 Au3 Cu6 -75.0(3) . .
Au2 Au1 Au3 Cu7 26.26(7) . .
Au2 Au1 Au3 Cu9 69.78(7) . .
Au2 Au1 Au3 Cu15 149.08(9) . .
Au2 Au1 Au3 Cu16 -163.93(8) . .
Au2 Au1 Au4 Au4 63.77(5) . 2_656
Au2 Au1 Au4 Au5 1.93(5) . 2_656
Au2 Au1 Au4 Au5 101.73(4) . .
Au2 Au1 Au4 Au6 -36.79(3) . 2_656
Au2 Au1 Au4 Cu5 171.91(8) . .
Au2 Au1 Au4 Cu8 124.84(7) . .
Au2 Au1 Au4 Cu8 34.3(3) . 2_656
Au2 Au1 Au4 Cu10 -61.21(8) . 2_656
Au2 Au1 Au4 Cu12 -106.46(8) . .
Au2 Au1 Au5 Au3 37.59(3) . .
Au2 Au1 Au5 Au4 -61.84(4) . 2_656
Au2 Au1 Au5 Au4 -100.80(4) . .
Au2 Au1 Au5 Au6 1.15(5) . .
Au2 Au1 Au5 Cu5 -171.57(8) . .
Au2 Au1 Au5 Cu8 -124.10(8) . .
Au2 Au1 Au5 Cu10 -32.8(3) . .
Au2 Au1 Au5 Cu15 104.22(8) . .
Au2 Au1 Au5 Cu16 65.72(9) . .
Au2 Au1 Cu5 Au4 -34.3(3) . .
Au2 Au1 Cu5 Au5 35.8(3) . .
Au2 Au1 Cu5 Cu12 -99.9(3) . .
Au2 Au1 Cu5 S10 -143.8(3) . .
Au2 Au1 Cu5 S18 -27.9(5) . .
Au2 Au1 Cu5 S11 109.1(3) . .
Au2 Au1 Cu9 Au3 -72.24(5) . .
Au2 Au1 Cu9 Cu7 -34.63(8) . .
Au2 Au1 Cu9 Cu15 -137.52(9) . .
Au2 Au1 Cu9 S7 110.22(17) . .
Au2 Au1 Cu9 S3 9.6(2) . .
Au2 Au1 Cu9 S8 -140.24(19) . .
Au2 Au1 Cu11 Au6 71.77(5) . 2_656
Au2 Au1 Cu11 Cu4 -160.07(11) . .
Au2 Au1 Cu11 Cu6 36.16(8) . 2_656
Au2 Au1 Cu11 Cu12 137.79(9) . .
Au2 Au1 Cu11 S4 77.8(3) . .
Au2 Au1 Cu11 S7 -111.47(17) . .
Au2 Au1 Cu12 Au4 98.40(6) . .
Au2 Au1 Cu12 Au6 27.65(7) . 2_656
Au2 Au1 Cu12 Cu4 -101.30(9) . .
Au2 Au1 Cu12 Cu5 165.31(8) . .
Au2 Au1 Cu12 Cu11 -39.15(9) . .
Au2 Au1 Cu12 S9 24.7(3) . .
Au2 Au1 Cu12 S10 -148.15(14) . .
Au2 Au1 Cu15 Au3 -28.70(7) . .
Au2 Au1 Cu15 Au5 -100.70(6) . .
Au2 Au1 Cu15 Cu9 38.46(8) . .
Au2 Au1 Cu15 Cu13 -6.8(2) . .
Au2 Au1 Cu15 Cu16 -70.01(12) . .
Au2 Au1 Cu15 S11 -172.57(15) . .
Au2 Au1 Cu15 S8 41.4(2) . .
Au2 Au2 Au3 Au1 -138.55(3) 2_656 .
Au2 Au2 Au3 Au5 -102.06(3) 2_656 .
Au2 Au2 Au3 Au6 -38.72(3) 2_656 .
Au2 Au2 Au3 Cu6 24.45(7) 2_656 .
Au2 Au2 Au3 Cu7 70.69(7) 2_656 .
Au2 Au2 Au3 Cu9 150.49(7) 2_656 .
Au2 Au2 Au3 Cu15 -167.11(8) 2_656 .
Au2 Au2 Au3 Cu16 -81.7(2) 2_656 .
Au2 Au2 Cu7 Au3 -69.51(5) 2_656 .
Au2 Au2 Cu7 Cu1 54.42(11) 2_656 2_656
Au2 Au2 Cu7 Cu7 64.30(9) 2_656 2_656
Au2 Au2 Cu7 Cu9 -135.83(9) 2_656 .
Au2 Au2 Cu7 S2 -3.3(3) 2_656 2_656
Au2 Au2 Cu7 S3 172.10(17) 2_656 .
Au2 Au2 Cu9 Au1 -98.29(5) 2_656 .
Au2 Au2 Cu9 Au3 -26.92(6) 2_656 .
Au2 Au2 Cu9 Cu7 40.18(8) 2_656 .
Au2 Au2 Cu9 Cu15 -62.44(11) 2_656 .
Au2 Au2 Cu9 S7 -166.92(16) 2_656 .
Au2 Au2 Cu9 S3 88.21(14) 2_656 .
Au2 Au2 Cu9 S8 -18.9(3) 2_656 .
Au2 Au2 Cu11 Au1 34.6(3) 2_656 .
Au2 Au2 Cu11 Au6 -37.4(3) 2_656 2_656
Au2 Au2 Cu11 Cu4 63.7(4) 2_656 .
Au2 Au2 Cu11 Cu6 -102.4(3) 2_656 2_656
Au2 Au2 Cu11 Cu12 -1.6(4) 2_656 .
Au2 Au2 Cu11 S4 -110.3(3) 2_656 .
Au2 Au2 Cu11 S7 105.5(3) 2_656 .
Au2 Au3 Au5 Au1 -36.42(3) . .
Au2 Au3 Au5 Au1 -100.85(4) 2_656 .
Au2 Au3 Au5 Au4 66.08(4) . 2_656
Au2 Au3 Au5 Au4 1.29(4) . .
Au2 Au3 Au5 Au4 1.64(5) 2_656 2_656
Au2 Au3 Au5 Au4 -63.14(4) 2_656 .
Au2 Au3 Au5 Au6 38.21(3) 2_656 .
Au2 Au3 Au5 Au6 102.64(4) . .
Au2 Au3 Au5 Cu5 -63.14(8) . .
Au2 Au3 Au5 Cu5 -127.58(8) 2_656 .
Au2 Au3 Au5 Cu8 43.9(2) . .
Au2 Au3 Au5 Cu8 -20.5(2) 2_656 .
Au2 Au3 Au5 Cu10 129.06(8) . .
Au2 Au3 Au5 Cu10 64.63(8) 2_656 .
Au2 Au3 Au5 Cu15 -170.70(9) 2_656 .
Au2 Au3 Au5 Cu15 -106.26(8) . .
Au2 Au3 Au5 Cu16 108.10(8) 2_656 .
Au2 Au3 Au5 Cu16 172.53(8) . .
Au2 Au3 Au6 Au1 2.29(5) . 2_656
Au2 Au3 Au6 Au1 -36.51(3) 2_656 2_656
Au2 Au3 Au6 Au2 38.81(3) . 2_656
Au2 Au3 Au6 Au4 -100.29(4) 2_656 2_656
Au2 Au3 Au6 Au4 -61.48(4) . 2_656
Au2 Au3 Au6 Au5 -98.98(4) . .
Au2 Au3 Au6 Au5 -137.79(4) 2_656 .
Au2 Au3 Au6 Cu6 108.93(8) . .
Au2 Au3 Au6 Cu6 70.12(8) 2_656 .
Au2 Au3 Au6 Cu10 -163.29(8) 2_656 .
Au2 Au3 Au6 Cu10 -124.48(7) . .
Au2 Au3 Au6 Cu11 25.35(8) 2_656 2_656
Au2 Au3 Au6 Cu11 64.16(8) . 2_656
Au2 Au3 Au6 Cu12 -61.0(3) 2_656 2_656
Au2 Au3 Au6 Cu12 -22.2(3) . 2_656
Au2 Au3 Au6 Cu16 155.62(8) 2_656 .
Au2 Au3 Au6 Cu16 -165.57(8) . .
Au2 Au3 Cu6 Au2 -24.88(7) . 2_656
Au2 Au3 Cu6 Au6 -97.46(6) . .
Au2 Au3 Cu6 Au6 -72.57(5) 2_656 .
Au2 Au3 Cu6 Cu11 -35.48(8) 2_656 2_656
Au2 Au3 Cu6 Cu11 -60.36(12) . 2_656
Au2 Au3 Cu6 S4 -71.9(3) 2_656 2_656
Au2 Au3 Cu6 S4 -96.8(3) . 2_656
Au2 Au3 Cu6 S2 74.60(15) 2_656 2_656
Au2 Au3 Cu6 S2 49.72(17) . 2_656
Au2 Au3 Cu6 S13 157.3(2) . .
Au2 Au3 Cu6 S13 -177.8(2) 2_656 .
Au2 Au3 Cu7 Au2 72.89(5) 2_656 .
Au2 Au3 Cu7 Au2 -72.89(5) . 2_656
Au2 Au3 Cu7 Cu1 -107.51(16) . 2_656
Au2 Au3 Cu7 Cu1 -34.62(13) 2_656 2_656
Au2 Au3 Cu7 Cu7 -39.35(10) . 2_656
Au2 Au3 Cu7 Cu7 33.54(10) 2_656 2_656
Au2 Au3 Cu7 Cu9 67.25(8) . .
Au2 Au3 Cu7 Cu9 140.14(9) 2_656 .
Au2 Au3 Cu7 S2 -147.43(18) . 2_656
Au2 Au3 Cu7 S2 -74.53(16) 2_656 2_656
Au2 Au3 Cu7 S3 141.8(2) 2_656 .
Au2 Au3 Cu7 S3 68.95(17) . .
Au2 Au3 Cu9 Au1 69.99(5) . .
Au2 Au3 Cu9 Au1 98.10(6) 2_656 .
Au2 Au3 Cu9 Au2 28.12(7) 2_656 .
Au2 Au3 Cu9 Cu7 -37.26(9) 2_656 .
Au2 Au3 Cu9 Cu7 -65.38(8) . .
Au2 Au3 Cu9 Cu15 165.29(9) 2_656 .
Au2 Au3 Cu9 Cu15 137.17(10) . .
Au2 Au3 Cu9 S7 101.7(3) 2_656 .
Au2 Au3 Cu9 S7 73.6(3) . .
Au2 Au3 Cu9 S3 -38.80(17) 2_656 .
Au2 Au3 Cu9 S3 -66.92(15) . .
Au2 Au3 Cu9 S8 -146.79(16) 2_656 .
Au2 Au3 Cu9 S8 -174.91(18) . .
Au2 Au3 Cu15 Au1 28.42(7) . .
Au2 Au3 Cu15 Au1 -28.3(4) 2_656 .
Au2 Au3 Cu15 Au5 97.80(6) . .
Au2 Au3 Cu15 Au5 41.1(3) 2_656 .
Au2 Au3 Cu15 Cu9 -38.96(9) . .
Au2 Au3 Cu15 Cu9 -95.7(3) 2_656 .
Au2 Au3 Cu15 Cu13 -137.60(9) . .
Au2 Au3 Cu15 Cu13 165.7(3) 2_656 .
Au2 Au3 Cu15 Cu16 103.7(3) 2_656 .
Au2 Au3 Cu15 Cu16 160.43(8) . .
Au2 Au3 Cu15 S11 102.6(3) . .
Au2 Au3 Cu15 S11 45.9(5) 2_656 .
Au2 Au3 Cu15 S8 -146.1(3) 2_656 .
Au2 Au3 Cu15 S8 -89.34(17) . .
Au2 Au3 Cu16 Au5 -96.26(6) 2_656 .
Au2 Au3 Cu16 Au5 -23.6(3) . .
Au2 Au3 Cu16 Au6 -23.41(8) 2_656 .
Au2 Au3 Cu16 Au6 49.3(2) . .
Au2 Au3 Cu16 Cu10 -59.57(12) 2_656 .
Au2 Au3 Cu16 Cu10 13.1(3) . .
Au2 Au3 Cu16 Cu13 132.69(9) 2_656 .
Au2 Au3 Cu16 Cu13 -154.6(2) . .
Au2 Au3 Cu16 Cu15 -92.8(2) . .
Au2 Au3 Cu16 Cu15 -165.52(9) 2_656 .
Au2 Au3 Cu16 S15 -107.7(3) 2_656 .
Au2 Au3 Cu16 S15 -35.0(5) . .
Au2 Au3 Cu16 S13 84.12(19) 2_656 .
Au2 Au3 Cu16 S13 156.8(2) . .
Au2 Au6 Cu6 Au3 70.02(5) 2_656 .
Au2 Au6 Cu6 Cu11 -65.64(8) 2_656 2_656
Au2 Au6 Cu6 S4 -109.57(17) 2_656 2_656
Au2 Au6 Cu6 S2 8.0(3) 2_656 2_656
Au2 Au6 Cu6 S13 144.15(19) 2_656 .
Au2 Au6 Cu10 Au4 38.9(3) 2_656 2_656
Au2 Au6 Cu10 Au5 -33.7(3) 2_656 .
Au2 Au6 Cu10 Cu8 4.3(3) 2_656 .
Au2 Au6 Cu10 Cu16 -99.1(2) 2_656 .
Au2 Au6 Cu10 S9 148.4(2) 2_656 2_656
Au2 Au6 Cu10 S16 49.1(4) 2_656 .
Au2 Au6 Cu10 S15 -101.7(3) 2_656 .
Au2 Au6 Cu16 Au3 23.28(7) 2_656 .
Au2 Au6 Cu16 Au5 95.06(7) 2_656 .
Au2 Au6 Cu16 Cu10 161.69(8) 2_656 .
Au2 Au6 Cu16 Cu13 -8.4(2) 2_656 .
Au2 Au6 Cu16 Cu15 54.13(13) 2_656 .
Au2 Au6 Cu16 S15 164.48(19) 2_656 .
Au2 Au6 Cu16 S13 -49.6(2) 2_656 .
Au2 Cu6 S13 Cu13 -34.4(7) 2_656 .
Au2 Cu6 S13 Cu16 47.3(4) 2_656 .
Au2 Cu6 S13 C85 160.2(15) 2_656 .
Au2 Cu7 Cu9 Au1 36.91(8) . .
Au2 Cu7 Cu9 Au1 -3.86(14) 2_656 .
Au2 Cu7 Cu9 Au2 -40.77(8) 2_656 .
Au2 Cu7 Cu9 Au3 36.07(8) 2_656 .
Au2 Cu7 Cu9 Au3 76.84(7) . .
Au2 Cu7 Cu9 Cu15 96.34(12) . .
Au2 Cu7 Cu9 Cu15 55.57(15) 2_656 .
Au2 Cu7 Cu9 S7 -93.6(3) 2_656 .
Au2 Cu7 Cu9 S7 -52.9(3) . .
Au2 Cu7 Cu9 S3 -105.13(19) . .
Au2 Cu7 Cu9 S3 -145.9(2) 2_656 .
Au2 Cu7 Cu9 S8 147.04(19) . .
Au2 Cu7 Cu9 S8 106.26(18) 2_656 .
Au2 Cu7 S3 Cu1 -65.7(4) 2_656 .
Au2 Cu7 S3 Cu1 -77.93(16) . .
Au2 Cu7 S3 Cu9 55.34(12) . .
Au2 Cu7 S3 Cu9 67.6(3) 2_656 .
Au2 Cu7 S3 C15 173.9(7) . .
Au2 Cu7 S3 C15 -173.8(6) 2_656 .
Au2 Cu9 Cu15 Au1 -37.76(8) . .
Au2 Cu9 Cu15 Au3 38.67(8) . .
Au2 Cu9 Cu15 Au5 -0.95(14) . .
Au2 Cu9 Cu15 Cu13 115.26(12) . .
Au2 Cu9 Cu15 Cu16 56.74(15) . .
Au2 Cu9 Cu15 S11 -100.3(3) . .
Au2 Cu9 Cu15 S8 145.7(2) . .
Au2 Cu9 S7 Cu4 80.8(4) . .
Au2 Cu9 S7 Cu11 5.11(19) . .
Au2 Cu9 S7 C43 -111.6(9) . .
Au2 Cu9 S3 Cu1 21.6(3) . .
Au2 Cu9 S3 Cu7 -54.64(13) . .
Au2 Cu9 S3 C15 -162.2(8) . .
Au2 Cu9 S8 Cu13 7.1(6) . .
Au2 Cu9 S8 Cu15 -60.4(3) . .
Au2 Cu9 S8 C50 -165.3(10) . .
Au2 Cu11 Cu12 Au1 38.27(8) . .
Au2 Cu11 Cu12 Au4 0.05(15) . .
Au2 Cu11 Cu12 Au6 -38.51(8) . 2_656
Au2 Cu11 Cu12 Cu4 134.27(14) . .
Au2 Cu11 Cu12 Cu5 59.01(14) . .
Au2 Cu11 Cu12 S9 -107.03(17) . .
Au2 Cu11 Cu12 S10 111.05(17) . .
Au2 Cu11 S4 Cu3 135.03(16) . .
Au2 Cu11 S4 Cu6 8.44(19) . 2_656
Au2 Cu11 S4 C22 -106.6(9) . .
Au2 Cu11 S7 Cu4 -141.78(16) . .
Au2 Cu11 S7 Cu9 -5.2(2) . .
Au2 Cu11 S7 C43 105.8(8) . .
Au3 Au1 Au2 Au2 36.38(4) . 2_656
Au3 Au1 Au2 Au3 99.92(4) . 2_656
Au3 Au1 Au2 Au6 137.07(3) . 2_656
Au3 Au1 Au2 Cu6 163.65(7) . 2_656
Au3 Au1 Au2 Cu7 60.6(2) . 2_656
Au3 Au1 Au2 Cu7 -27.25(7) . .
Au3 Au1 Au2 Cu9 -68.85(7) . .
Au3 Au1 Au2 Cu11 -153.45(8) . .
Au3 Au1 Au4 Au4 -0.45(5) . 2_656
Au3 Au1 Au4 Au5 37.51(3) . .
Au3 Au1 Au4 Au5 -62.29(4) . 2_656
Au3 Au1 Au4 Au6 -101.02(4) . 2_656
Au3 Au1 Au4 Cu5 107.69(8) . .
Au3 Au1 Au4 Cu8 60.61(8) . .
Au3 Au1 Au4 Cu8 -29.9(3) . 2_656
Au3 Au1 Au4 Cu10 -125.43(8) . 2_656
Au3 Au1 Au4 Cu12 -170.68(8) . .
Au3 Au1 Au5 Au4 -99.44(4) . 2_656
Au3 Au1 Au5 Au4 -138.39(4) . .
Au3 Au1 Au5 Au6 -36.44(3) . .
Au3 Au1 Au5 Cu5 150.84(8) . .
Au3 Au1 Au5 Cu8 -161.70(8) . .
Au3 Au1 Au5 Cu10 -70.4(3) . .
Au3 Au1 Au5 Cu15 66.63(8) . .
Au3 Au1 Au5 Cu16 28.13(8) . .
Au3 Au1 Cu5 Au4 -97.84(6) . .
Au3 Au1 Cu5 Au5 -27.68(7) . .
Au3 Au1 Cu5 Cu12 -163.41(8) . .
Au3 Au1 Cu5 S10 152.70(15) . .
Au3 Au1 Cu5 S18 -91.4(3) . .
Au3 Au1 Cu5 S11 45.52(16) . .
Au3 Au1 Cu9 Au2 72.24(5) . .
Au3 Au1 Cu9 Cu7 37.61(8) . .
Au3 Au1 Cu9 Cu15 -65.29(8) . .
Au3 Au1 Cu9 S7 -177.54(18) . .
Au3 Au1 Cu9 S3 81.8(2) . .
Au3 Au1 Cu9 S8 -68.01(17) . .
Au3 Au1 Cu11 Au2 25.47(8) . .
Au3 Au1 Cu11 Au6 97.24(6) . 2_656
Au3 Au1 Cu11 Cu4 -134.60(8) . .
Au3 Au1 Cu11 Cu6 61.63(12) . 2_656
Au3 Au1 Cu11 Cu12 163.26(8) . .
Au3 Au1 Cu11 S4 103.3(3) . .
Au3 Au1 Cu11 S7 -86.00(16) . .
Au3 Au1 Cu12 Au4 35.2(3) . .
Au3 Au1 Cu12 Au6 -35.5(3) . 2_656
Au3 Au1 Cu12 Cu4 -164.5(2) . .
Au3 Au1 Cu12 Cu5 102.1(3) . .
Au3 Au1 Cu12 Cu11 -102.3(3) . .
Au3 Au1 Cu12 S9 -38.5(5) . .
Au3 Au1 Cu12 S10 148.7(3) . .
Au3 Au1 Cu15 Au5 -72.00(5) . .
Au3 Au1 Cu15 Cu9 67.16(8) . .
Au3 Au1 Cu15 Cu13 21.87(18) . .
Au3 Au1 Cu15 Cu16 -41.31(9) . .
Au3 Au1 Cu15 S11 -143.87(19) . .
Au3 Au1 Cu15 S8 70.09(19) . .
Au3 Au2 Au3 Au1 -101.47(4) 2_656 .
Au3 Au2 Au3 Au2 37.08(4) 2_656 2_656
Au3 Au2 Au3 Au5 -64.98(4) 2_656 .
Au3 Au2 Au3 Au6 -1.63(5) 2_656 .
Au3 Au2 Au3 Cu6 61.53(9) 2_656 .
Au3 Au2 Au3 Cu7 107.78(8) 2_656 .
Au3 Au2 Au3 Cu9 -172.43(8) 2_656 .
Au3 Au2 Au3 Cu15 -130.03(8) 2_656 .
Au3 Au2 Au3 Cu16 -44.6(2) 2_656 .
Au3 Au2 Cu7 Au2 -27.16(7) 2_656 2_656
Au3 Au2 Cu7 Au2 69.51(5) . 2_656
Au3 Au2 Cu7 Au3 -96.67(6) 2_656 .
Au3 Au2 Cu7 Cu1 27.27(15) 2_656 2_656
Au3 Au2 Cu7 Cu1 123.94(14) . 2_656
Au3 Au2 Cu7 Cu7 133.82(10) . 2_656
Au3 Au2 Cu7 Cu7 37.15(8) 2_656 2_656
Au3 Au2 Cu7 Cu9 -66.32(8) . .
Au3 Au2 Cu7 Cu9 -162.99(8) 2_656 .
Au3 Au2 Cu7 S2 -30.5(3) 2_656 2_656
Au3 Au2 Cu7 S2 66.2(3) . 2_656
Au3 Au2 Cu7 S3 -118.39(16) . .
Au3 Au2 Cu7 S3 144.94(15) 2_656 .
Au3 Au2 Cu9 Au1 -43.5(3) 2_656 .
Au3 Au2 Cu9 Au1 -71.37(5) . .
Au3 Au2 Cu9 Au3 27.9(3) 2_656 .
Au3 Au2 Cu9 Cu7 67.10(8) . .
Au3 Au2 Cu9 Cu7 95.0(3) 2_656 .
Au3 Au2 Cu9 Cu15 -35.52(8) . .
Au3 Au2 Cu9 Cu15 -7.6(3) 2_656 .
Au3 Au2 Cu9 S7 -112.1(3) 2_656 .
Au3 Au2 Cu9 S7 -140.00(18) . .
Au3 Au2 Cu9 S3 115.13(15) . .
Au3 Au2 Cu9 S3 143.0(3) 2_656 .
Au3 Au2 Cu9 S8 8.0(3) . .
Au3 Au2 Cu9 S8 35.9(5) 2_656 .
Au3 Au2 Cu11 Au1 -25.10(7) . .
Au3 Au2 Cu11 Au1 97.76(6) 2_656 .
Au3 Au2 Cu11 Au6 -97.11(6) . 2_656
Au3 Au2 Cu11 Au6 25.75(7) 2_656 2_656
Au3 Au2 Cu11 Cu4 4.0(2) . .
Au3 Au2 Cu11 Cu4 126.87(16) 2_656 .
Au3 Au2 Cu11 Cu6 -39.30(8) 2_656 2_656
Au3 Au2 Cu11 Cu6 -162.16(8) . 2_656
Au3 Au2 Cu11 Cu12 -61.29(12) . .
Au3 Au2 Cu11 Cu12 61.57(12) 2_656 .
Au3 Au2 Cu11 S4 -170.01(16) . .
Au3 Au2 Cu11 S4 -47.15(19) 2_656 .
Au3 Au2 Cu11 S7 45.7(2) . .
Au3 Au2 Cu11 S7 168.61(17) 2_656 .
Au3 Au5 Au6 Au1 -99.70(4) . 2_656
Au3 Au5 Au6 Au2 -37.33(3) . 2_656
Au3 Au5 Au6 Au4 -138.62(4) . 2_656
Au3 Au5 Au6 Cu6 26.44(8) . .
Au3 Au5 Au6 Cu10 152.25(8) . .
Au3 Au5 Au6 Cu11 -70.3(3) . 2_656
Au3 Au5 Au6 Cu12 -163.49(8) . 2_656
Au3 Au5 Au6 Cu16 72.74(8) . .
Au3 Au5 Cu5 Au1 27.23(7) . .
Au3 Au5 Cu5 Au4 99.32(6) . .
Au3 Au5 Cu5 Cu12 64.47(11) . .
Au3 Au5 Cu5 S10 27.9(3) . .
Au3 Au5 Cu5 S18 173.55(16) . .
Au3 Au5 Cu5 S11 -80.38(16) . .
Au3 Au5 Cu8 Au4 25.3(3) . 2_656
Au3 Au5 Cu8 Au4 -48.1(3) . .
Au3 Au5 Cu8 Cu2 -84.2(3) . .
Au3 Au5 Cu8 Cu8 -14.3(4) . 2_656
Au3 Au5 Cu8 Cu10 92.8(2) . .
Au3 Au5 Cu8 S18 -123.1(2) . .
Au3 Au5 Cu8 S16 94.6(3) . .
Au3 Au5 Cu10 Au4 -96.15(6) . 2_656
Au3 Au5 Cu10 Au6 -26.14(7) . .
Au3 Au5 Cu10 Cu8 -161.67(8) . .
Au3 Au5 Cu10 Cu16 40.95(10) . .
Au3 Au5 Cu10 S9 -23.1(3) . 2_656
Au3 Au5 Cu10 S16 -163.24(15) . .
Au3 Au5 Cu10 S15 88.13(19) . .
Au3 Au5 Cu15 Au1 72.97(6) . .
Au3 Au5 Cu15 Cu9 37.44(8) . .
Au3 Au5 Cu15 Cu13 -62.70(12) . .
Au3 Au5 Cu15 Cu16 -69.69(9) . .
Au3 Au5 Cu15 S11 -177.10(18) . .
Au3 Au5 Cu15 S8 -12.4(3) . .
Au3 Au5 Cu16 Au6 -69.31(5) . .
Au3 Au5 Cu16 Cu10 -137.27(9) . .
Au3 Au5 Cu16 Cu13 55.50(12) . .
Au3 Au5 Cu16 Cu15 62.57(8) . .
Au3 Au5 Cu16 S15 173.22(18) . .
Au3 Au5 Cu16 S13 0.6(3) . .
Au3 Au6 Cu6 Au2 -70.02(5) . 2_656
Au3 Au6 Cu6 Cu11 -135.66(9) . 2_656
Au3 Au6 Cu6 S4 -179.59(18) . 2_656
Au3 Au6 Cu6 S2 -62.0(3) . 2_656
Au3 Au6 Cu6 S13 74.12(18) . .
Au3 Au6 Cu10 Au4 98.83(6) . 2_656
Au3 Au6 Cu10 Au5 26.20(7) . .
Au3 Au6 Cu10 Cu8 64.16(12) . .
Au3 Au6 Cu10 Cu16 -39.25(9) . .
Au3 Au6 Cu10 S9 -151.70(15) . 2_656
Au3 Au6 Cu10 S16 109.0(2) . .
Au3 Au6 Cu10 S15 -41.9(2) . .
Au3 Au6 Cu16 Au5 71.78(5) . .
Au3 Au6 Cu16 Cu10 138.41(9) . .
Au3 Au6 Cu16 Cu13 -31.63(15) . .
Au3 Au6 Cu16 Cu15 30.85(9) . .
Au3 Au6 Cu16 S15 141.2(2) . .
Au3 Au6 Cu16 S13 -72.9(2) . .
Au3 Cu6 S13 Cu13 -31.3(4) . .
Au3 Cu6 S13 Cu16 50.46(17) . .
Au3 Cu6 S13 C85 163.3(15) . .
Au3 Cu7 Cu9 Au1 -39.93(8) . .
Au3 Cu7 Cu9 Au2 -76.84(7) . .
Au3 Cu7 Cu9 Cu15 19.50(10) . .
Au3 Cu7 Cu9 S7 -129.7(3) . .
Au3 Cu7 Cu9 S3 178.0(2) . .
Au3 Cu7 Cu9 S8 70.20(17) . .
Au3 Cu7 S3 Cu1 -135.03(16) . .
Au3 Cu7 S3 Cu9 -1.77(18) . .
Au3 Cu7 S3 C15 116.8(7) . .
Au3 Cu9 Cu15 Au1 -76.43(7) . .
Au3 Cu9 Cu15 Au5 -39.63(8) . .
Au3 Cu9 Cu15 Cu13 76.59(10) . .
Au3 Cu9 Cu15 Cu16 18.07(11) . .
Au3 Cu9 Cu15 S11 -139.0(4) . .
Au3 Cu9 Cu15 S8 107.0(2) . .
Au3 Cu9 S7 Cu4 21.0(6) . .
Au3 Cu9 S7 Cu11 -54.7(3) . .
Au3 Cu9 S7 C43 -171.4(9) . .
Au3 Cu9 S3 Cu1 77.9(3) . .
Au3 Cu9 S3 Cu7 1.71(18) . .
Au3 Cu9 S3 C15 -105.9(8) . .
Au3 Cu9 S8 Cu13 14.3(4) . .
Au3 Cu9 S8 Cu15 -53.20(13) . .
Au3 Cu9 S8 C50 -158.0(10) . .
Au3 Cu15 Cu16 Au5 -77.05(8) . .
Au3 Cu15 Cu16 Au6 -33.68(9) . .
Au3 Cu15 Cu16 Cu10 -95.08(13) . .
Au3 Cu15 Cu16 Cu13 95.64(12) . .
Au3 Cu15 Cu16 S15 -149.1(2) . .
Au3 Cu15 Cu16 S13 70.03(19) . .
Au3 Cu15 S11 Cu5 -54.1(3) . .
Au3 Cu15 S11 Cu14 75.8(4) . .
Au3 Cu15 S11 C71 -164.0(9) . .
Au3 Cu15 S8 Cu9 54.62(13) . .
Au3 Cu15 S8 Cu13 -82.30(17) . .
Au3 Cu15 S8 C50 166.2(10) . .
Au3 Cu16 S15 Cu10 64.4(4) . .
Au3 Cu16 S15 Cu14 -73.0(4) . .
Au3 Cu16 S15 C99 174.1(12) . .
Au3 Cu16 S13 Cu6 -48.66(16) . .
Au3 Cu16 S13 Cu13 80.37(19) . .
Au3 Cu16 S13 C85 -160.6(13) . .
Au4 Au1 Au2 Au2 -64.45(5) . 2_656
Au4 Au1 Au2 Au3 -0.92(5) . 2_656
Au4 Au1 Au2 Au3 -100.84(4) . .
Au4 Au1 Au2 Au6 36.24(3) . 2_656
Au4 Au1 Au2 Cu6 62.81(8) . 2_656
Au4 Au1 Au2 Cu7 -40.3(2) . 2_656
Au4 Au1 Au2 Cu7 -128.09(7) . .
Au4 Au1 Au2 Cu9 -169.69(8) . .
Au4 Au1 Au2 Cu11 105.71(8) . .
Au4 Au1 Au3 Au2 63.95(4) . 2_656
Au4 Au1 Au3 Au2 101.56(4) . .
Au4 Au1 Au3 Au5 -37.02(3) . .
Au4 Au1 Au3 Au6 -0.45(5) . .
Au4 Au1 Au3 Cu6 26.6(3) . .
Au4 Au1 Au3 Cu7 127.82(7) . .
Au4 Au1 Au3 Cu9 171.34(8) . .
Au4 Au1 Au3 Cu15 -109.35(9) . .
Au4 Au1 Au3 Cu16 -62.37(8) . .
Au4 Au1 Au5 Au3 138.39(4) . .
Au4 Au1 Au5 Au4 38.96(3) . 2_656
Au4 Au1 Au5 Au6 101.96(4) . .
Au4 Au1 Au5 Cu5 -70.77(8) . .
Au4 Au1 Au5 Cu8 -23.30(7) . .
Au4 Au1 Au5 Cu10 68.0(3) . .
Au4 Au1 Au5 Cu15 -154.98(8) . .
Au4 Au1 Au5 Cu16 166.53(9) . .
Au4 Au1 Cu5 Au5 70.16(5) . .
Au4 Au1 Cu5 Cu12 -65.56(8) . .
Au4 Au1 Cu5 S10 -109.46(16) . .
Au4 Au1 Cu5 S18 6.4(3) . .
Au4 Au1 Cu5 S11 143.37(17) . .
Au4 Au1 Cu9 Au2 39.7(3) . .
Au4 Au1 Cu9 Au3 -32.6(3) . .
Au4 Au1 Cu9 Cu7 5.1(3) . .
Au4 Au1 Cu9 Cu15 -97.8(3) . .
Au4 Au1 Cu9 S7 149.9(3) . .
Au4 Au1 Cu9 S3 49.3(4) . .
Au4 Au1 Cu9 S8 -100.6(3) . .
Au4 Au1 Cu11 Au2 -99.08(6) . .
Au4 Au1 Cu11 Au6 -27.32(7) . 2_656
Au4 Au1 Cu11 Cu4 100.84(9) . .
Au4 Au1 Cu11 Cu6 -62.93(11) . 2_656
Au4 Au1 Cu11 Cu12 38.70(8) . .
Au4 Au1 Cu11 S4 -21.3(4) . .
Au4 Au1 Cu11 S7 149.44(15) . .
Au4 Au1 Cu12 Au6 -70.75(5) . 2_656
Au4 Au1 Cu12 Cu4 160.31(11) . .
Au4 Au1 Cu12 Cu5 66.91(8) . .
Au4 Au1 Cu12 Cu11 -137.54(9) . .
Au4 Au1 Cu12 S9 -73.7(3) . .
Au4 Au1 Cu12 S10 113.45(16) . .
Au4 Au1 Cu15 Au3 95.85(6) . .
Au4 Au1 Cu15 Au5 23.85(7) . .
Au4 Au1 Cu15 Cu9 163.01(7) . .
Au4 Au1 Cu15 Cu13 117.7(2) . .
Au4 Au1 Cu15 Cu16 54.54(13) . .
Au4 Au1 Cu15 S11 -48.02(18) . .
Au4 Au1 Cu15 S8 165.94(17) . .
Au4 Au4 Au5 Au1 137.35(3) 2_656 .
Au4 Au4 Au5 Au3 99.90(3) 2_656 .
Au4 Au4 Au5 Au6 36.68(3) 2_656 .
Au4 Au4 Au5 Cu5 -154.31(8) 2_656 .
Au4 Au4 Au5 Cu8 -67.07(7) 2_656 .
Au4 Au4 Au5 Cu10 -28.51(7) 2_656 .
Au4 Au4 Au5 Cu15 160.67(8) 2_656 .
Au4 Au4 Au5 Cu16 61.8(3) 2_656 .
Au4 Au4 Cu5 Au1 95.97(5) 2_656 .
Au4 Au4 Cu5 Au5 24.32(7) 2_656 .
Au4 Au4 Cu5 Cu12 162.65(7) 2_656 .
Au4 Au4 Cu5 S10 169.15(14) 2_656 .
Au4 Au4 Cu5 S18 -80.03(15) 2_656 .
Au4 Au4 Cu5 S11 24.8(3) 2_656 .
Au4 Au4 Cu8 Au5 72.05(5) 2_656 .
Au4 Au4 Cu8 Cu2 -134.66(11) 2_656 .
Au4 Au4 Cu8 Cu8 -67.72(10) 2_656 2_656
Au4 Au4 Cu8 Cu10 38.27(8) 2_656 .
Au4 Au4 Cu8 S18 176.62(18) 2_656 .
Au4 Au4 Cu8 S16 -15.0(3) 2_656 .
Au4 Au4 Cu12 Au1 -35.8(3) 2_656 .
Au4 Au4 Cu12 Au6 35.7(3) 2_656 2_656
Au4 Au4 Cu12 Cu4 -64.1(4) 2_656 .
Au4 Au4 Cu12 Cu5 -100.6(3) 2_656 .
Au4 Au4 Cu12 Cu11 -0.5(4) 2_656 .
Au4 Au4 Cu12 S9 106.7(3) 2_656 .
Au4 Au4 Cu12 S10 -107.5(3) 2_656 .
Au4 Au5 Au6 Au1 1.43(5) . 2_656
Au4 Au5 Au6 Au1 38.92(3) 2_656 2_656
Au4 Au5 Au6 Au2 63.79(4) . 2_656
Au4 Au5 Au6 Au2 101.29(4) 2_656 2_656
Au4 Au5 Au6 Au3 101.13(4) . .
Au4 Au5 Au6 Au3 138.62(4) 2_656 .
Au4 Au5 Au6 Au4 -37.50(3) . 2_656
Au4 Au5 Au6 Cu6 165.07(8) 2_656 .
Au4 Au5 Au6 Cu6 127.57(8) . .
Au4 Au5 Au6 Cu10 -69.13(8) 2_656 .
Au4 Au5 Au6 Cu10 -106.62(8) . .
Au4 Au5 Au6 Cu11 30.8(3) . 2_656
Au4 Au5 Au6 Cu11 68.3(3) 2_656 2_656
Au4 Au5 Au6 Cu12 -62.37(8) . 2_656
Au4 Au5 Au6 Cu12 -24.87(8) 2_656 2_656
Au4 Au5 Au6 Cu16 -148.64(9) 2_656 .
Au4 Au5 Au6 Cu16 173.87(9) . .
Au4 Au5 Cu5 Au1 -72.09(6) . .
Au4 Au5 Cu5 Au1 -97.17(6) 2_656 .
Au4 Au5 Cu5 Au4 -25.08(7) 2_656 .
Au4 Au5 Cu5 Cu12 -59.93(12) 2_656 .
Au4 Au5 Cu5 Cu12 -34.85(8) . .
Au4 Au5 Cu5 S10 -71.5(3) . .
Au4 Au5 Cu5 S10 -96.5(3) 2_656 .
Au4 Au5 Cu5 S18 74.23(17) . .
Au4 Au5 Cu5 S18 49.14(18) 2_656 .
Au4 Au5 Cu5 S11 155.22(15) 2_656 .
Au4 Au5 Cu5 S11 -179.70(17) . .
Au4 Au5 Cu8 Au4 73.41(6) . 2_656
Au4 Au5 Cu8 Au4 -73.41(6) 2_656 .
Au4 Au5 Cu8 Cu2 -109.48(18) 2_656 .
Au4 Au5 Cu8 Cu2 -36.07(14) . .
Au4 Au5 Cu8 Cu8 -39.58(11) 2_656 2_656
Au4 Au5 Cu8 Cu8 33.83(11) . 2_656
Au4 Au5 Cu8 Cu10 140.92(10) . .
Au4 Au5 Cu8 Cu10 67.52(8) 2_656 .
Au4 Au5 Cu8 S18 -148.44(19) 2_656 .
Au4 Au5 Cu8 S18 -75.04(17) . .
Au4 Au5 Cu8 S16 142.7(2) . .
Au4 Au5 Cu8 S16 69.27(17) 2_656 .
Au4 Au5 Cu10 Au4 29.28(7) . 2_656
Au4 Au5 Cu10 Au6 99.30(6) . .
Au4 Au5 Cu10 Au6 70.01(5) 2_656 .
Au4 Au5 Cu10 Cu8 -36.23(9) . .
Au4 Au5 Cu10 Cu8 -65.52(8) 2_656 .
Au4 Au5 Cu10 Cu16 137.10(10) 2_656 .
Au4 Au5 Cu10 Cu16 166.39(9) . .
Au4 Au5 Cu10 S9 73.1(3) 2_656 2_656
Au4 Au5 Cu10 S9 102.4(3) . 2_656
Au4 Au5 Cu10 S16 -37.80(18) . .
Au4 Au5 Cu10 S16 -67.08(16) 2_656 .
Au4 Au5 Cu10 S15 -175.7(2) 2_656 .
Au4 Au5 Cu10 S15 -146.44(18) . .
Au4 Au5 Cu15 Au1 48.3(3) 2_656 .
Au4 Au5 Cu15 Au1 -23.94(7) . .
Au4 Au5 Cu15 Au3 -24.7(3) 2_656 .
Au4 Au5 Cu15 Au3 -96.91(6) . .
Au4 Au5 Cu15 Cu9 12.8(3) 2_656 .
Au4 Au5 Cu15 Cu9 -59.47(12) . .
Au4 Au5 Cu15 Cu13 -159.61(11) . .
Au4 Au5 Cu15 Cu13 -87.4(3) 2_656 .
Au4 Au5 Cu15 Cu16 -166.60(9) . .
Au4 Au5 Cu15 Cu16 -94.4(2) 2_656 .
Au4 Au5 Cu15 S11 158.2(2) 2_656 .
Au4 Au5 Cu15 S11 85.99(16) . .
Au4 Au5 Cu15 S8 -109.3(3) . .
Au4 Au5 Cu15 S8 -37.0(5) 2_656 .
Au4 Au5 Cu16 Au3 41.6(4) . .
Au4 Au5 Cu16 Au3 98.26(6) 2_656 .
Au4 Au5 Cu16 Au6 -27.7(4) . .
Au4 Au5 Cu16 Au6 28.95(7) 2_656 .
Au4 Au5 Cu16 Cu10 -39.01(9) 2_656 .
Au4 Au5 Cu16 Cu10 -95.7(3) . .
Au4 Au5 Cu16 Cu13 153.76(12) 2_656 .
Au4 Au5 Cu16 Cu13 97.1(4) . .
Au4 Au5 Cu16 Cu15 104.2(3) . .
Au4 Au5 Cu16 Cu15 160.83(8) 2_656 .
Au4 Au5 Cu16 S15 -145.2(3) . .
Au4 Au5 Cu16 S15 -88.52(17) 2_656 .
Au4 Au5 Cu16 S13 42.2(6) . .
Au4 Au5 Cu16 S13 98.9(3) 2_656 .
Au4 Au6 Cu6 Au2 -29.8(3) 2_656 2_656
Au4 Au6 Cu6 Au3 40.2(3) 2_656 .
Au4 Au6 Cu6 Cu11 -95.4(3) 2_656 2_656
Au4 Au6 Cu6 S4 -139.4(3) 2_656 2_656
Au4 Au6 Cu6 S2 -21.8(5) 2_656 2_656
Au4 Au6 Cu6 S13 114.3(3) 2_656 .
Au4 Au6 Cu10 Au5 -72.63(5) 2_656 .
Au4 Au6 Cu10 Cu8 -34.67(8) 2_656 .
Au4 Au6 Cu10 Cu16 -138.08(9) 2_656 .
Au4 Au6 Cu10 S9 109.47(16) 2_656 2_656
Au4 Au6 Cu10 S16 10.2(2) 2_656 .
Au4 Au6 Cu10 S15 -140.7(2) 2_656 .
Au4 Au6 Cu16 Au3 -100.82(6) 2_656 .
Au4 Au6 Cu16 Au5 -29.04(7) 2_656 .
Au4 Au6 Cu16 Cu10 37.59(8) 2_656 .
Au4 Au6 Cu16 Cu13 -132.45(16) 2_656 .
Au4 Au6 Cu16 Cu15 -69.97(12) 2_656 .
Au4 Au6 Cu16 S15 40.4(2) 2_656 .
Au4 Au6 Cu16 S13 -173.71(19) 2_656 .
Au4 Cu5 Cu12 Au1 -77.04(7) . .
Au4 Cu5 Cu12 Au6 -38.98(8) . 2_656
Au4 Cu5 Cu12 Cu4 -155.47(12) . .
Au4 Cu5 Cu12 Cu11 -97.93(11) . .
Au4 Cu5 Cu12 S9 56.2(3) . .
Au4 Cu5 Cu12 S10 171.4(2) . .
Au4 Cu5 S10 Cu4 -85.2(3) . .
Au4 Cu5 S10 Cu12 -7.29(18) . .
Au4 Cu5 S10 C64 104.8(10) . .
Au4 Cu5 S18 Cu2 -33.2(3) . .
Au4 Cu5 S18 Cu8 47.17(16) . .
Au4 Cu5 S18 C120 161.8(9) . .
Au4 Cu5 S11 Cu14 -36.9(5) . .
Au4 Cu5 S11 Cu15 51.1(3) . .
Au4 Cu5 S11 C71 170.1(9) . .
Au4 Cu8 Cu10 Au4 -41.04(9) . 2_656
Au4 Cu8 Cu10 Au5 35.46(8) . .
Au4 Cu8 Cu10 Au5 76.50(8) 2_656 .
Au4 Cu8 Cu10 Au6 -4.28(14) . .
Au4 Cu8 Cu10 Au6 36.76(8) 2_656 .
Au4 Cu8 Cu10 Cu16 96.13(13) 2_656 .
Au4 Cu8 Cu10 Cu16 55.09(15) . .
Au4 Cu8 Cu10 S9 -93.9(3) . 2_656
Au4 Cu8 Cu10 S9 -52.9(3) 2_656 2_656
Au4 Cu8 Cu10 S16 -146.5(2) . .
Au4 Cu8 Cu10 S16 -105.49(19) 2_656 .
Au4 Cu8 Cu10 S15 105.1(2) . .
Au4 Cu8 Cu10 S15 146.1(2) 2_656 .
Au4 Cu8 S18 Cu2 81.88(16) . .
Au4 Cu8 S18 Cu2 87.1(3) 2_656 .
Au4 Cu8 S18 Cu5 -42.0(4) 2_656 .
Au4 Cu8 S18 Cu5 -47.28(16) . .
Au4 Cu8 S18 C120 -161.3(8) . .
Au4 Cu8 S18 C120 -156.1(8) 2_656 .
Au4 Cu8 S16 Cu2 -77.47(16) 2_656 2_656
Au4 Cu8 S16 Cu2 -64.0(4) . 2_656
Au4 Cu8 S16 Cu10 55.21(12) 2_656 .
Au4 Cu8 S16 Cu10 68.7(4) . .
Au4 Cu8 S16 C106 -172.9(8) . .
Au4 Cu8 S16 C106 173.6(8) 2_656 .
Au4 Cu10 Cu16 Au3 -0.07(14) 2_656 .
Au4 Cu10 Cu16 Au5 38.84(8) 2_656 .
Au4 Cu10 Cu16 Au6 -37.31(8) 2_656 .
Au4 Cu10 Cu16 Cu13 105.4(7) 2_656 .
Au4 Cu10 Cu16 Cu15 57.03(15) 2_656 .
Au4 Cu10 Cu16 S15 146.0(2) 2_656 .
Au4 Cu10 Cu16 S13 -97.5(4) 2_656 .
Au4 Cu10 S16 Cu2 21.1(3) 2_656 2_656
Au4 Cu10 S16 Cu8 -54.66(13) 2_656 .
Au4 Cu10 S16 C106 -162.9(8) 2_656 .
Au4 Cu10 S15 Cu14 16.8(7) 2_656 .
Au4 Cu10 S15 Cu16 -59.2(4) 2_656 .
Au4 Cu10 S15 C99 -173.9(12) 2_656 .
Au4 Cu12 S9 Cu3 -138.31(15) . .
Au4 Cu12 S9 Cu10 -5.05(18) . 2_656
Au4 Cu12 S9 C57 106.8(8) . .
Au4 Cu12 S10 Cu4 138.57(16) . .
Au4 Cu12 S10 Cu5 7.47(19) . .
Au4 Cu12 S10 C64 -106.6(8) . .
Au5 Au1 Au2 Au2 -1.22(5) . 2_656
Au5 Au1 Au2 Au3 -37.60(3) . .
Au5 Au1 Au2 Au3 62.32(4) . 2_656
Au5 Au1 Au2 Au6 99.48(4) . 2_656
Au5 Au1 Au2 Cu6 126.05(7) . 2_656
Au5 Au1 Au2 Cu7 23.0(3) . 2_656
Au5 Au1 Au2 Cu7 -64.85(8) . .
Au5 Au1 Au2 Cu9 -106.45(8) . .
Au5 Au1 Au2 Cu11 168.95(9) . .
Au5 Au1 Au3 Au2 100.96(4) . 2_656
Au5 Au1 Au3 Au2 138.58(4) . .
Au5 Au1 Au3 Au6 36.57(3) . .
Au5 Au1 Au3 Cu6 63.6(3) . .
Au5 Au1 Au3 Cu7 164.84(7) . .
Au5 Au1 Au3 Cu9 -151.64(8) . .
Au5 Au1 Au3 Cu15 -72.34(8) . .
Au5 Au1 Au3 Cu16 -25.35(7) . .
Au5 Au1 Au4 Au4 -37.96(4) . 2_656
Au5 Au1 Au4 Au5 -99.80(4) . 2_656
Au5 Au1 Au4 Au6 -138.52(4) . 2_656
Au5 Au1 Au4 Cu5 70.18(7) . .
Au5 Au1 Au4 Cu8 23.11(7) . .
Au5 Au1 Au4 Cu8 -67.4(3) . 2_656
Au5 Au1 Au4 Cu10 -162.94(8) . 2_656
Au5 Au1 Au4 Cu12 151.81(8) . .
Au5 Au1 Cu5 Au4 -70.16(5) . .
Au5 Au1 Cu5 Cu12 -135.72(9) . .
Au5 Au1 Cu5 S10 -179.62(17) . .
Au5 Au1 Cu5 S18 -63.7(3) . .
Au5 Au1 Cu5 S11 73.21(15) . .
Au5 Au1 Cu9 Au2 99.05(6) . .
Au5 Au1 Cu9 Au3 26.81(7) . .
Au5 Au1 Cu9 Cu7 64.42(11) . .
Au5 Au1 Cu9 Cu15 -38.47(9) . .
Au5 Au1 Cu9 S7 -150.73(16) . .
Au5 Au1 Cu9 S3 108.6(2) . .
Au5 Au1 Cu9 S8 -41.19(18) . .
Au5 Au1 Cu11 Au2 -44.4(3) . .
Au5 Au1 Cu11 Au6 27.4(3) . 2_656
Au5 Au1 Cu11 Cu4 155.5(3) . .
Au5 Au1 Cu11 Cu6 -8.2(4) . 2_656
Au5 Au1 Cu11 Cu12 93.4(3) . .
Au5 Au1 Cu11 S4 33.4(5) . .
Au5 Au1 Cu11 S7 -155.9(3) . .
Au5 Au1 Cu12 Au4 -26.19(7) . .
Au5 Au1 Cu12 Au6 -96.94(6) . 2_656
Au5 Au1 Cu12 Cu4 134.12(8) . .
Au5 Au1 Cu12 Cu5 40.72(8) . .
Au5 Au1 Cu12 Cu11 -163.73(8) . .
Au5 Au1 Cu12 S9 -99.9(3) . .
Au5 Au1 Cu12 S10 87.26(15) . .
Au5 Au1 Cu15 Au3 72.00(5) . .
Au5 Au1 Cu15 Cu9 139.16(9) . .
Au5 Au1 Cu15 Cu13 93.9(2) . .
Au5 Au1 Cu15 Cu16 30.69(9) . .
Au5 Au1 Cu15 S11 -71.87(16) . .
Au5 Au1 Cu15 S8 142.1(2) . .
Au5 Au3 Au6 Au1 101.28(4) . 2_656
Au5 Au3 Au6 Au2 137.79(4) . 2_656
Au5 Au3 Au6 Au4 37.50(3) . 2_656
Au5 Au3 Au6 Cu6 -152.09(8) . .
Au5 Au3 Au6 Cu10 -25.50(7) . .
Au5 Au3 Au6 Cu11 163.14(8) . 2_656
Au5 Au3 Au6 Cu12 76.8(3) . 2_656
Au5 Au3 Au6 Cu16 -66.59(8) . .
Au5 Au3 Cu6 Au2 98.63(6) . 2_656
Au5 Au3 Cu6 Au6 26.06(7) . .
Au5 Au3 Cu6 Cu11 63.16(11) . 2_656
Au5 Au3 Cu6 S4 26.7(3) . 2_656
Au5 Au3 Cu6 S2 173.24(15) . 2_656
Au5 Au3 Cu6 S13 -79.1(2) . .
Au5 Au3 Cu7 Au2 24.8(3) . .
Au5 Au3 Cu7 Au2 -48.1(2) . 2_656
Au5 Au3 Cu7 Cu1 -82.7(3) . 2_656
Au5 Au3 Cu7 Cu7 -14.5(3) . 2_656
Au5 Au3 Cu7 Cu9 92.1(2) . .
Au5 Au3 Cu7 S2 -122.6(2) . 2_656
Au5 Au3 Cu7 S3 93.8(3) . .
Au5 Au3 Cu9 Au1 -26.41(7) . .
Au5 Au3 Cu9 Au2 -96.40(6) . .
Au5 Au3 Cu9 Cu7 -161.78(8) . .
Au5 Au3 Cu9 Cu15 40.77(9) . .
Au5 Au3 Cu9 S7 -22.8(3) . .
Au5 Au3 Cu9 S3 -163.31(15) . .
Au5 Au3 Cu9 S8 88.69(17) . .
Au5 Au3 Cu15 Au1 -69.38(5) . .
Au5 Au3 Cu15 Cu9 -136.76(9) . .
Au5 Au3 Cu15 Cu13 124.61(11) . .
Au5 Au3 Cu15 Cu16 62.64(8) . .
Au5 Au3 Cu15 S11 4.8(3) . .
Au5 Au3 Cu15 S8 172.87(19) . .
Au5 Au3 Cu16 Au6 72.84(6) . .
Au5 Au3 Cu16 Cu10 36.68(8) . .
Au5 Au3 Cu16 Cu13 -131.05(11) . .
Au5 Au3 Cu16 Cu15 -69.27(9) . .
Au5 Au3 Cu16 S15 -11.4(3) . .
Au5 Au3 Cu16 S13 -179.6(2) . .
Au5 Au4 Au5 Au1 100.67(4) 2_656 .
Au5 Au4 Au5 Au3 63.23(4) 2_656 .
Au5 Au4 Au5 Au4 -36.68(4) 2_656 2_656
Au5 Au4 Au5 Au6 0.01(5) 2_656 .
Au5 Au4 Au5 Cu5 169.01(8) 2_656 .
Au5 Au4 Au5 Cu8 -103.75(8) 2_656 .
Au5 Au4 Au5 Cu10 -65.18(9) 2_656 .
Au5 Au4 Au5 Cu15 123.99(7) 2_656 .
Au5 Au4 Au5 Cu16 25.2(4) 2_656 .
Au5 Au4 Cu5 Au1 71.65(5) . .
Au5 Au4 Cu5 Au1 33.9(3) 2_656 .
Au5 Au4 Cu5 Au5 -37.8(3) 2_656 .
Au5 Au4 Cu5 Cu12 138.33(9) . .
Au5 Au4 Cu5 Cu12 100.6(2) 2_656 .
Au5 Au4 Cu5 S10 144.83(18) . .
Au5 Au4 Cu5 S10 107.1(3) 2_656 .
Au5 Au4 Cu5 S18 -142.1(2) 2_656 .
Au5 Au4 Cu5 S18 -104.35(16) . .
Au5 Au4 Cu5 S11 -37.3(5) 2_656 .
Au5 Au4 Cu5 S11 0.5(3) . .
Au5 Au4 Cu8 Au4 26.21(8) 2_656 2_656
Au5 Au4 Cu8 Au4 -72.05(5) . 2_656
Au5 Au4 Cu8 Au5 98.26(6) 2_656 .
Au5 Au4 Cu8 Cu2 -108.45(8) 2_656 .
Au5 Au4 Cu8 Cu2 153.29(10) . .
Au5 Au4 Cu8 Cu8 -139.78(11) . 2_656
Au5 Au4 Cu8 Cu8 -41.52(8) 2_656 2_656
Au5 Au4 Cu8 Cu10 -33.78(9) . .
Au5 Au4 Cu8 Cu10 64.48(12) 2_656 .
Au5 Au4 Cu8 S18 104.57(16) . .
Au5 Au4 Cu8 S18 -157.17(15) 2_656 .
Au5 Au4 Cu8 S16 -87.0(4) . .
Au5 Au4 Cu8 S16 11.3(4) 2_656 .
Au5 Au4 Cu12 Au1 -96.51(6) 2_656 .
Au5 Au4 Cu12 Au1 26.41(7) . .
Au5 Au4 Cu12 Au6 97.97(6) . 2_656
Au5 Au4 Cu12 Au6 -24.94(7) 2_656 2_656
Au5 Au4 Cu12 Cu4 -124.78(16) 2_656 .
Au5 Au4 Cu12 Cu4 -1.9(2) . .
Au5 Au4 Cu12 Cu5 -38.35(9) . .
Au5 Au4 Cu12 Cu5 -161.26(8) 2_656 .
Au5 Au4 Cu12 Cu11 61.72(12) . .
Au5 Au4 Cu12 Cu11 -61.19(12) 2_656 .
Au5 Au4 Cu12 S9 46.06(18) 2_656 .
Au5 Au4 Cu12 S9 168.97(16) . .
Au5 Au4 Cu12 S10 -45.28(19) . .
Au5 Au4 Cu12 S10 -168.20(16) 2_656 .
Au5 Au6 Cu6 Au2 -96.69(6) . 2_656
Au5 Au6 Cu6 Au3 -26.67(7) . .
Au5 Au6 Cu6 Cu11 -162.32(8) . 2_656
Au5 Au6 Cu6 S4 153.74(16) . 2_656
Au5 Au6 Cu6 S2 -88.7(3) . 2_656
Au5 Au6 Cu6 S13 47.46(19) . .
Au5 Au6 Cu10 Au4 72.63(5) . 2_656
Au5 Au6 Cu10 Cu8 37.96(8) . .
Au5 Au6 Cu10 Cu16 -65.45(8) . .
Au5 Au6 Cu10 S9 -177.90(17) . 2_656
Au5 Au6 Cu10 S16 82.8(2) . .
Au5 Au6 Cu10 S15 -68.05(18) . .
Au5 Au6 Cu16 Au3 -71.78(5) . .
Au5 Au6 Cu16 Cu10 66.63(8) . .
Au5 Au6 Cu16 Cu13 -103.41(18) . .
Au5 Au6 Cu16 Cu15 -40.93(9) . .
Au5 Au6 Cu16 S15 69.4(2) . .
Au5 Au6 Cu16 S13 -144.7(2) . .
Au5 Cu5 Cu12 Au1 -39.84(8) . .
Au5 Cu5 Cu12 Au4 37.20(8) . .
Au5 Cu5 Cu12 Au6 -1.78(14) . 2_656
Au5 Cu5 Cu12 Cu4 -118.27(11) . .
Au5 Cu5 Cu12 Cu11 -60.73(13) . .
Au5 Cu5 Cu12 S9 93.4(3) . .
Au5 Cu5 Cu12 S10 -151.4(2) . .
Au5 Cu5 S10 Cu4 -26.8(6) . .
Au5 Cu5 S10 Cu12 51.1(4) . .
Au5 Cu5 S10 C64 163.2(10) . .
Au5 Cu5 S18 Cu2 -92.1(3) . .
Au5 Cu5 S18 Cu8 -11.65(19) . .
Au5 Cu5 S18 C120 103.0(9) . .
Au5 Cu5 S11 Cu14 -36.4(3) . .
Au5 Cu5 S11 Cu15 51.55(14) . .
Au5 Cu5 S11 C71 170.5(9) . .
Au5 Cu8 Cu10 Au4 -76.50(7) . 2_656
Au5 Cu8 Cu10 Au6 -39.74(8) . .
Au5 Cu8 Cu10 Cu16 19.63(10) . .
Au5 Cu8 Cu10 S9 -129.4(3) . 2_656
Au5 Cu8 Cu10 S16 178.0(2) . .
Au5 Cu8 Cu10 S15 69.6(2) . .
Au5 Cu8 S18 Cu2 140.78(16) . .
Au5 Cu8 S18 Cu5 11.61(19) . .
Au5 Cu8 S18 C120 -102.5(8) . .
Au5 Cu8 S16 Cu2 -134.47(16) . 2_656
Au5 Cu8 S16 Cu10 -1.80(18) . .
Au5 Cu8 S16 C106 116.6(8) . .
Au5 Cu10 Cu16 Au3 -38.91(8) . .
Au5 Cu10 Cu16 Au6 -76.15(8) . .
Au5 Cu10 Cu16 Cu13 66.5(7) . .
Au5 Cu10 Cu16 Cu15 18.19(10) . .
Au5 Cu10 Cu16 S15 107.2(2) . .
Au5 Cu10 Cu16 S13 -136.4(4) . .
Au5 Cu10 S16 Cu2 77.5(3) . 2_656
Au5 Cu10 S16 Cu8 1.75(18) . .
Au5 Cu10 S16 C106 -106.5(8) . .
Au5 Cu10 S15 Cu14 22.9(5) . .
Au5 Cu10 S15 Cu16 -53.18(15) . .
Au5 Cu10 S15 C99 -167.9(12) . .
Au5 Cu15 Cu16 Au3 77.05(8) . .
Au5 Cu15 Cu16 Au6 43.37(9) . .
Au5 Cu15 Cu16 Cu10 -18.02(10) . .
Au5 Cu15 Cu16 Cu13 172.70(14) . .
Au5 Cu15 Cu16 S15 -72.0(2) . .
Au5 Cu15 Cu16 S13 147.1(2) . .
Au5 Cu15 S11 Cu5 -49.82(13) . .
Au5 Cu15 S11 Cu14 80.15(18) . .
Au5 Cu15 S11 C71 -159.7(9) . .
Au5 Cu15 S8 Cu9 65.7(4) . .
Au5 Cu15 S8 Cu13 -71.3(4) . .
Au5 Cu15 S8 C50 177.2(10) . .
Au5 Cu16 S15 Cu10 54.23(15) . .
Au5 Cu16 S15 Cu14 -83.2(2) . .
Au5 Cu16 S15 C99 163.9(12) . .
Au5 Cu16 S13 Cu6 -49.2(4) . .
Au5 Cu16 S13 Cu13 79.8(4) . .
Au5 Cu16 S13 C85 -161.1(13) . .
Au6 Au1 Au2 Au2 -100.69(4) 2_656 2_656
Au6 Au1 Au2 Au3 -137.07(3) 2_656 .
Au6 Au1 Au2 Au3 -37.16(3) 2_656 2_656
Au6 Au1 Au2 Cu6 26.57(7) 2_656 2_656
Au6 Au1 Au2 Cu7 -164.33(8) 2_656 .
Au6 Au1 Au2 Cu7 -76.5(2) 2_656 2_656
Au6 Au1 Au2 Cu9 154.08(8) 2_656 .
Au6 Au1 Au2 Cu11 69.48(8) 2_656 .
Au6 Au1 Au3 Au2 38.72(3) 2_656 .
Au6 Au1 Au3 Au2 1.10(5) 2_656 2_656
Au6 Au1 Au3 Au5 -99.86(4) 2_656 .
Au6 Au1 Au3 Au6 -63.29(4) 2_656 .
Au6 Au1 Au3 Cu6 -36.3(3) 2_656 .
Au6 Au1 Au3 Cu7 64.97(8) 2_656 .
Au6 Au1 Au3 Cu9 108.50(8) 2_656 .
Au6 Au1 Au3 Cu15 -172.20(9) 2_656 .
Au6 Au1 Au3 Cu16 -125.21(8) 2_656 .
Au6 Au1 Au4 Au4 100.56(4) 2_656 2_656
Au6 Au1 Au4 Au5 138.52(4) 2_656 .
Au6 Au1 Au4 Au5 38.73(3) 2_656 2_656
Au6 Au1 Au4 Cu5 -151.29(8) 2_656 .
Au6 Au1 Au4 Cu8 161.63(8) 2_656 .
Au6 Au1 Au4 Cu8 71.1(3) 2_656 2_656
Au6 Au1 Au4 Cu10 -24.41(7) 2_656 2_656
Au6 Au1 Au4 Cu12 -69.66(8) 2_656 .
Au6 Au1 Au5 Au3 101.77(4) 2_656 .
Au6 Au1 Au5 Au4 -36.62(3) 2_656 .
Au6 Au1 Au5 Au4 2.33(5) 2_656 2_656
Au6 Au1 Au5 Au6 65.33(4) 2_656 .
Au6 Au1 Au5 Cu5 -107.39(8) 2_656 .
Au6 Au1 Au5 Cu8 -59.92(8) 2_656 .
Au6 Au1 Au5 Cu10 31.3(3) 2_656 .
Au6 Au1 Au5 Cu15 168.40(8) 2_656 .
Au6 Au1 Au5 Cu16 129.90(8) 2_656 .
Au6 Au1 Cu5 Au4 26.75(7) 2_656 .
Au6 Au1 Cu5 Au5 96.91(6) 2_656 .
Au6 Au1 Cu5 Cu12 -38.81(8) 2_656 .
Au6 Au1 Cu5 S10 -82.71(16) 2_656 .
Au6 Au1 Cu5 S18 33.2(3) 2_656 .
Au6 Au1 Cu5 S11 170.12(14) 2_656 .
Au6 Au1 Cu9 Au2 -24.85(7) 2_656 .
Au6 Au1 Cu9 Au3 -97.08(6) 2_656 .
Au6 Au1 Cu9 Cu7 -59.48(11) 2_656 .
Au6 Au1 Cu9 Cu15 -162.37(8) 2_656 .
Au6 Au1 Cu9 S7 85.38(16) 2_656 .
Au6 Au1 Cu9 S3 -15.3(3) 2_656 .
Au6 Au1 Cu9 S8 -165.09(16) 2_656 .
Au6 Au1 Cu11 Au2 -71.77(5) 2_656 .
Au6 Au1 Cu11 Cu4 128.16(10) 2_656 .
Au6 Au1 Cu11 Cu6 -35.61(8) 2_656 2_656
Au6 Au1 Cu11 Cu12 66.02(8) 2_656 .
Au6 Au1 Cu11 S4 6.0(3) 2_656 .
Au6 Au1 Cu11 S7 176.76(18) 2_656 .
Au6 Au1 Cu12 Au4 70.75(5) 2_656 .
Au6 Au1 Cu12 Cu4 -128.94(10) 2_656 .
Au6 Au1 Cu12 Cu5 137.66(9) 2_656 .
Au6 Au1 Cu12 Cu11 -66.79(8) 2_656 .
Au6 Au1 Cu12 S9 -2.9(3) 2_656 .
Au6 Au1 Cu12 S10 -175.80(17) 2_656 .
Au6 Au1 Cu15 Au3 27.9(3) 2_656 .
Au6 Au1 Cu15 Au5 -44.1(3) 2_656 .
Au6 Au1 Cu15 Cu9 95.0(3) 2_656 .
Au6 Au1 Cu15 Cu13 49.7(4) 2_656 .
Au6 Au1 Cu15 Cu16 -13.5(4) 2_656 .
Au6 Au1 Cu15 S11 -116.0(3) 2_656 .
Au6 Au1 Cu15 S8 98.0(3) 2_656 .
Au6 Au2 Au3 Au1 -38.40(3) 2_656 .
Au6 Au2 Au3 Au2 100.15(3) 2_656 2_656
Au6 Au2 Au3 Au5 -1.91(4) 2_656 .
Au6 Au2 Au3 Au6 61.44(4) 2_656 .
Au6 Au2 Au3 Cu6 124.60(8) 2_656 .
Au6 Au2 Au3 Cu7 170.85(8) 2_656 .
Au6 Au2 Au3 Cu9 -109.36(8) 2_656 .
Au6 Au2 Au3 Cu15 -66.96(8) 2_656 .
Au6 Au2 Au3 Cu16 18.4(2) 2_656 .
Au6 Au2 Cu7 Au2 34.6(3) 2_656 2_656
Au6 Au2 Cu7 Au3 -34.9(3) 2_656 .
Au6 Au2 Cu7 Cu1 89.0(3) 2_656 2_656
Au6 Au2 Cu7 Cu7 98.9(2) 2_656 2_656
Au6 Au2 Cu7 Cu9 -101.2(3) 2_656 .
Au6 Au2 Cu7 S2 31.3(5) 2_656 2_656
Au6 Au2 Cu7 S3 -153.3(3) 2_656 .
Au6 Au2 Cu9 Au1 24.84(7) 2_656 .
Au6 Au2 Cu9 Au3 96.21(6) 2_656 .
Au6 Au2 Cu9 Cu7 163.31(8) 2_656 .
Au6 Au2 Cu9 Cu15 60.69(12) 2_656 .
Au6 Au2 Cu9 S7 -43.78(18) 2_656 .
Au6 Au2 Cu9 S3 -148.66(13) 2_656 .
Au6 Au2 Cu9 S8 104.2(3) 2_656 .
Au6 Au2 Cu11 Au1 72.02(5) 2_656 .
Au6 Au2 Cu11 Cu4 101.12(18) 2_656 .
Au6 Au2 Cu11 Cu6 -65.05(8) 2_656 2_656
Au6 Au2 Cu11 Cu12 35.82(8) 2_656 .
Au6 Au2 Cu11 S4 -72.90(18) 2_656 .
Au6 Au2 Cu11 S7 142.9(2) 2_656 .
Au6 Au3 Au5 Au1 -139.06(4) . .
Au6 Au3 Au5 Au4 -101.35(4) . .
Au6 Au3 Au5 Au4 -36.56(3) . 2_656
Au6 Au3 Au5 Cu5 -165.78(8) . .
Au6 Au3 Au5 Cu8 -58.7(2) . .
Au6 Au3 Au5 Cu10 26.42(8) . .
Au6 Au3 Au5 Cu15 151.10(8) . .
Au6 Au3 Au5 Cu16 69.89(8) . .
Au6 Au3 Cu6 Au2 72.57(5) . 2_656
Au6 Au3 Cu6 Cu11 37.10(8) . 2_656
Au6 Au3 Cu6 S4 0.7(3) . 2_656
Au6 Au3 Cu6 S2 147.18(18) . 2_656
Au6 Au3 Cu6 S13 -105.2(2) . .
Au6 Au3 Cu7 Au2 96.95(6) . .
Au6 Au3 Cu7 Au2 24.06(7) . 2_656
Au6 Au3 Cu7 Cu1 -10.56(18) . 2_656
Au6 Au3 Cu7 Cu7 57.60(15) . 2_656
Au6 Au3 Cu7 Cu9 164.20(8) . .
Au6 Au3 Cu7 S2 -50.47(18) . 2_656
Au6 Au3 Cu7 S3 165.90(16) . .
Au6 Au3 Cu9 Au1 32.9(3) . .
Au6 Au3 Cu9 Au2 -37.1(3) . .
Au6 Au3 Cu9 Cu7 -102.5(3) . .
Au6 Au3 Cu9 Cu15 100.1(3) . .
Au6 Au3 Cu9 S7 36.5(5) . .
Au6 Au3 Cu9 S3 -104.0(3) . .
Au6 Au3 Cu9 S8 148.0(3) . .
Au6 Au3 Cu15 Au1 -96.85(6) . .
Au6 Au3 Cu15 Au5 -27.47(7) . .
Au6 Au3 Cu15 Cu9 -164.23(8) . .
Au6 Au3 Cu15 Cu13 97.14(10) . .
Au6 Au3 Cu15 Cu16 35.17(10) . .
Au6 Au3 Cu15 S11 -22.7(3) . .
Au6 Au3 Cu15 S8 145.40(16) . .
Au6 Au3 Cu16 Au5 -72.84(6) . .
Au6 Au3 Cu16 Cu10 -36.16(8) . .
Au6 Au3 Cu16 Cu13 156.11(12) . .
Au6 Au3 Cu16 Cu15 -142.11(10) . .
Au6 Au3 Cu16 S15 -84.3(3) . .
Au6 Au3 Cu16 S13 107.54(19) . .
Au6 Au4 Au5 Au1 37.27(3) 2_656 .
Au6 Au4 Au5 Au3 -0.17(4) 2_656 .
Au6 Au4 Au5 Au4 -100.07(4) 2_656 2_656
Au6 Au4 Au5 Au6 -63.39(4) 2_656 .
Au6 Au4 Au5 Cu5 105.61(8) 2_656 .
Au6 Au4 Au5 Cu8 -167.14(8) 2_656 .
Au6 Au4 Au5 Cu10 -128.58(8) 2_656 .
Au6 Au4 Au5 Cu15 60.60(8) 2_656 .
Au6 Au4 Au5 Cu16 -38.2(4) 2_656 .
Au6 Au4 Cu5 Au1 -26.81(7) 2_656 .
Au6 Au4 Cu5 Au5 -98.46(6) 2_656 .
Au6 Au4 Cu5 Cu12 39.87(9) 2_656 .
Au6 Au4 Cu5 S10 46.37(17) 2_656 .
Au6 Au4 Cu5 S18 157.19(14) 2_656 .
Au6 Au4 Cu5 S11 -98.0(3) 2_656 .
Au6 Au4 Cu8 Au4 -25.7(3) 2_656 2_656
Au6 Au4 Cu8 Au5 46.3(3) 2_656 .
Au6 Au4 Cu8 Cu2 -160.4(2) 2_656 .
Au6 Au4 Cu8 Cu8 -93.4(2) 2_656 2_656
Au6 Au4 Cu8 Cu10 12.6(3) 2_656 .
Au6 Au4 Cu8 S18 150.9(2) 2_656 .
Au6 Au4 Cu8 S16 -40.7(5) 2_656 .
Au6 Au4 Cu12 Au1 -71.57(5) 2_656 .
Au6 Au4 Cu12 Cu4 -99.84(18) 2_656 .
Au6 Au4 Cu12 Cu5 -136.32(9) 2_656 .
Au6 Au4 Cu12 Cu11 -36.25(8) 2_656 .
Au6 Au4 Cu12 S9 71.00(17) 2_656 .
Au6 Au4 Cu12 S10 -143.26(19) 2_656 .
Au6 Au5 Cu5 Au1 -27.8(3) . .
Au6 Au5 Cu5 Au4 44.3(3) . .
Au6 Au5 Cu5 Cu12 9.5(4) . .
Au6 Au5 Cu5 S10 -27.1(5) . .
Au6 Au5 Cu5 S18 118.5(3) . .
Au6 Au5 Cu5 S11 -135.4(3) . .
Au6 Au5 Cu8 Au4 -100.16(5) . .
Au6 Au5 Cu8 Au4 -26.75(7) . 2_656
Au6 Au5 Cu8 Cu2 -136.23(14) . .
Au6 Au5 Cu8 Cu8 -66.33(15) . 2_656
Au6 Au5 Cu8 Cu10 40.76(9) . .
Au6 Au5 Cu8 S18 -175.20(16) . .
Au6 Au5 Cu8 S16 42.51(19) . .
Au6 Au5 Cu10 Au4 -70.01(5) . 2_656
Au6 Au5 Cu10 Cu8 -135.53(10) . .
Au6 Au5 Cu10 Cu16 67.09(9) . .
Au6 Au5 Cu10 S9 3.1(3) . 2_656
Au6 Au5 Cu10 S16 -137.10(18) . .
Au6 Au5 Cu10 S15 114.26(19) . .
Au6 Au5 Cu15 Au1 99.32(6) . .
Au6 Au5 Cu15 Au3 26.35(7) . .
Au6 Au5 Cu15 Cu9 63.79(12) . .
Au6 Au5 Cu15 Cu13 -36.35(15) . .
Au6 Au5 Cu15 Cu16 -43.34(9) . .
Au6 Au5 Cu15 S11 -150.75(15) . .
Au6 Au5 Cu15 S8 14.0(4) . .
Au6 Au5 Cu16 Au3 69.31(5) . .
Au6 Au5 Cu16 Cu10 -67.96(8) . .
Au6 Au5 Cu16 Cu13 124.81(16) . .
Au6 Au5 Cu16 Cu15 131.88(10) . .
Au6 Au5 Cu16 S15 -117.47(18) . .
Au6 Au5 Cu16 S13 69.9(3) . .
Au6 Cu6 S13 Cu13 -90.8(4) . .
Au6 Cu6 S13 Cu16 -9.0(2) . .
Au6 Cu6 S13 C85 103.9(15) . .
Au6 Cu10 Cu16 Au3 37.24(8) . .
Au6 Cu10 Cu16 Au5 76.15(8) . .
Au6 Cu10 Cu16 Cu13 142.7(7) . .
Au6 Cu10 Cu16 Cu15 94.34(13) . .
Au6 Cu10 Cu16 S15 -176.7(2) . .
Au6 Cu10 Cu16 S13 -60.2(4) . .
Au6 Cu10 S16 Cu2 12.0(5) . 2_656
Au6 Cu10 S16 Cu8 -63.7(3) . .
Au6 Cu10 S16 C106 -172.0(8) . .
Au6 Cu10 S15 Cu14 78.9(5) . .
Au6 Cu10 S15 Cu16 2.9(2) . .
Au6 Cu10 S15 C99 -111.8(12) . .
Au6 Cu11 Cu12 Au1 76.78(7) 2_656 .
Au6 Cu11 Cu12 Au4 38.56(8) 2_656 .
Au6 Cu11 Cu12 Cu4 172.78(13) 2_656 .
Au6 Cu11 Cu12 Cu5 97.52(11) 2_656 .
Au6 Cu11 Cu12 S9 -68.52(16) 2_656 .
Au6 Cu11 Cu12 S10 149.56(18) 2_656 .
Au6 Cu11 S4 Cu3 76.42(16) 2_656 .
Au6 Cu11 S4 Cu6 -50.17(13) 2_656 2_656
Au6 Cu11 S4 C22 -165.2(9) 2_656 .
Au6 Cu11 S7 Cu4 -79.4(3) 2_656 .
Au6 Cu11 S7 Cu9 57.2(4) 2_656 .
Au6 Cu11 S7 C43 168.2(8) 2_656 .
Au6 Cu12 S9 Cu3 -80.78(16) 2_656 .
Au6 Cu12 S9 Cu10 52.48(14) 2_656 2_656
Au6 Cu12 S9 C57 164.4(8) 2_656 .
Au6 Cu12 S10 Cu4 74.6(3) 2_656 .
Au6 Cu12 S10 Cu5 -56.5(3) 2_656 .
Au6 Cu12 S10 C64 -170.7(8) 2_656 .
Au6 Cu16 S15 Cu10 -3.0(2) . .
Au6 Cu16 S15 Cu14 -140.39(19) . .
Au6 Cu16 S15 C99 106.7(12) . .
Au6 Cu16 S13 Cu6 8.9(2) . .
Au6 Cu16 S13 Cu13 137.95(18) . .
Au6 Cu16 S13 C85 -103.0(13) . .
Au7 Cu1 S2 Cu6 150.3(2) . 2_656
Au7 Cu1 S2 Cu7 65.7(2) . 2_656
Au7 Cu1 S2 C8 -50.2(10) . .
Au7 Cu1 S3 Cu7 -71.20(19) . .
Au7 Cu1 S3 Cu9 -142.5(3) . .
Au7 Cu1 S3 C15 41.0(8) . .
Au7 Cu1 S1 C1 -108.6(9) . .
Au7 S1 C1 C6 16(2) . .
Au7 S1 C1 C2 -168.9(16) . .
Au8 Cu2 Cu8 Au4 96.20(13) . 2_656
Au8 Cu2 Cu8 Au4 144.72(9) . .
Au8 Cu2 Cu8 Au5 176.53(13) . .
Au8 Cu2 Cu8 Cu8 87.10(10) . 2_656
Au8 Cu2 Cu8 Cu10 12.7(9) . .
Au8 Cu2 Cu8 S18 -126.5(2) . .
Au8 Cu2 Cu8 S16 -2.2(2) . .
Au8 Cu2 S18 Cu5 148.3(2) . .
Au8 Cu2 S18 Cu8 65.0(2) . .
Au8 Cu2 S18 C120 -47.3(9) . .
Au8 Cu2 S17 C113 -105.1(10) . .
Au8 S17 C113 C114 18(2) . .
Au8 S17 C113 C118 -164.7(19) . .
Au9 Cu3 S4 Cu6 152.0(3) . 2_656
Au9 Cu3 S4 Cu11 72.46(19) . .
Au9 Cu3 S4 C22 -40.7(11) . .
Au9 Cu3 S9 Cu10 -150.4(3) . 2_656
Au9 Cu3 S9 Cu12 -68.29(19) . .
Au9 Cu3 S9 C57 50.8(9) . .
Au9 Cu3 S5 C29 101.8(10) . .
Au9 Cu4 Cu11 Au1 -146.21(9) . .
Au9 Cu4 Cu11 Au2 -172.09(16) . .
Au9 Cu4 Cu11 Au6 -94.65(12) . 2_656
Au9 Cu4 Cu11 Cu6 -36.2(5) . 2_656
Au9 Cu4 Cu11 Cu12 -87.90(10) . .
Au9 Cu4 Cu11 S4 1.5(2) . .
Au9 Cu4 Cu11 S7 127.1(2) . .
Au9 Cu4 Cu12 Au1 147.34(9) . .
Au9 Cu4 Cu12 Au4 172.61(16) . .
Au9 Cu4 Cu12 Au6 97.19(12) . 2_656
Au9 Cu4 Cu12 Cu5 -157.63(10) . .
Au9 Cu4 Cu12 Cu11 90.47(10) . .
Au9 Cu4 Cu12 S9 3.1(2) . .
Au9 Cu4 Cu12 S10 -121.9(2) . .
Au9 Cu4 S10 Cu5 141.6(3) . .
Au9 Cu4 S10 Cu12 65.67(19) . .
Au9 Cu4 S10 C64 -48.3(10) . .
Au9 Cu4 S7 Cu9 -138.5(3) . .
Au9 Cu4 S7 Cu11 -62.7(2) . .
Au9 Cu4 S7 C43 54.0(10) . .
Au9 Cu4 S6 C36 105.8(9) . .
Au9 S5 C29 C34 -62(2) . .
Au9 S5 C29 C30 113(2) . .
Au9 S6 C36 C41 128.0(19) . .
Au9 S6 C36 C37 -58(3) . .
Au10 Cu13 Cu15 Au1 -167.04(17) . .
Au10 Cu13 Cu15 Au3 -147.28(11) . .
Au10 Cu13 Cu15 Au5 -93.96(13) . .
Au10 Cu13 Cu15 Cu9 155.92(11) . .
Au10 Cu13 Cu15 Cu16 -87.48(12) . .
Au10 Cu13 Cu15 S11 -2.5(2) . .
Au10 Cu13 Cu15 S8 122.8(2) . .
Au10 Cu13 Cu16 Au3 149.75(11) . .
Au10 Cu13 Cu16 Au5 101.19(14) . .
Au10 Cu13 Cu16 Au6 177.77(14) . .
Au10 Cu13 Cu16 Cu10 41.1(7) . .
Au10 Cu13 Cu16 Cu15 94.23(12) . .
Au10 Cu13 Cu16 S15 5.4(3) . .
Au10 Cu13 Cu16 S13 -120.9(3) . .
Au10 Cu13 S8 Cu9 -135.1(3) . .
Au10 Cu13 S8 Cu15 -69.9(2) . .
Au10 Cu13 S8 C50 37.3(10) . .
Au10 Cu13 S13 Cu6 150.5(3) . .
Au10 Cu13 S13 Cu16 67.5(2) . .
Au10 Cu13 S13 C85 -45.1(16) . .
Au10 Cu13 S12 C78 108(2) . .
Au10 Cu14 S11 Cu5 149.8(3) . .
Au10 Cu14 S11 Cu15 65.1(2) . .
Au10 Cu14 S11 C71 -58.3(9) . .
Au10 Cu14 S15 Cu10 -140.7(4) . .
Au10 Cu14 S15 Cu16 -68.4(3) . .
Au10 Cu14 S15 C99 49.9(12) . .
Au10 Cu14 S14 C92 102.7(12) . .
Au10 S14 C92 C93 -160.2(13) . .
Au10 S14 C92 C97 17.5(18) . .
Au10 S12 C78 C83 178.2(16) . .
Au10 S12 C78 C79 6(2) . .
Cu1 Au7 Cu1 Cu7 -29.29(6) 2_656 2_656
Cu1 Au7 Cu1 S2 -71.81(18) 2_656 .
Cu1 Au7 Cu1 S3 71.61(16) 2_656 .
Cu1 Au7 Cu1 S1 -166.4(2) 2_656 .
Cu1 Au7 S1 Cu1 17.8(3) 2_656 .
Cu1 Au7 S1 C1 127.0(8) 2_656 .
Cu1 Au7 S1 C1 109.2(8) . .
Cu1 Cu7 Cu9 Au1 114.3(8) 2_656 .
Cu1 Cu7 Cu9 Au2 77.3(9) 2_656 .
Cu1 Cu7 Cu9 Au3 154.2(9) 2_656 .
Cu1 Cu7 Cu9 Cu15 173.7(8) 2_656 .
Cu1 Cu7 Cu9 S7 24.5(10) 2_656 .
Cu1 Cu7 Cu9 S3 -27.8(9) 2_656 .
Cu1 Cu7 Cu9 S8 -135.6(8) 2_656 .
Cu1 Cu7 S3 Cu1 42.0(2) 2_656 .
Cu1 Cu7 S3 Cu9 175.22(15) 2_656 .
Cu1 Cu7 S3 C15 -66.2(7) 2_656 .
Cu1 S2 C8 C9 -45(2) . .
Cu1 S2 C8 C13 137.5(18) . .
Cu1 S3 C15 C20 111.8(19) . .
Cu1 S3 C15 C16 -68.3(18) . .
Cu1 S1 C1 C6 106.2(18) . .
Cu1 S1 C1 C2 -78.3(19) . .
Cu2 Au8 Cu2 Cu8 -29.18(6) 2_656 .
Cu2 Au8 Cu2 S18 -72.34(19) 2_656 .
Cu2 Au8 Cu2 S16 71.15(17) 2_656 2_656
Cu2 Au8 Cu2 S17 -164.4(2) 2_656 .
Cu2 Au8 S17 Cu2 20.5(3) 2_656 .
Cu2 Au8 S17 C113 107.7(10) . .
Cu2 Au8 S17 C113 128.3(10) 2_656 .
Cu2 Cu8 Cu10 Au4 89.1(9) . 2_656
Cu2 Cu8 Cu10 Au5 165.6(9) . .
Cu2 Cu8 Cu10 Au6 125.9(9) . .
Cu2 Cu8 Cu10 Cu16 -174.7(9) . .
Cu2 Cu8 Cu10 S9 36.3(11) . 2_656
Cu2 Cu8 Cu10 S16 -16.4(9) . .
Cu2 Cu8 Cu10 S15 -124.8(9) . .
Cu2 Cu8 S18 Cu5 -129.2(3) . .
Cu2 Cu8 S18 C120 116.8(8) . .
Cu2 Cu8 S16 Cu2 44.5(2) . 2_656
Cu2 Cu8 S16 Cu10 177.16(16) . .
Cu2 Cu8 S16 C106 -64.4(8) . .
Cu2 S18 C120 C121 -53(2) . .
Cu2 S18 C120 C125 130.1(16) . .
Cu2 S16 C106 C111 -69.1(19) 2_656 .
Cu2 S16 C106 C107 111(2) 2_656 .
Cu2 S17 C113 C114 106(2) . .
Cu2 S17 C113 C118 -77(2) . .
Cu3 Au9 Cu4 Cu11 28.81(10) . .
Cu3 Au9 Cu4 Cu12 -29.86(10) . .
Cu3 Au9 Cu4 S10 -72.17(19) . .
Cu3 Au9 Cu4 S7 70.3(2) . .
Cu3 Au9 Cu4 S6 166.9(3) . .
Cu3 Au9 S5 C29 -107.4(9) . .
Cu3 Au9 S6 Cu4 -16.9(3) . .
Cu3 Au9 S6 C36 -126.5(8) . .
Cu3 S4 C22 C23 -141(2) . .
Cu3 S4 C22 C27 42(3) . .
Cu3 S9 C57 C58 -128.2(18) . .
Cu3 S9 C57 C62 52(2) . .
Cu3 S5 C29 C34 -144(2) . .
Cu3 S5 C29 C30 31(3) . .
Cu4 Au9 Cu3 S4 -69.83(19) . .
Cu4 Au9 Cu3 S9 70.9(2) . .
Cu4 Au9 Cu3 S5 171.2(2) . .
Cu4 Au9 S5 Cu3 -12.4(3) . .
Cu4 Au9 S5 C29 -119.8(9) . .
Cu4 Au9 S6 C36 -109.7(9) . .
Cu4 Cu11 Cu12 Au1 -96.00(11) . .
Cu4 Cu11 Cu12 Au4 -134.22(13) . .
Cu4 Cu11 Cu12 Au6 -172.78(13) . 2_656
Cu4 Cu11 Cu12 Cu5 -75.26(12) . .
Cu4 Cu11 Cu12 S9 118.70(18) . .
Cu4 Cu11 Cu12 S10 -23.22(16) . .
Cu4 Cu11 S4 Cu3 -40.4(2) . .
Cu4 Cu11 S4 Cu6 -166.95(15) . 2_656
Cu4 Cu11 S4 C22 78.0(9) . .
Cu4 Cu11 S7 Cu9 136.6(3) . .
Cu4 Cu11 S7 C43 -112.4(8) . .
Cu4 Cu12 S9 Cu3 34.2(2) . .
Cu4 Cu12 S9 Cu10 167.51(16) . 2_656
Cu4 Cu12 S9 C57 -80.6(8) . .
Cu4 Cu12 S10 Cu5 -131.1(2) . .
Cu4 Cu12 S10 C64 114.8(9) . .
Cu4 S10 C64 C65 -133.9(18) . .
Cu4 S10 C64 C69 43(2) . .
Cu4 S7 C43 C44 -131.5(19) . .
Cu4 S7 C43 C48 56(2) . .
Cu4 S6 C36 C41 35(2) . .
Cu4 S6 C36 C37 -151(3) . .
Cu5 Au1 Au2 Au2 -33.5(3) . 2_656
Cu5 Au1 Au2 Au3 -69.9(3) . .
Cu5 Au1 Au2 Au3 30.0(3) . 2_656
Cu5 Au1 Au2 Au6 67.2(3) . 2_656
Cu5 Au1 Au2 Cu6 93.8(3) . 2_656
Cu5 Au1 Au2 Cu7 -9.3(4) . 2_656
Cu5 Au1 Au2 Cu7 -97.1(3) . .
Cu5 Au1 Au2 Cu9 -138.7(3) . .
Cu5 Au1 Au2 Cu11 136.7(3) . .
Cu5 Au1 Au3 Au2 165.93(8) . .
Cu5 Au1 Au3 Au2 128.32(8) . 2_656
Cu5 Au1 Au3 Au5 27.35(7) . .
Cu5 Au1 Au3 Au6 63.92(8) . .
Cu5 Au1 Au3 Cu6 91.0(3) . .
Cu5 Au1 Au3 Cu7 -167.81(10) . .
Cu5 Au1 Au3 Cu9 -124.28(10) . .
Cu5 Au1 Au3 Cu15 -44.98(11) . .
Cu5 Au1 Au3 Cu16 2.00(11) . .
Cu5 Au1 Au4 Au4 -108.14(8) . 2_656
Cu5 Au1 Au4 Au5 -70.18(7) . .
Cu5 Au1 Au4 Au5 -169.98(8) . 2_656
Cu5 Au1 Au4 Au6 151.29(8) . 2_656
Cu5 Au1 Au4 Cu8 -137.6(3) . 2_656
Cu5 Au1 Au4 Cu8 -47.08(10) . .
Cu5 Au1 Au4 Cu10 126.88(10) . 2_656
Cu5 Au1 Au4 Cu12 81.63(10) . .
Cu5 Au1 Au5 Au3 -150.84(8) . .
Cu5 Au1 Au5 Au4 70.77(8) . .
Cu5 Au1 Au5 Au4 109.73(8) . 2_656
Cu5 Au1 Au5 Au6 172.72(8) . .
Cu5 Au1 Au5 Cu8 47.47(11) . .
Cu5 Au1 Au5 Cu10 138.7(3) . .
Cu5 Au1 Au5 Cu15 -84.21(11) . .
Cu5 Au1 Au5 Cu16 -122.71(11) . .
Cu5 Au1 Cu9 Au2 168.14(9) . .
Cu5 Au1 Cu9 Au3 95.90(11) . .
Cu5 Au1 Cu9 Cu7 133.51(12) . .
Cu5 Au1 Cu9 Cu15 30.62(13) . .
Cu5 Au1 Cu9 S7 -81.64(19) . .
Cu5 Au1 Cu9 S3 177.7(2) . .
Cu5 Au1 Cu9 S8 27.9(2) . .
Cu5 Au1 Cu11 Au2 -167.82(10) . .
Cu5 Au1 Cu11 Au6 -96.05(11) . 2_656
Cu5 Au1 Cu11 Cu4 32.10(15) . .
Cu5 Au1 Cu11 Cu6 -131.67(12) . 2_656
Cu5 Au1 Cu11 Cu12 -30.03(13) . .
Cu5 Au1 Cu11 S4 -90.0(3) . .
Cu5 Au1 Cu11 S7 80.71(19) . .
Cu5 Au1 Cu12 Au4 -66.91(8) . .
Cu5 Au1 Cu12 Au6 -137.66(9) . 2_656
Cu5 Au1 Cu12 Cu4 93.40(11) . .
Cu5 Au1 Cu12 Cu11 155.55(11) . .
Cu5 Au1 Cu12 S9 -140.6(3) . .
Cu5 Au1 Cu12 S10 46.54(16) . .
Cu5 Au1 Cu15 Au3 136.95(9) . .
Cu5 Au1 Cu15 Au5 64.95(7) . .
Cu5 Au1 Cu15 Cu9 -155.89(10) . .
Cu5 Au1 Cu15 Cu13 158.8(2) . .
Cu5 Au1 Cu15 Cu16 95.64(13) . .
Cu5 Au1 Cu15 S11 -6.92(16) . .
Cu5 Au1 Cu15 S8 -153.0(2) . .
Cu5 Au4 Au5 Au1 -68.34(8) . .
Cu5 Au4 Au5 Au3 -105.78(8) . .
Cu5 Au4 Au5 Au4 154.31(8) . 2_656
Cu5 Au4 Au5 Au6 -169.00(8) . .
Cu5 Au4 Au5 Cu8 87.24(10) . .
Cu5 Au4 Au5 Cu10 125.81(11) . .
Cu5 Au4 Au5 Cu15 -45.02(10) . .
Cu5 Au4 Au5 Cu16 -143.8(4) . .
Cu5 Au4 Cu8 Au4 -135.73(9) . 2_656
Cu5 Au4 Cu8 Au5 -63.67(8) . .
Cu5 Au4 Cu8 Cu2 89.62(10) . .
Cu5 Au4 Cu8 Cu8 156.55(11) . 2_656
Cu5 Au4 Cu8 Cu10 -97.46(13) . .
Cu5 Au4 Cu8 S18 40.90(16) . .
Cu5 Au4 Cu8 S16 -150.7(4) . .
Cu5 Au4 Cu12 Au1 64.75(8) . .
Cu5 Au4 Cu12 Au6 136.32(9) . 2_656
Cu5 Au4 Cu12 Cu4 36.48(17) . .
Cu5 Au4 Cu12 Cu11 100.07(13) . .
Cu5 Au4 Cu12 S9 -152.68(19) . .
Cu5 Au4 Cu12 S10 -6.94(17) . .
Cu5 Au5 Au6 Au1 -38.3(3) . 2_656
Cu5 Au5 Au6 Au2 24.1(3) . 2_656
Cu5 Au5 Au6 Au3 61.4(3) . .
Cu5 Au5 Au6 Au4 -77.2(3) . 2_656
Cu5 Au5 Au6 Cu6 87.8(3) . .
Cu5 Au5 Au6 Cu10 -146.4(3) . .
Cu5 Au5 Au6 Cu11 -8.9(4) . 2_656
Cu5 Au5 Au6 Cu12 -102.1(3) . 2_656
Cu5 Au5 Au6 Cu16 134.1(3) . .
Cu5 Au5 Cu8 Au4 138.02(9) . 2_656
Cu5 Au5 Cu8 Au4 64.62(8) . .
Cu5 Au5 Cu8 Cu2 28.54(16) . .
Cu5 Au5 Cu8 Cu8 98.45(15) . 2_656
Cu5 Au5 Cu8 Cu10 -154.46(11) . .
Cu5 Au5 Cu8 S18 -10.42(18) . .
Cu5 Au5 Cu8 S16 -152.7(2) . .
Cu5 Au5 Cu10 Au4 98.96(12) . 2_656
Cu5 Au5 Cu10 Au6 168.98(10) . .
Cu5 Au5 Cu10 Cu8 33.45(14) . .
Cu5 Au5 Cu10 Cu16 -123.94(13) . .
Cu5 Au5 Cu10 S9 172.0(3) . 2_656
Cu5 Au5 Cu10 S16 31.9(2) . .
Cu5 Au5 Cu10 S15 -76.8(2) . .
Cu5 Au5 Cu15 Au1 -64.71(8) . .
Cu5 Au5 Cu15 Au3 -137.68(10) . .
Cu5 Au5 Cu15 Cu9 -100.25(13) . .
Cu5 Au5 Cu15 Cu13 159.62(16) . .
Cu5 Au5 Cu15 Cu16 152.63(12) . .
Cu5 Au5 Cu15 S11 45.22(16) . .
Cu5 Au5 Cu15 S8 -150.0(4) . .
Cu5 Au5 Cu16 Au3 -96.72(12) . .
Cu5 Au5 Cu16 Au6 -166.03(10) . .
Cu5 Au5 Cu16 Cu10 126.01(13) . .
Cu5 Au5 Cu16 Cu13 -41.2(2) . .
Cu5 Au5 Cu16 Cu15 -34.15(14) . .
Cu5 Au5 Cu16 S15 76.5(2) . .
Cu5 Au5 Cu16 S13 -96.1(4) . .
Cu5 Cu12 S9 Cu3 176.5(3) . .
Cu5 Cu12 S9 Cu10 -50.2(4) . 2_656
Cu5 Cu12 S9 C57 61.7(9) . .
Cu5 Cu12 S10 Cu4 131.1(2) . .
Cu5 Cu12 S10 C64 -114.1(8) . .
Cu5 S10 C64 C65 38(2) . .
Cu5 S10 C64 C69 -145.3(17) . .
Cu5 S18 C120 C121 114.2(19) . .
Cu5 S18 C120 C125 -63.1(18) . .
Cu5 S11 C71 C76 -71(2) . .
Cu5 S11 C71 C72 106(2) . .
Cu6 Au2 Au3 Au1 -66.8(2) 2_656 .
Cu6 Au2 Au3 Au2 71.7(2) 2_656 2_656
Cu6 Au2 Au3 Au5 -30.3(3) 2_656 .
Cu6 Au2 Au3 Au6 33.0(3) 2_656 .
Cu6 Au2 Au3 Cu6 96.2(2) 2_656 .
Cu6 Au2 Au3 Cu7 142.4(3) 2_656 .
Cu6 Au2 Au3 Cu9 -137.8(3) 2_656 .
Cu6 Au2 Au3 Cu15 -95.4(3) 2_656 .
Cu6 Au2 Au3 Cu16 -10.0(4) 2_656 .
Cu6 Au2 Cu7 Au2 -96.80(11) 2_656 2_656
Cu6 Au2 Cu7 Au3 -166.31(10) 2_656 .
Cu6 Au2 Cu7 Cu1 -42.38(18) 2_656 2_656
Cu6 Au2 Cu7 Cu7 -32.50(14) 2_656 2_656
Cu6 Au2 Cu7 Cu9 127.37(12) 2_656 .
Cu6 Au2 Cu7 S2 -100.1(3) 2_656 2_656
Cu6 Au2 Cu7 S3 75.30(18) 2_656 .
Cu6 Au2 Cu9 Au1 93.63(11) 2_656 .
Cu6 Au2 Cu9 Au3 165.00(10) 2_656 .
Cu6 Au2 Cu9 Cu7 -127.90(13) 2_656 .
Cu6 Au2 Cu9 Cu15 129.48(12) 2_656 .
Cu6 Au2 Cu9 S7 25.0(2) 2_656 .
Cu6 Au2 Cu9 S3 -79.87(17) 2_656 .
Cu6 Au2 Cu9 S8 173.0(3) 2_656 .
Cu6 Au2 Cu11 Au1 137.06(9) 2_656 .
Cu6 Au2 Cu11 Au6 65.05(8) 2_656 2_656
Cu6 Au2 Cu11 Cu4 166.2(2) 2_656 .
Cu6 Au2 Cu11 Cu12 100.87(13) 2_656 .
Cu6 Au2 Cu11 S4 -7.85(18) 2_656 .
Cu6 Au2 Cu11 S7 -152.1(2) 2_656 .
Cu6 Au3 Au5 Au1 -164.63(8) . .
Cu6 Au3 Au5 Au4 -62.13(8) . 2_656
Cu6 Au3 Au5 Au4 -126.92(7) . .
Cu6 Au3 Au5 Au6 -25.57(7) . .
Cu6 Au3 Au5 Cu5 168.65(10) . .
Cu6 Au3 Au5 Cu8 -84.3(3) . .
Cu6 Au3 Au5 Cu10 0.85(11) . .
Cu6 Au3 Au5 Cu15 125.53(11) . .
Cu6 Au3 Au5 Cu16 44.32(10) . .
Cu6 Au3 Au6 Au1 -106.63(8) . 2_656
Cu6 Au3 Au6 Au2 -70.12(8) . 2_656
Cu6 Au3 Au6 Au4 -170.41(8) . 2_656
Cu6 Au3 Au6 Au5 152.09(8) . .
Cu6 Au3 Au6 Cu10 126.60(10) . .
Cu6 Au3 Au6 Cu11 -44.77(10) . 2_656
Cu6 Au3 Au6 Cu12 -131.1(3) . 2_656
Cu6 Au3 Au6 Cu16 85.50(11) . .
Cu6 Au3 Cu7 Au2 64.14(8) . 2_656
Cu6 Au3 Cu7 Au2 137.03(9) . .
Cu6 Au3 Cu7 Cu1 29.52(15) . 2_656
Cu6 Au3 Cu7 Cu7 97.68(14) . 2_656
Cu6 Au3 Cu7 Cu9 -155.72(11) . .
Cu6 Au3 Cu7 S2 -10.39(17) . 2_656
Cu6 Au3 Cu7 S3 -154.0(2) . .
Cu6 Au3 Cu9 Au1 167.64(10) . .
Cu6 Au3 Cu9 Au2 97.66(12) . .
Cu6 Au3 Cu9 Cu7 32.28(14) . .
Cu6 Au3 Cu9 Cu15 -125.17(13) . .
Cu6 Au3 Cu9 S7 171.3(3) . .
Cu6 Au3 Cu9 S3 30.7(2) . .
Cu6 Au3 Cu9 S8 -77.3(2) . .
Cu6 Au3 Cu15 Au1 -165.44(10) . .
Cu6 Au3 Cu15 Au5 -96.05(12) . .
Cu6 Au3 Cu15 Cu9 127.19(13) . .
Cu6 Au3 Cu15 Cu13 28.55(16) . .
Cu6 Au3 Cu15 Cu16 -33.42(14) . .
Cu6 Au3 Cu15 S11 -91.3(3) . .
Cu6 Au3 Cu15 S8 76.8(2) . .
Cu6 Au3 Cu16 Au5 -136.89(9) . .
Cu6 Au3 Cu16 Au6 -64.05(8) . .
Cu6 Au3 Cu16 Cu10 -100.21(12) . .
Cu6 Au3 Cu16 Cu13 92.05(12) . .
Cu6 Au3 Cu16 Cu15 153.84(11) . .
Cu6 Au3 Cu16 S15 -148.3(4) . .
Cu6 Au3 Cu16 S13 43.48(19) . .
Cu6 Au6 Cu10 Au4 168.40(10) . 2_656
Cu6 Au6 Cu10 Au5 95.77(11) . .
Cu6 Au6 Cu10 Cu8 133.73(12) . .
Cu6 Au6 Cu10 Cu16 30.32(13) . .
Cu6 Au6 Cu10 S9 -82.14(19) . 2_656
Cu6 Au6 Cu10 S16 178.6(2) . .
Cu6 Au6 Cu10 S15 27.7(2) . .
Cu6 Au6 Cu16 Au3 64.67(8) . .
Cu6 Au6 Cu16 Au5 136.45(9) . .
Cu6 Au6 Cu16 Cu10 -156.92(10) . .
Cu6 Au6 Cu16 Cu13 33.05(17) . .
Cu6 Au6 Cu16 Cu15 95.53(13) . .
Cu6 Au6 Cu16 S15 -154.1(2) . .
Cu6 Au6 Cu16 S13 -8.2(2) . .
Cu6 Cu11 Cu12 Au1 97.66(11) 2_656 .
Cu6 Cu11 Cu12 Au4 59.44(14) 2_656 .
Cu6 Cu11 Cu12 Au6 20.88(9) 2_656 2_656
Cu6 Cu11 Cu12 Cu4 -166.34(14) 2_656 .
Cu6 Cu11 Cu12 Cu5 118.40(12) 2_656 .
Cu6 Cu11 Cu12 S9 -47.65(19) 2_656 .
Cu6 Cu11 Cu12 S10 170.44(17) 2_656 .
Cu6 Cu11 S4 Cu3 126.6(2) 2_656 .
Cu6 Cu11 S4 C22 -115.0(9) 2_656 .
Cu6 Cu11 S7 Cu4 171.1(3) 2_656 .
Cu6 Cu11 S7 Cu9 -52.3(4) 2_656 .
Cu6 Cu11 S7 C43 58.7(9) 2_656 .
Cu6 S4 C22 C23 28(3) 2_656 .
Cu6 S4 C22 C27 -150(2) 2_656 .
Cu6 S2 C8 C9 116.9(19) 2_656 .
Cu6 S2 C8 C13 -60(2) 2_656 .
Cu6 S13 C85 C86 -77.4(18) . .
Cu6 S13 C85 C90 99(2) . .
Cu7 Au2 Au3 Au1 150.75(7) . .
Cu7 Au2 Au3 Au1 -164.13(7) 2_656 .
Cu7 Au2 Au3 Au2 -25.58(7) 2_656 2_656
Cu7 Au2 Au3 Au2 -70.69(7) . 2_656
Cu7 Au2 Au3 Au5 -172.76(8) . .
Cu7 Au2 Au3 Au5 -127.64(7) 2_656 .
Cu7 Au2 Au3 Au6 -109.41(8) . .
Cu7 Au2 Au3 Au6 -64.29(8) 2_656 .
Cu7 Au2 Au3 Cu6 -46.25(10) . .
Cu7 Au2 Au3 Cu6 -1.13(10) 2_656 .
Cu7 Au2 Au3 Cu7 45.12(11) 2_656 .
Cu7 Au2 Au3 Cu9 124.91(10) 2_656 .
Cu7 Au2 Au3 Cu9 79.79(10) . .
Cu7 Au2 Au3 Cu15 167.31(10) 2_656 .
Cu7 Au2 Au3 Cu15 122.19(11) . .
Cu7 Au2 Au3 Cu16 -107.3(2) 2_656 .
Cu7 Au2 Au3 Cu16 -152.4(2) . .
Cu7 Au2 Cu7 Au2 -64.30(9) 2_656 2_656
Cu7 Au2 Cu7 Au3 -133.82(10) 2_656 .
Cu7 Au2 Cu7 Cu1 -9.88(12) 2_656 2_656
Cu7 Au2 Cu7 Cu9 159.87(11) 2_656 .
Cu7 Au2 Cu7 S2 -67.6(3) 2_656 2_656
Cu7 Au2 Cu7 S3 107.79(16) 2_656 .
Cu7 Au2 Cu9 Au1 -162.80(9) 2_656 .
Cu7 Au2 Cu9 Au1 -138.47(9) . .
Cu7 Au2 Cu9 Au3 -67.10(8) . .
Cu7 Au2 Cu9 Au3 -91.43(11) 2_656 .
Cu7 Au2 Cu9 Cu7 -24.33(14) 2_656 .
Cu7 Au2 Cu9 Cu15 -102.62(12) . .
Cu7 Au2 Cu9 Cu15 -126.95(12) 2_656 .
Cu7 Au2 Cu9 S7 128.57(18) 2_656 .
Cu7 Au2 Cu9 S7 152.90(19) . .
Cu7 Au2 Cu9 S3 48.03(15) . .
Cu7 Au2 Cu9 S3 23.70(18) 2_656 .
Cu7 Au2 Cu9 S8 -59.1(3) . .
Cu7 Au2 Cu9 S8 -83.4(3) 2_656 .
Cu7 Au2 Cu11 Au1 166.53(11) 2_656 .
Cu7 Au2 Cu11 Au1 -94.36(12) . .
Cu7 Au2 Cu11 Au6 94.51(12) 2_656 2_656
Cu7 Au2 Cu11 Au6 -166.38(10) . 2_656
Cu7 Au2 Cu11 Cu4 -164.37(15) 2_656 .
Cu7 Au2 Cu11 Cu4 -65.3(2) . .
Cu7 Au2 Cu11 Cu6 29.47(14) 2_656 2_656
Cu7 Au2 Cu11 Cu6 128.58(13) . 2_656
Cu7 Au2 Cu11 Cu12 130.34(13) 2_656 .
Cu7 Au2 Cu11 Cu12 -130.55(13) . .
Cu7 Au2 Cu11 S4 120.73(19) . .
Cu7 Au2 Cu11 S4 21.6(2) 2_656 .
Cu7 Au2 Cu11 S7 -122.6(2) 2_656 .
Cu7 Au2 Cu11 S7 -23.5(2) . .
Cu7 Au3 Au5 Au1 -58.2(2) . .
Cu7 Au3 Au5 Au4 -20.5(2) . .
Cu7 Au3 Au5 Au4 44.3(2) . 2_656
Cu7 Au3 Au5 Au6 80.9(2) . .
Cu7 Au3 Au5 Cu5 -84.9(2) . .
Cu7 Au3 Au5 Cu8 22.1(4) . .
Cu7 Au3 Au5 Cu10 107.3(2) . .
Cu7 Au3 Au5 Cu15 -128.0(2) . .
Cu7 Au3 Au5 Cu16 150.8(2) . .
Cu7 Au3 Au6 Au1 -60.30(8) . 2_656
Cu7 Au3 Au6 Au2 -23.79(8) . 2_656
Cu7 Au3 Au6 Au4 -124.08(8) . 2_656
Cu7 Au3 Au6 Au5 -161.58(8) . .
Cu7 Au3 Au6 Cu6 46.33(10) . .
Cu7 Au3 Au6 Cu10 172.93(10) . .
Cu7 Au3 Au6 Cu11 1.56(11) . 2_656
Cu7 Au3 Au6 Cu12 -84.8(3) . 2_656
Cu7 Au3 Au6 Cu16 131.83(11) . .
Cu7 Au3 Cu6 Au2 -64.60(7) . 2_656
Cu7 Au3 Cu6 Au6 -137.17(9) . .
Cu7 Au3 Cu6 Cu11 -100.08(12) . 2_656
Cu7 Au3 Cu6 S4 -136.5(3) . 2_656
Cu7 Au3 Cu6 S2 10.00(16) . 2_656
Cu7 Au3 Cu6 S13 117.6(2) . .
Cu7 Au3 Cu9 Au1 135.36(9) . .
Cu7 Au3 Cu9 Au2 65.38(8) . .
Cu7 Au3 Cu9 Cu15 -157.45(11) . .
Cu7 Au3 Cu9 S7 139.0(3) . .
Cu7 Au3 Cu9 S3 -1.54(16) . .
Cu7 Au3 Cu9 S8 -109.53(18) . .
Cu7 Au3 Cu15 Au1 93.88(11) . .
Cu7 Au3 Cu15 Au5 163.27(9) . .
Cu7 Au3 Cu15 Cu9 26.51(13) . .
Cu7 Au3 Cu15 Cu13 -72.13(14) . .
Cu7 Au3 Cu15 Cu16 -134.10(12) . .
Cu7 Au3 Cu15 S11 168.1(3) . .
Cu7 Au3 Cu15 S8 -23.9(2) . .
Cu7 Au3 Cu16 Au5 -167.94(11) . .
Cu7 Au3 Cu16 Au6 -95.10(13) . .
Cu7 Au3 Cu16 Cu10 -131.26(13) . .
Cu7 Au3 Cu16 Cu13 61.01(16) . .
Cu7 Au3 Cu16 Cu15 122.79(14) . .
Cu7 Au3 Cu16 S15 -179.4(3) . .
Cu7 Au3 Cu16 S13 12.4(2) . .
Cu7 Cu1 S2 Cu6 84.7(3) 2_656 2_656
Cu7 Cu1 S2 C8 -115.8(10) 2_656 .
Cu7 Cu1 S3 Cu7 22.59(19) 2_656 .
Cu7 Cu1 S3 Cu9 -48.7(3) 2_656 .
Cu7 Cu1 S3 C15 134.8(7) 2_656 .
Cu7 Cu1 S1 Au7 -54.9(2) 2_656 .
Cu7 Cu1 S1 C1 -163.5(8) 2_656 .
Cu7 Cu7 Cu9 Au1 55.23(13) 2_656 .
Cu7 Cu7 Cu9 Au2 18.32(8) 2_656 .
Cu7 Cu7 Cu9 Au3 95.16(9) 2_656 .
Cu7 Cu7 Cu9 Cu15 114.66(12) 2_656 .
Cu7 Cu7 Cu9 S7 -34.5(4) 2_656 .
Cu7 Cu7 Cu9 S3 -86.8(2) 2_656 .
Cu7 Cu7 Cu9 S8 165.36(17) 2_656 .
Cu7 Cu7 S3 Cu1 -23.10(18) 2_656 .
Cu7 Cu7 S3 Cu9 110.17(13) 2_656 .
Cu7 Cu7 S3 C15 -131.3(7) 2_656 .
Cu7 Cu9 Cu15 Au1 -96.29(11) . .
Cu7 Cu9 Cu15 Au3 -19.85(10) . .
Cu7 Cu9 Cu15 Au5 -59.48(14) . .
Cu7 Cu9 Cu15 Cu13 56.74(14) . .
Cu7 Cu9 Cu15 Cu16 -1.79(17) . .
Cu7 Cu9 Cu15 S11 -158.9(3) . .
Cu7 Cu9 Cu15 S8 87.1(2) . .
Cu7 Cu9 S7 Cu4 122.9(4) . .
Cu7 Cu9 S7 Cu11 47.2(4) . .
Cu7 Cu9 S7 C43 -69.5(10) . .
Cu7 Cu9 S3 Cu1 76.2(3) . .
Cu7 Cu9 S3 C15 -107.6(9) . .
Cu7 Cu9 S8 Cu13 -39.0(4) . .
Cu7 Cu9 S8 Cu15 -106.47(17) . .
Cu7 Cu9 S8 C50 148.7(10) . .
Cu7 S2 C8 C9 -142.5(18) 2_656 .
Cu7 S2 C8 C13 40(2) 2_656 .
Cu7 S3 C15 C20 -152.8(19) . .
Cu7 S3 C15 C16 27.1(19) . .
Cu8 Au4 Au5 Au1 164.37(8) 2_656 .
Cu8 Au4 Au5 Au1 -155.58(8) . .
Cu8 Au4 Au5 Au3 166.97(8) . .
Cu8 Au4 Au5 Au3 126.93(8) 2_656 .
Cu8 Au4 Au5 Au4 67.07(7) . 2_656
Cu8 Au4 Au5 Au4 27.02(8) 2_656 2_656
Cu8 Au4 Au5 Au6 103.75(8) . .
Cu8 Au4 Au5 Au6 63.70(9) 2_656 .
Cu8 Au4 Au5 Cu5 -87.24(10) . .
Cu8 Au4 Au5 Cu5 -127.29(11) 2_656 .
Cu8 Au4 Au5 Cu8 -40.05(12) 2_656 .
Cu8 Au4 Au5 Cu10 -1.48(11) 2_656 .
Cu8 Au4 Au5 Cu10 38.56(10) . .
Cu8 Au4 Au5 Cu15 -132.26(10) . .
Cu8 Au4 Au5 Cu15 -172.31(10) 2_656 .
Cu8 Au4 Au5 Cu16 88.9(4) 2_656 .
Cu8 Au4 Au5 Cu16 128.9(4) . .
Cu8 Au4 Cu5 Au1 135.92(9) . .
Cu8 Au4 Cu5 Au1 165.73(10) 2_656 .
Cu8 Au4 Cu5 Au5 94.08(12) 2_656 .
Cu8 Au4 Cu5 Au5 64.27(8) . .
Cu8 Au4 Cu5 Cu12 -157.40(11) . .
Cu8 Au4 Cu5 Cu12 -127.59(13) 2_656 .
Cu8 Au4 Cu5 S10 -150.90(18) . .
Cu8 Au4 Cu5 S10 -121.09(18) 2_656 .
Cu8 Au4 Cu5 S18 -10.3(2) 2_656 .
Cu8 Au4 Cu5 S18 -40.07(16) . .
Cu8 Au4 Cu5 S11 64.8(3) . .
Cu8 Au4 Cu5 S11 94.6(3) 2_656 .
Cu8 Au4 Cu8 Au4 67.72(10) 2_656 2_656
Cu8 Au4 Cu8 Au5 139.78(11) 2_656 .
Cu8 Au4 Cu8 Cu2 -66.94(9) 2_656 .
Cu8 Au4 Cu8 Cu10 105.99(15) 2_656 .
Cu8 Au4 Cu8 S18 -115.65(16) 2_656 .
Cu8 Au4 Cu8 S16 52.8(4) 2_656 .
Cu8 Au4 Cu12 Au1 -166.78(11) 2_656 .
Cu8 Au4 Cu12 Au1 95.80(13) . .
Cu8 Au4 Cu12 Au6 167.37(11) . 2_656
Cu8 Au4 Cu12 Au6 -95.21(12) 2_656 2_656
Cu8 Au4 Cu12 Cu4 67.5(2) . .
Cu8 Au4 Cu12 Cu4 164.95(16) 2_656 .
Cu8 Au4 Cu12 Cu5 31.05(15) . .
Cu8 Au4 Cu12 Cu5 128.47(13) 2_656 .
Cu8 Au4 Cu12 Cu11 -131.46(13) 2_656 .
Cu8 Au4 Cu12 Cu11 131.12(14) . .
Cu8 Au4 Cu12 S9 -24.2(2) 2_656 .
Cu8 Au4 Cu12 S9 -121.63(19) . .
Cu8 Au4 Cu12 S10 121.53(19) 2_656 .
Cu8 Au4 Cu12 S10 24.1(2) . .
Cu8 Au5 Au6 Au1 65.08(8) . 2_656
Cu8 Au5 Au6 Au2 127.45(8) . 2_656
Cu8 Au5 Au6 Au3 164.78(8) . .
Cu8 Au5 Au6 Au4 26.16(8) . 2_656
Cu8 Au5 Au6 Cu6 -168.78(10) . .
Cu8 Au5 Au6 Cu10 -42.97(10) . .
Cu8 Au5 Au6 Cu11 94.5(3) . 2_656
Cu8 Au5 Au6 Cu12 1.29(11) . 2_656
Cu8 Au5 Au6 Cu16 -122.48(11) . .
Cu8 Au5 Cu5 Au1 -136.12(9) . .
Cu8 Au5 Cu5 Au4 -64.03(8) . .
Cu8 Au5 Cu5 Cu12 -98.88(12) . .
Cu8 Au5 Cu5 S10 -135.5(3) . .
Cu8 Au5 Cu5 S18 10.19(17) . .
Cu8 Au5 Cu5 S11 116.27(17) . .
Cu8 Au5 Cu10 Au4 65.52(8) . 2_656
Cu8 Au5 Cu10 Au6 135.53(10) . .
Cu8 Au5 Cu10 Cu16 -157.38(12) . .
Cu8 Au5 Cu10 S9 138.6(3) . 2_656
Cu8 Au5 Cu10 S16 -1.57(16) . .
Cu8 Au5 Cu10 S15 -110.2(2) . .
Cu8 Au5 Cu15 Au1 -94.82(13) . .
Cu8 Au5 Cu15 Au3 -167.79(11) . .
Cu8 Au5 Cu15 Cu9 -130.36(14) . .
Cu8 Au5 Cu15 Cu13 129.51(15) . .
Cu8 Au5 Cu15 Cu16 122.52(15) . .
Cu8 Au5 Cu15 S11 15.1(2) . .
Cu8 Au5 Cu15 S8 179.8(3) . .
Cu8 Au5 Cu16 Au3 163.52(9) . .
Cu8 Au5 Cu16 Au6 94.21(11) . .
Cu8 Au5 Cu16 Cu10 26.26(13) . .
Cu8 Au5 Cu16 Cu13 -140.98(14) . .
Cu8 Au5 Cu16 Cu15 -133.91(12) . .
Cu8 Au5 Cu16 S15 -23.3(2) . .
Cu8 Au5 Cu16 S13 164.1(3) . .
Cu8 Cu2 S18 Cu5 83.3(3) . .
Cu8 Cu2 S18 C120 -112.4(9) . .
Cu8 Cu2 S17 Au8 -57.6(3) . .
Cu8 Cu2 S17 C113 -162.7(9) . .
Cu8 Cu8 Cu10 Au4 18.67(8) 2_656 2_656
Cu8 Cu8 Cu10 Au5 95.17(9) 2_656 .
Cu8 Cu8 Cu10 Au6 55.43(13) 2_656 .
Cu8 Cu8 Cu10 Cu16 114.80(13) 2_656 .
Cu8 Cu8 Cu10 S9 -34.2(4) 2_656 2_656
Cu8 Cu8 Cu10 S16 -86.8(2) 2_656 .
Cu8 Cu8 Cu10 S15 164.8(2) 2_656 .
Cu8 Cu8 S18 Cu2 31.19(18) 2_656 .
Cu8 Cu8 S18 Cu5 -97.97(16) 2_656 .
Cu8 Cu8 S18 C120 148.0(8) 2_656 .
Cu8 Cu8 S16 Cu2 -21.93(18) 2_656 2_656
Cu8 Cu8 S16 Cu10 110.75(13) 2_656 .
Cu8 Cu8 S16 C106 -130.8(8) 2_656 .
Cu8 Cu10 Cu16 Au3 -59.10(15) . .
Cu8 Cu10 Cu16 Au5 -20.18(10) . .
Cu8 Cu10 Cu16 Au6 -96.33(12) . .
Cu8 Cu10 Cu16 Cu13 46.4(7) . .
Cu8 Cu10 Cu16 Cu15 -1.99(18) . .
Cu8 Cu10 Cu16 S15 87.0(2) . .
Cu8 Cu10 Cu16 S13 -156.6(4) . .
Cu8 Cu10 S16 Cu2 75.7(3) . 2_656
Cu8 Cu10 S16 C106 -108.3(8) . .
Cu8 Cu10 S15 Cu14 -30.9(5) . .
Cu8 Cu10 S15 Cu16 -106.94(18) . .
Cu8 Cu10 S15 C99 138.4(12) . .
Cu8 S18 C120 C121 -146.8(17) . .
Cu8 S18 C120 C125 36.0(19) . .
Cu8 S16 C106 C111 27(2) . .
Cu8 S16 C106 C107 -153(2) . .
Cu9 Au1 Au2 Au2 105.23(8) . 2_656
Cu9 Au1 Au2 Au3 168.77(8) . 2_656
Cu9 Au1 Au2 Au3 68.85(7) . .
Cu9 Au1 Au2 Au6 -154.08(8) . 2_656
Cu9 Au1 Au2 Cu6 -127.50(10) . 2_656
Cu9 Au1 Au2 Cu7 41.60(10) . .
Cu9 Au1 Au2 Cu7 129.4(3) . 2_656
Cu9 Au1 Au2 Cu11 -84.60(11) . .
Cu9 Au1 Au3 Au2 -107.40(8) . 2_656
Cu9 Au1 Au3 Au2 -69.78(7) . .
Cu9 Au1 Au3 Au5 151.64(8) . .
Cu9 Au1 Au3 Au6 -171.79(8) . .
Cu9 Au1 Au3 Cu6 -144.8(3) . .
Cu9 Au1 Au3 Cu7 -43.53(10) . .
Cu9 Au1 Au3 Cu15 79.30(11) . .
Cu9 Au1 Au3 Cu16 126.29(10) . .
Cu9 Au1 Au4 Au4 28.4(3) . 2_656
Cu9 Au1 Au4 Au5 -33.4(3) . 2_656
Cu9 Au1 Au4 Au5 66.4(3) . .
Cu9 Au1 Au4 Au6 -72.1(3) . 2_656
Cu9 Au1 Au4 Cu5 136.6(3) . .
Cu9 Au1 Au4 Cu8 89.5(3) . .
Cu9 Au1 Au4 Cu8 -1.0(4) . 2_656
Cu9 Au1 Au4 Cu10 -96.5(3) . 2_656
Cu9 Au1 Au4 Cu12 -141.8(3) . .
Cu9 Au1 Au5 Au3 -26.21(7) . .
Cu9 Au1 Au5 Au4 -125.65(7) . 2_656
Cu9 Au1 Au5 Au4 -164.61(7) . .
Cu9 Au1 Au5 Au6 -62.65(8) . .
Cu9 Au1 Au5 Cu5 124.62(11) . .
Cu9 Au1 Au5 Cu8 172.09(10) . .
Cu9 Au1 Au5 Cu10 -96.7(3) . .
Cu9 Au1 Au5 Cu15 40.42(10) . .
Cu9 Au1 Au5 Cu16 1.92(11) . .
Cu9 Au1 Cu5 Au4 -166.07(9) . .
Cu9 Au1 Cu5 Au5 -95.91(11) . .
Cu9 Au1 Cu5 Cu12 128.36(12) . .
Cu9 Au1 Cu5 S10 84.47(18) . .
Cu9 Au1 Cu5 S18 -159.6(3) . .
Cu9 Au1 Cu5 S11 -22.7(2) . .
Cu9 Au1 Cu11 Au2 64.80(7) . .
Cu9 Au1 Cu11 Au6 136.57(9) . 2_656
Cu9 Au1 Cu11 Cu4 -95.28(10) . .
Cu9 Au1 Cu11 Cu6 100.95(12) . 2_656
Cu9 Au1 Cu11 Cu12 -157.41(10) . .
Cu9 Au1 Cu11 S4 142.6(3) . .
Cu9 Au1 Cu11 S7 -46.67(16) . .
Cu9 Au1 Cu12 Au4 167.09(10) . .
Cu9 Au1 Cu12 Au6 96.34(11) . 2_656
Cu9 Au1 Cu12 Cu4 -32.60(15) . .
Cu9 Au1 Cu12 Cu5 -126.00(12) . .
Cu9 Au1 Cu12 Cu11 29.55(13) . .
Cu9 Au1 Cu12 S9 93.4(3) . .
Cu9 Au1 Cu12 S10 -79.46(19) . .
Cu9 Au1 Cu15 Au3 -67.16(8) . .
Cu9 Au1 Cu15 Au5 -139.16(9) . .
Cu9 Au1 Cu15 Cu13 -45.3(2) . .
Cu9 Au1 Cu15 Cu16 -108.47(13) . .
Cu9 Au1 Cu15 S11 148.97(19) . .
Cu9 Au1 Cu15 S8 2.93(19) . .
Cu9 Au2 Au3 Au1 70.96(7) . .
Cu9 Au2 Au3 Au2 -150.49(7) . 2_656
Cu9 Au2 Au3 Au5 107.45(8) . .
Cu9 Au2 Au3 Au6 170.80(8) . .
Cu9 Au2 Au3 Cu6 -126.04(11) . .
Cu9 Au2 Au3 Cu7 -79.79(10) . .
Cu9 Au2 Au3 Cu15 42.40(10) . .
Cu9 Au2 Au3 Cu16 127.8(2) . .
Cu9 Au2 Cu7 Au2 135.83(9) . 2_656
Cu9 Au2 Cu7 Au3 66.32(8) . .
Cu9 Au2 Cu7 Cu1 -169.75(15) . 2_656
Cu9 Au2 Cu7 Cu7 -159.87(11) . 2_656
Cu9 Au2 Cu7 S2 132.5(3) . 2_656
Cu9 Au2 Cu7 S3 -52.07(16) . .
Cu9 Au2 Cu11 Au1 -66.03(8) . .
Cu9 Au2 Cu11 Au6 -138.05(9) . 2_656
Cu9 Au2 Cu11 Cu4 -36.93(18) . .
Cu9 Au2 Cu11 Cu6 156.90(10) . 2_656
Cu9 Au2 Cu11 Cu12 -102.23(13) . .
Cu9 Au2 Cu11 S4 149.1(2) . .
Cu9 Au2 Cu11 S7 4.81(18) . .
Cu9 Au3 Au5 Au1 26.54(7) . .
Cu9 Au3 Au5 Au4 64.25(8) . .
Cu9 Au3 Au5 Au4 129.03(8) . 2_656
Cu9 Au3 Au5 Au6 165.60(8) . .
Cu9 Au3 Au5 Cu5 -0.18(11) . .
Cu9 Au3 Au5 Cu8 106.9(2) . .
Cu9 Au3 Au5 Cu10 -167.98(10) . .
Cu9 Au3 Au5 Cu15 -43.31(11) . .
Cu9 Au3 Au5 Cu16 -124.51(11) . .
Cu9 Au3 Au6 Au1 35.5(3) . 2_656
Cu9 Au3 Au6 Au2 72.0(3) . 2_656
Cu9 Au3 Au6 Au4 -28.3(3) . 2_656
Cu9 Au3 Au6 Au5 -65.8(3) . .
Cu9 Au3 Au6 Cu6 142.1(3) . .
Cu9 Au3 Au6 Cu10 -91.3(3) . .
Cu9 Au3 Au6 Cu11 97.4(3) . 2_656
Cu9 Au3 Au6 Cu12 11.0(4) . 2_656
Cu9 Au3 Au6 Cu16 -132.4(3) . .
Cu9 Au3 Cu6 Au2 -95.36(12) . 2_656
Cu9 Au3 Cu6 Au6 -167.93(10) . .
Cu9 Au3 Cu6 Cu11 -130.84(12) . 2_656
Cu9 Au3 Cu6 S4 -167.2(3) . 2_656
Cu9 Au3 Cu6 S2 -20.8(2) . 2_656
Cu9 Au3 Cu6 S13 86.9(2) . .
Cu9 Au3 Cu7 Au2 -67.25(8) . .
Cu9 Au3 Cu7 Au2 -140.14(9) . 2_656
Cu9 Au3 Cu7 Cu1 -174.76(18) . 2_656
Cu9 Au3 Cu7 Cu7 -106.60(15) . 2_656
Cu9 Au3 Cu7 S2 145.33(19) . 2_656
Cu9 Au3 Cu7 S3 1.71(18) . .
Cu9 Au3 Cu15 Au1 67.38(8) . .
Cu9 Au3 Cu15 Au5 136.76(9) . .
Cu9 Au3 Cu15 Cu13 -98.63(12) . .
Cu9 Au3 Cu15 Cu16 -160.60(12) . .
Cu9 Au3 Cu15 S11 141.6(3) . .
Cu9 Au3 Cu15 S8 -50.37(18) . .
Cu9 Au3 Cu16 Au5 93.03(12) . .
Cu9 Au3 Cu16 Au6 165.87(10) . .
Cu9 Au3 Cu16 Cu10 129.71(12) . .
Cu9 Au3 Cu16 Cu13 -38.02(15) . .
Cu9 Au3 Cu16 Cu15 23.76(14) . .
Cu9 Au3 Cu16 S15 81.6(4) . .
Cu9 Au3 Cu16 S13 -86.6(2) . .
Cu9 Cu7 S3 Cu1 -133.3(2) . .
Cu9 Cu7 S3 C15 118.6(7) . .
Cu9 Cu15 Cu16 Au3 -17.89(10) . .
Cu9 Cu15 Cu16 Au5 -94.94(13) . .
Cu9 Cu15 Cu16 Au6 -51.57(16) . .
Cu9 Cu15 Cu16 Cu10 -112.97(15) . .
Cu9 Cu15 Cu16 Cu13 77.75(15) . .
Cu9 Cu15 Cu16 S15 -167.0(2) . .
Cu9 Cu15 Cu16 S13 52.1(2) . .
Cu9 Cu15 S11 Cu5 57.8(4) . .
Cu9 Cu15 S11 Cu14 -172.2(3) . .
Cu9 Cu15 S11 C71 -52.1(10) . .
Cu9 Cu15 S8 Cu13 -136.9(2) . .
Cu9 Cu15 S8 C50 111.6(11) . .
Cu9 S7 C43 C44 58(2) . .
Cu9 S7 C43 C48 -114.9(18) . .
Cu9 S3 C15 C20 -65(2) . .
Cu9 S3 C15 C16 114.7(16) . .
Cu9 S8 C50 C51 142(2) . .
Cu9 S8 C50 C55 -41(3) . .
Cu10 Au4 Au5 Au1 79.7(3) 2_656 .
Cu10 Au4 Au5 Au3 42.3(3) 2_656 .
Cu10 Au4 Au5 Au4 -57.7(3) 2_656 2_656
Cu10 Au4 Au5 Au6 -21.0(3) 2_656 .
Cu10 Au4 Au5 Cu5 148.0(3) 2_656 .
Cu10 Au4 Au5 Cu8 -124.7(3) 2_656 .
Cu10 Au4 Au5 Cu10 -86.2(2) 2_656 .
Cu10 Au4 Au5 Cu15 103.0(3) 2_656 .
Cu10 Au4 Au5 Cu16 4.2(5) 2_656 .
Cu10 Au4 Cu5 Au1 -97.05(12) 2_656 .
Cu10 Au4 Cu5 Au5 -168.70(11) 2_656 .
Cu10 Au4 Cu5 Cu12 -30.37(14) 2_656 .
Cu10 Au4 Cu5 S10 -23.9(2) 2_656 .
Cu10 Au4 Cu5 S18 86.95(19) 2_656 .
Cu10 Au4 Cu5 S11 -168.2(3) 2_656 .
Cu10 Au4 Cu8 Au4 91.66(11) 2_656 2_656
Cu10 Au4 Cu8 Au5 163.72(9) 2_656 .
Cu10 Au4 Cu8 Cu2 -42.99(13) 2_656 .
Cu10 Au4 Cu8 Cu8 23.94(14) 2_656 2_656
Cu10 Au4 Cu8 Cu10 129.93(9) 2_656 .
Cu10 Au4 Cu8 S18 -91.71(18) 2_656 .
Cu10 Au4 Cu8 S16 76.7(4) 2_656 .
Cu10 Au4 Cu12 Au1 -137.88(9) 2_656 .
Cu10 Au4 Cu12 Au6 -66.31(8) 2_656 2_656
Cu10 Au4 Cu12 Cu4 -166.2(2) 2_656 .
Cu10 Au4 Cu12 Cu5 157.37(11) 2_656 .
Cu10 Au4 Cu12 Cu11 -102.56(13) 2_656 .
Cu10 Au4 Cu12 S9 4.69(17) 2_656 .
Cu10 Au4 Cu12 S10 150.4(2) 2_656 .
Cu10 Au5 Au6 Au1 108.05(8) . 2_656
Cu10 Au5 Au6 Au2 170.42(8) . 2_656
Cu10 Au5 Au6 Au3 -152.25(8) . .
Cu10 Au5 Au6 Au4 69.13(8) . 2_656
Cu10 Au5 Au6 Cu6 -125.80(11) . .
Cu10 Au5 Au6 Cu11 137.5(3) . 2_656
Cu10 Au5 Au6 Cu12 44.26(10) . 2_656
Cu10 Au5 Au6 Cu16 -79.51(11) . .
Cu10 Au5 Cu5 Au1 -167.67(10) . .
Cu10 Au5 Cu5 Au4 -95.58(12) . .
Cu10 Au5 Cu5 Cu12 -130.43(12) . .
Cu10 Au5 Cu5 S10 -167.0(3) . .
Cu10 Au5 Cu5 S18 -21.4(2) . .
Cu10 Au5 Cu5 S11 84.72(19) . .
Cu10 Au5 Cu8 Au4 -67.52(8) . 2_656
Cu10 Au5 Cu8 Au4 -140.92(10) . .
Cu10 Au5 Cu8 Cu2 -177.00(19) . .
Cu10 Au5 Cu8 Cu8 -107.09(16) . 2_656
Cu10 Au5 Cu8 S18 144.0(2) . .
Cu10 Au5 Cu8 S16 1.75(18) . .
Cu10 Au5 Cu15 Au1 167.31(10) . .
Cu10 Au5 Cu15 Au3 94.34(12) . .
Cu10 Au5 Cu15 Cu9 131.77(12) . .
Cu10 Au5 Cu15 Cu13 31.64(19) . .
Cu10 Au5 Cu15 Cu16 24.65(14) . .
Cu10 Au5 Cu15 S11 -82.76(19) . .
Cu10 Au5 Cu15 S8 82.0(4) . .
Cu10 Au5 Cu16 Au3 137.27(9) . .
Cu10 Au5 Cu16 Au6 67.96(8) . .
Cu10 Au5 Cu16 Cu13 -167.23(17) . .
Cu10 Au5 Cu16 Cu15 -160.17(12) . .
Cu10 Au5 Cu16 S15 -49.52(18) . .
Cu10 Au5 Cu16 S13 137.9(4) . .
Cu10 Au6 Cu6 Au2 -165.14(9) . 2_656
Cu10 Au6 Cu6 Au3 -95.11(11) . .
Cu10 Au6 Cu6 Cu11 129.23(12) . 2_656
Cu10 Au6 Cu6 S4 85.29(19) . 2_656
Cu10 Au6 Cu6 S2 -157.1(3) . 2_656
Cu10 Au6 Cu6 S13 -21.0(2) . .
Cu10 Au6 Cu16 Au3 -138.41(9) . .
Cu10 Au6 Cu16 Au5 -66.63(8) . .
Cu10 Au6 Cu16 Cu13 -170.0(2) . .
Cu10 Au6 Cu16 Cu15 -107.56(13) . .
Cu10 Au6 Cu16 S15 2.8(2) . .
Cu10 Au6 Cu16 S13 148.7(2) . .
Cu10 Cu8 S18 Cu2 -171.0(2) . .
Cu10 Cu8 S18 Cu5 59.8(3) . .
Cu10 Cu8 S18 C120 -54.3(9) . .
Cu10 Cu8 S16 Cu2 -132.7(2) . 2_656
Cu10 Cu8 S16 C106 118.4(8) . .
Cu10 Cu16 S15 Cu14 -137.4(3) . .
Cu10 Cu16 S15 C99 109.7(12) . .
Cu10 Cu16 S13 Cu6 57.5(4) . .
Cu10 Cu16 S13 Cu13 -173.5(3) . .
Cu10 Cu16 S13 C85 -54.4(14) . .
Cu10 S9 C57 C58 68(2) 2_656 .
Cu10 S9 C57 C62 -111(2) 2_656 .
Cu10 S16 C106 C111 114.1(17) . .
Cu10 S16 C106 C107 -66(2) . .
Cu10 S15 C99 C100 140.2(14) . .
Cu10 S15 C99 C104 -41.2(17) . .
Cu11 Au1 Au2 Au2 -170.17(9) . 2_656
Cu11 Au1 Au2 Au3 153.45(8) . .
Cu11 Au1 Au2 Au3 -106.63(8) . 2_656
Cu11 Au1 Au2 Au6 -69.48(8) . 2_656
Cu11 Au1 Au2 Cu6 -42.90(10) . 2_656
Cu11 Au1 Au2 Cu7 126.20(11) . .
Cu11 Au1 Au2 Cu7 -146.0(3) . 2_656
Cu11 Au1 Au2 Cu9 84.60(11) . .
Cu11 Au1 Au3 Au2 -62.84(8) . 2_656
Cu11 Au1 Au3 Au2 -25.23(8) . .
Cu11 Au1 Au3 Au5 -163.81(8) . .
Cu11 Au1 Au3 Au6 -127.24(8) . .
Cu11 Au1 Au3 Cu6 -100.2(3) . .
Cu11 Au1 Au3 Cu7 1.03(11) . .
Cu11 Au1 Au3 Cu9 44.55(10) . .
Cu11 Au1 Au3 Cu15 123.86(11) . .
Cu11 Au1 Au3 Cu16 170.84(10) . .
Cu11 Au1 Au4 Au4 127.85(8) . 2_656
Cu11 Au1 Au4 Au5 66.02(8) . 2_656
Cu11 Au1 Au4 Au5 165.81(8) . .
Cu11 Au1 Au4 Au6 27.29(7) . 2_656
Cu11 Au1 Au4 Cu5 -124.00(10) . .
Cu11 Au1 Au4 Cu8 -171.08(10) . .
Cu11 Au1 Au4 Cu8 98.4(3) . 2_656
Cu11 Au1 Au4 Cu10 2.88(11) . 2_656
Cu11 Au1 Au4 Cu12 -42.37(10) . .
Cu11 Au1 Au5 Au3 77.3(3) . .
Cu11 Au1 Au5 Au4 -61.1(3) . .
Cu11 Au1 Au5 Au4 -22.1(3) . 2_656
Cu11 Au1 Au5 Au6 40.9(3) . .
Cu11 Au1 Au5 Cu5 -131.8(3) . .
Cu11 Au1 Au5 Cu8 -84.4(3) . .
Cu11 Au1 Au5 Cu10 6.9(5) . .
Cu11 Au1 Au5 Cu15 144.0(3) . .
Cu11 Au1 Au5 Cu16 105.5(3) . .
Cu11 Au1 Cu5 Au4 95.32(11) . .
Cu11 Au1 Cu5 Au5 165.48(10) . .
Cu11 Au1 Cu5 Cu12 29.76(13) . .
Cu11 Au1 Cu5 S10 -14.1(2) . .
Cu11 Au1 Cu5 S18 101.8(3) . .
Cu11 Au1 Cu5 S11 -121.31(17) . .
Cu11 Au1 Cu9 Au2 -65.50(8) . .
Cu11 Au1 Cu9 Au3 -137.74(9) . .
Cu11 Au1 Cu9 Cu7 -100.13(12) . .
Cu11 Au1 Cu9 Cu15 156.97(11) . .
Cu11 Au1 Cu9 S7 44.72(17) . .
Cu11 Au1 Cu9 S3 -55.9(2) . .
Cu11 Au1 Cu9 S8 154.25(19) . .
Cu11 Au1 Cu12 Au4 137.54(9) . .
Cu11 Au1 Cu12 Au6 66.79(8) . 2_656
Cu11 Au1 Cu12 Cu4 -62.15(11) . .
Cu11 Au1 Cu12 Cu5 -155.55(11) . .
Cu11 Au1 Cu12 S9 63.9(3) . .
Cu11 Au1 Cu12 S10 -109.01(17) . .
Cu11 Au1 Cu15 Au3 -96.40(11) . .
Cu11 Au1 Cu15 Au5 -168.39(10) . .
Cu11 Au1 Cu15 Cu9 -29.23(13) . .
Cu11 Au1 Cu15 Cu13 -74.5(2) . .
Cu11 Au1 Cu15 Cu16 -137.71(12) . .
Cu11 Au1 Cu15 S11 119.74(18) . .
Cu11 Au1 Cu15 S8 -26.3(2) . .
Cu11 Au2 Au3 Au1 24.61(8) . .
Cu11 Au2 Au3 Au2 163.17(7) . 2_656
Cu11 Au2 Au3 Au5 61.10(8) . .
Cu11 Au2 Au3 Au6 124.45(8) . .
Cu11 Au2 Au3 Cu6 -172.38(10) . .
Cu11 Au2 Au3 Cu7 -126.14(10) . .
Cu11 Au2 Au3 Cu9 -46.35(10) . .
Cu11 Au2 Au3 Cu15 -3.95(11) . .
Cu11 Au2 Au3 Cu16 81.4(2) . .
Cu11 Au2 Cu7 Au2 165.01(10) . 2_656
Cu11 Au2 Cu7 Au3 95.49(12) . .
Cu11 Au2 Cu7 Cu1 -140.57(13) . 2_656
Cu11 Au2 Cu7 Cu7 -130.69(14) . 2_656
Cu11 Au2 Cu7 Cu9 29.18(14) . .
Cu11 Au2 Cu7 S2 161.7(3) . 2_656
Cu11 Au2 Cu7 S3 -22.9(2) . .
Cu11 Au2 Cu9 Au1 64.08(8) . .
Cu11 Au2 Cu9 Au3 135.45(9) . .
Cu11 Au2 Cu9 Cu7 -157.45(11) . .
Cu11 Au2 Cu9 Cu15 99.93(12) . .
Cu11 Au2 Cu9 S7 -4.55(17) . .
Cu11 Au2 Cu9 S3 -109.42(15) . .
Cu11 Au2 Cu9 S8 143.5(3) . .
Cu11 Au6 Cu6 Au2 65.64(8) 2_656 2_656
Cu11 Au6 Cu6 Au3 135.66(9) 2_656 .
Cu11 Au6 Cu6 S4 -43.93(17) 2_656 2_656
Cu11 Au6 Cu6 S2 73.6(3) 2_656 2_656
Cu11 Au6 Cu6 S13 -150.2(2) 2_656 .
Cu11 Au6 Cu10 Au4 -92.11(12) 2_656 2_656
Cu11 Au6 Cu10 Au5 -164.74(11) 2_656 .
Cu11 Au6 Cu10 Cu8 -126.78(13) 2_656 .
Cu11 Au6 Cu10 Cu16 129.81(13) 2_656 .
Cu11 Au6 Cu10 S9 17.4(2) 2_656 2_656
Cu11 Au6 Cu10 S16 -81.9(3) 2_656 .
Cu11 Au6 Cu10 S15 127.2(2) 2_656 .
Cu11 Au6 Cu16 Au3 94.20(12) 2_656 .
Cu11 Au6 Cu16 Au5 165.99(11) 2_656 .
Cu11 Au6 Cu16 Cu10 -127.38(13) 2_656 .
Cu11 Au6 Cu16 Cu13 62.6(2) 2_656 .
Cu11 Au6 Cu16 Cu15 125.06(13) 2_656 .
Cu11 Au6 Cu16 S15 -124.6(2) 2_656 .
Cu11 Au6 Cu16 S13 21.3(3) 2_656 .
Cu11 Cu4 Cu12 Au1 56.87(9) . .
Cu11 Cu4 Cu12 Au4 82.14(18) . .
Cu11 Cu4 Cu12 Au6 6.73(12) . 2_656
Cu11 Cu4 Cu12 Cu5 111.91(12) . .
Cu11 Cu4 Cu12 S9 -87.4(2) . .
Cu11 Cu4 Cu12 S10 147.7(2) . .
Cu11 Cu4 S10 Cu5 48.2(4) . .
Cu11 Cu4 S10 Cu12 -27.68(19) . .
Cu11 Cu4 S10 C64 -141.7(10) . .
Cu11 Cu4 S7 Cu9 -75.8(4) . .
Cu11 Cu4 S7 C43 116.7(10) . .
Cu11 Cu4 S6 Au9 52.1(3) . .
Cu11 Cu4 S6 C36 157.9(9) . .
Cu11 Cu6 S13 Cu13 -133.9(4) 2_656 .
Cu11 Cu6 S13 Cu16 -52.2(4) 2_656 .
Cu11 Cu6 S13 C85 60.7(16) 2_656 .
Cu11 Cu12 S9 Cu3 -28.81(19) . .
Cu11 Cu12 S9 Cu10 104.46(16) . 2_656
Cu11 Cu12 S9 C57 -143.7(8) . .
Cu11 Cu12 S10 Cu4 28.32(19) . .
Cu11 Cu12 S10 Cu5 -102.79(16) . .
Cu11 Cu12 S10 C64 143.1(8) . .
Cu11 S4 C22 C23 118(2) . .
Cu11 S4 C22 C27 -60(2) . .
Cu11 S7 C43 C44 -37(2) . .
Cu11 S7 C43 C48 150.6(18) . .
Cu12 Au1 Au2 Au2 -127.75(8) . 2_656
Cu12 Au1 Au2 Au3 -64.21(8) . 2_656
Cu12 Au1 Au2 Au3 -164.13(8) . .
Cu12 Au1 Au2 Au6 -27.06(7) . 2_656
Cu12 Au1 Au2 Cu6 -0.48(10) . 2_656
Cu12 Au1 Au2 Cu7 -103.6(2) . 2_656
Cu12 Au1 Au2 Cu7 168.62(10) . .
Cu12 Au1 Au2 Cu9 127.02(10) . .
Cu12 Au1 Au2 Cu11 42.42(10) . .
Cu12 Au1 Au3 Au2 32.7(3) . 2_656
Cu12 Au1 Au3 Au2 70.3(3) . .
Cu12 Au1 Au3 Au5 -68.3(3) . .
Cu12 Au1 Au3 Au6 -31.7(3) . .
Cu12 Au1 Au3 Cu6 -4.7(4) . .
Cu12 Au1 Au3 Cu7 96.5(3) . .
Cu12 Au1 Au3 Cu9 140.1(3) . .
Cu12 Au1 Au3 Cu15 -140.6(3) . .
Cu12 Au1 Au3 Cu16 -93.6(3) . .
Cu12 Au1 Au4 Au4 170.23(9) . 2_656
Cu12 Au1 Au4 Au5 108.39(8) . 2_656
Cu12 Au1 Au4 Au5 -151.81(8) . .
Cu12 Au1 Au4 Au6 69.66(8) . 2_656
Cu12 Au1 Au4 Cu5 -81.63(10) . .
Cu12 Au1 Au4 Cu8 140.7(3) . 2_656
Cu12 Au1 Au4 Cu8 -128.71(10) . .
Cu12 Au1 Au4 Cu10 45.25(10) . 2_656
Cu12 Au1 Au5 Au3 164.40(8) . .
Cu12 Au1 Au5 Au4 64.96(8) . 2_656
Cu12 Au1 Au5 Au4 26.01(7) . .
Cu12 Au1 Au5 Au6 127.96(8) . .
Cu12 Au1 Au5 Cu5 -44.76(10) . .
Cu12 Au1 Au5 Cu8 2.70(11) . .
Cu12 Au1 Au5 Cu10 94.0(3) . .
Cu12 Au1 Au5 Cu15 -128.97(11) . .
Cu12 Au1 Au5 Cu16 -167.47(11) . .
Cu12 Au1 Cu5 Au4 65.56(8) . .
Cu12 Au1 Cu5 Au5 135.72(9) . .
Cu12 Au1 Cu5 S10 -43.90(16) . .
Cu12 Au1 Cu5 S18 72.0(3) . .
Cu12 Au1 Cu5 S11 -151.07(17) . .
Cu12 Au1 Cu9 Au2 -94.30(11) . .
Cu12 Au1 Cu9 Au3 -166.53(10) . .
Cu12 Au1 Cu9 Cu7 -128.93(12) . .
Cu12 Au1 Cu9 Cu15 128.18(13) . .
Cu12 Au1 Cu9 S7 15.9(2) . .
Cu12 Au1 Cu9 S3 -84.7(3) . .
Cu12 Au1 Cu9 S8 125.46(19) . .
Cu12 Au1 Cu11 Au2 -137.79(9) . .
Cu12 Au1 Cu11 Au6 -66.02(8) . 2_656
Cu12 Au1 Cu11 Cu4 62.14(10) . .
Cu12 Au1 Cu11 Cu6 -101.63(13) . 2_656
Cu12 Au1 Cu11 S4 -60.0(3) . .
Cu12 Au1 Cu11 S7 110.74(17) . .
Cu12 Au1 Cu15 Au3 166.38(10) . .
Cu12 Au1 Cu15 Au5 94.38(12) . .
Cu12 Au1 Cu15 Cu9 -126.46(13) . .
Cu12 Au1 Cu15 Cu13 -171.74(18) . .
Cu12 Au1 Cu15 Cu16 125.07(13) . .
Cu12 Au1 Cu15 S11 22.5(2) . .
Cu12 Au1 Cu15 S8 -123.5(2) . .
Cu12 Au4 Au5 Au1 -26.24(8) . .
Cu12 Au4 Au5 Au3 -63.68(8) . .
Cu12 Au4 Au5 Au4 -163.59(7) . 2_656
Cu12 Au4 Au5 Au6 -126.91(8) . .
Cu12 Au4 Au5 Cu5 42.10(10) . .
Cu12 Au4 Au5 Cu8 129.34(10) . .
Cu12 Au4 Au5 Cu10 167.90(10) . .
Cu12 Au4 Au5 Cu15 -2.92(11) . .
Cu12 Au4 Au5 Cu16 -101.8(4) . .
Cu12 Au4 Cu5 Au1 -66.68(8) . .
Cu12 Au4 Cu5 Au5 -138.33(9) . .
Cu12 Au4 Cu5 S10 6.50(16) . .
Cu12 Au4 Cu5 S18 117.32(17) . .
Cu12 Au4 Cu5 S11 -137.8(3) . .
Cu12 Au4 Cu8 Au4 -165.73(11) . 2_656
Cu12 Au4 Cu8 Au5 -93.68(12) . .
Cu12 Au4 Cu8 Cu2 59.61(15) . .
Cu12 Au4 Cu8 Cu8 126.54(15) . 2_656
Cu12 Au4 Cu8 Cu10 -127.46(13) . .
Cu12 Au4 Cu8 S18 10.9(2) . .
Cu12 Au4 Cu8 S16 179.3(3) . .
Cu12 Au6 Cu6 Au2 95.01(11) 2_656 2_656
Cu12 Au6 Cu6 Au3 165.03(10) 2_656 .
Cu12 Au6 Cu6 Cu11 29.37(13) 2_656 2_656
Cu12 Au6 Cu6 S4 -14.6(2) 2_656 2_656
Cu12 Au6 Cu6 S2 103.0(3) 2_656 2_656
Cu12 Au6 Cu6 S13 -120.84(19) 2_656 .
Cu12 Au6 Cu10 Au4 -65.28(8) 2_656 2_656
Cu12 Au6 Cu10 Au5 -137.90(9) 2_656 .
Cu12 Au6 Cu10 Cu8 -99.94(12) 2_656 .
Cu12 Au6 Cu10 Cu16 156.64(11) 2_656 .
Cu12 Au6 Cu10 S9 44.19(16) 2_656 2_656
Cu12 Au6 Cu10 S16 -55.1(2) 2_656 .
Cu12 Au6 Cu10 S15 154.0(2) 2_656 .
Cu12 Au6 Cu16 Au3 -167.99(10) 2_656 .
Cu12 Au6 Cu16 Au5 -96.20(11) 2_656 .
Cu12 Au6 Cu16 Cu10 -29.57(14) 2_656 .
Cu12 Au6 Cu16 Cu13 160.39(16) 2_656 .
Cu12 Au6 Cu16 Cu15 -137.13(12) 2_656 .
Cu12 Au6 Cu16 S15 -26.8(3) 2_656 .
Cu12 Au6 Cu16 S13 119.1(2) 2_656 .
Cu12 Cu4 Cu11 Au1 -58.31(9) . .
Cu12 Cu4 Cu11 Au2 -84.19(18) . .
Cu12 Cu4 Cu11 Au6 -6.75(12) . 2_656
Cu12 Cu4 Cu11 Cu6 51.7(5) . 2_656
Cu12 Cu4 Cu11 S4 89.4(2) . .
Cu12 Cu4 Cu11 S7 -145.0(2) . .
Cu12 Cu4 S10 Cu5 75.9(3) . .
Cu12 Cu4 S10 C64 -114.0(10) . .
Cu12 Cu4 S7 Cu9 -45.9(4) . .
Cu12 Cu4 S7 Cu11 29.85(19) . .
Cu12 Cu4 S7 C43 146.5(10) . .
Cu12 Cu4 S6 Au9 -22.7(4) . .
Cu12 Cu4 S6 C36 83.1(9) . .
Cu12 Cu5 S10 Cu4 -77.9(3) . .
Cu12 Cu5 S10 C64 112.1(10) . .
Cu12 Cu5 S18 Cu2 16.7(3) . .
Cu12 Cu5 S18 Cu8 97.09(19) . .
Cu12 Cu5 S18 C120 -148.3(8) . .
Cu12 Cu5 S11 Cu14 -140.4(3) . .
Cu12 Cu5 S11 Cu15 -52.4(3) . .
Cu12 Cu5 S11 C71 66.5(10) . .
Cu12 Cu11 S4 Cu3 22.91(19) . .
Cu12 Cu11 S4 Cu6 -103.68(16) . 2_656
Cu12 Cu11 S4 C22 141.3(9) . .
Cu12 Cu11 S7 Cu4 -30.78(19) . .
Cu12 Cu11 S7 Cu9 105.82(17) . .
Cu12 Cu11 S7 C43 -143.2(8) . .
Cu12 S9 C57 C58 -28(2) . .
Cu12 S9 C57 C62 152.7(19) . .
Cu12 S10 C64 C65 129.6(19) . .
Cu12 S10 C64 C69 -53(2) . .
Cu13 Au10 Cu14 S11 -65.3(2) . .
Cu13 Au10 Cu14 S15 72.8(3) . .
Cu13 Au10 Cu14 S14 172.4(4) . .
Cu13 Au10 S14 Cu14 -10.8(5) . .
Cu13 Au10 S14 C92 -127.2(10) . .
Cu13 Au10 S12 C78 -122.6(14) . .
Cu13 Cu15 Cu16 Au3 -95.64(12) . .
Cu13 Cu15 Cu16 Au5 -172.70(14) . .
Cu13 Cu15 Cu16 Au6 -129.32(15) . .
Cu13 Cu15 Cu16 Cu10 169.28(17) . .
Cu13 Cu15 Cu16 S15 115.3(2) . .
Cu13 Cu15 Cu16 S13 -25.6(2) . .
Cu13 Cu15 S11 Cu5 -162.50(16) . .
Cu13 Cu15 S11 Cu14 -32.5(3) . .
Cu13 Cu15 S11 C71 87.6(9) . .
Cu13 Cu15 S8 Cu9 136.9(2) . .
Cu13 Cu15 S8 C50 -111.5(11) . .
Cu13 Cu16 S15 Cu10 170.89(17) . .
Cu13 Cu16 S15 Cu14 33.5(3) . .
Cu13 Cu16 S15 C99 -79.4(12) . .
Cu13 Cu16 S13 Cu6 -129.0(3) . .
Cu13 Cu16 S13 C85 119.1(13) . .
Cu13 S8 C50 C51 -32(3) . .
Cu13 S8 C50 C55 145(2) . .
Cu13 S13 C85 C86 115.7(17) . .
Cu13 S13 C85 C90 -68(2) . .
Cu13 S12 C78 C83 85(2) . .
Cu13 S12 C78 C79 -88(2) . .
Cu14 Au10 Cu13 Cu15 27.74(12) . .
Cu14 Au10 Cu13 Cu16 -32.00(12) . .
Cu14 Au10 Cu13 S8 73.2(2) . .
Cu14 Au10 Cu13 S13 -74.7(2) . .
Cu14 Au10 Cu13 S12 175.3(4) . .
Cu14 Au10 S14 C92 -116.4(11) . .
Cu14 Au10 S12 Cu13 -6.4(5) . .
Cu14 Au10 S12 C78 -129.0(13) . .
Cu14 S11 C71 C76 131.9(19) . .
Cu14 S11 C71 C72 -52(3) . .
Cu14 S15 C99 C100 -47.8(19) . .
Cu14 S15 C99 C104 130.8(13) . .
Cu14 S14 C92 C93 114.8(14) . .
Cu14 S14 C92 C97 -67.6(19) . .
Cu15 Au1 Au2 Au2 64.00(8) . 2_656
Cu15 Au1 Au2 Au3 127.54(8) . 2_656
Cu15 Au1 Au2 Au3 27.62(7) . .
Cu15 Au1 Au2 Au6 164.69(8) . 2_656
Cu15 Au1 Au2 Cu6 -168.73(10) . 2_656
Cu15 Au1 Au2 Cu7 0.37(10) . .
Cu15 Au1 Au2 Cu7 88.2(3) . 2_656
Cu15 Au1 Au2 Cu9 -41.23(10) . .
Cu15 Au1 Au2 Cu11 -125.83(11) . .
Cu15 Au1 Au3 Au2 -149.08(9) . .
Cu15 Au1 Au3 Au2 173.30(9) . 2_656
Cu15 Au1 Au3 Au5 72.34(8) . .
Cu15 Au1 Au3 Au6 108.91(9) . .
Cu15 Au1 Au3 Cu6 135.9(3) . .
Cu15 Au1 Au3 Cu7 -122.83(11) . .
Cu15 Au1 Au3 Cu9 -79.30(11) . .
Cu15 Au1 Au3 Cu16 46.99(11) . .
Cu15 Au1 Au4 Au4 -62.15(8) . 2_656
Cu15 Au1 Au4 Au5 -24.19(8) . .
Cu15 Au1 Au4 Au5 -123.99(8) . 2_656
Cu15 Au1 Au4 Au6 -162.71(8) . 2_656
Cu15 Au1 Au4 Cu5 46.00(10) . .
Cu15 Au1 Au4 Cu8 -91.6(3) . 2_656
Cu15 Au1 Au4 Cu8 -1.08(11) . .
Cu15 Au1 Au4 Cu10 172.88(10) . 2_656
Cu15 Au1 Au4 Cu12 127.62(11) . .
Cu15 Au1 Au5 Au3 -66.63(8) . .
Cu15 Au1 Au5 Au4 -166.07(8) . 2_656
Cu15 Au1 Au5 Au4 154.98(8) . .
Cu15 Au1 Au5 Au6 -103.07(8) . .
Cu15 Au1 Au5 Cu5 84.21(11) . .
Cu15 Au1 Au5 Cu8 131.67(11) . .
Cu15 Au1 Au5 Cu10 -137.1(3) . .
Cu15 Au1 Au5 Cu16 -38.50(11) . .
Cu15 Au1 Cu5 Au4 -136.76(9) . .
Cu15 Au1 Cu5 Au5 -66.60(8) . .
Cu15 Au1 Cu5 Cu12 157.67(10) . .
Cu15 Au1 Cu5 S10 113.78(17) . .
Cu15 Au1 Cu5 S18 -130.3(3) . .
Cu15 Au1 Cu5 S11 6.61(15) . .
Cu15 Au1 Cu9 Au2 137.52(9) . .
Cu15 Au1 Cu9 Au3 65.29(8) . .
Cu15 Au1 Cu9 Cu7 102.89(12) . .
Cu15 Au1 Cu9 S7 -112.26(18) . .
Cu15 Au1 Cu9 S3 147.1(3) . .
Cu15 Au1 Cu9 S8 -2.72(17) . .
Cu15 Au1 Cu11 Au2 92.86(11) . .
Cu15 Au1 Cu11 Au6 164.62(10) . 2_656
Cu15 Au1 Cu11 Cu4 -67.22(14) . .
Cu15 Au1 Cu11 Cu6 129.01(12) . 2_656
Cu15 Au1 Cu11 Cu12 -129.36(12) . .
Cu15 Au1 Cu11 S4 170.7(3) . .
Cu15 Au1 Cu11 S7 -18.6(2) . .
Cu15 Au1 Cu12 Au4 -96.91(12) . .
Cu15 Au1 Cu12 Au6 -167.66(11) . 2_656
Cu15 Au1 Cu12 Cu4 63.40(15) . .
Cu15 Au1 Cu12 Cu5 -30.00(14) . .
Cu15 Au1 Cu12 Cu11 125.55(14) . .
Cu15 Au1 Cu12 S9 -170.6(3) . .
Cu15 Au1 Cu12 S10 16.5(2) . .
Cu15 Au3 Au5 Au1 69.84(8) . .
Cu15 Au3 Au5 Au4 107.56(8) . .
Cu15 Au3 Au5 Au4 172.34(8) . 2_656
Cu15 Au3 Au5 Au6 -151.10(8) . .
Cu15 Au3 Au5 Cu5 43.12(11) . .
Cu15 Au3 Au5 Cu8 150.2(3) . .
Cu15 Au3 Au5 Cu10 -124.67(11) . .
Cu15 Au3 Au5 Cu16 -81.21(11) . .
Cu15 Au3 Au6 Au1 129.08(8) . 2_656
Cu15 Au3 Au6 Au2 165.60(9) . 2_656
Cu15 Au3 Au6 Au4 65.30(9) . 2_656
Cu15 Au3 Au6 Au5 27.81(8) . .
Cu15 Au3 Au6 Cu6 -124.29(11) . .
Cu15 Au3 Au6 Cu10 2.31(11) . .
Cu15 Au3 Au6 Cu11 -169.05(11) . 2_656
Cu15 Au3 Au6 Cu12 104.6(3) . 2_656
Cu15 Au3 Au6 Cu16 -38.78(11) . .
Cu15 Au3 Cu6 Au2 169.37(11) . 2_656
Cu15 Au3 Cu6 Au6 96.79(12) . .
Cu15 Au3 Cu6 Cu11 133.89(13) . 2_656
Cu15 Au3 Cu6 S4 97.5(3) . 2_656
Cu15 Au3 Cu6 S2 -116.03(18) . 2_656
Cu15 Au3 Cu6 S13 -8.4(2) . .
Cu15 Au3 Cu7 Au2 -93.89(11) . .
Cu15 Au3 Cu7 Au2 -166.79(10) . 2_656
Cu15 Au3 Cu7 Cu1 158.60(14) . 2_656
Cu15 Au3 Cu7 Cu7 -133.24(14) . 2_656
Cu15 Au3 Cu7 Cu9 -26.64(13) . .
Cu15 Au3 Cu7 S2 118.68(18) . 2_656
Cu15 Au3 Cu7 S3 -24.9(2) . .
Cu15 Au3 Cu9 Au1 -67.19(8) . .
Cu15 Au3 Cu9 Au2 -137.17(10) . .
Cu15 Au3 Cu9 Cu7 157.45(11) . .
Cu15 Au3 Cu9 S7 -63.5(3) . .
Cu15 Au3 Cu9 S3 155.91(19) . .
Cu15 Au3 Cu9 S8 47.92(18) . .
Cu15 Au3 Cu16 Au5 69.27(9) . .
Cu15 Au3 Cu16 Au6 142.11(10) . .
Cu15 Au3 Cu16 Cu10 105.95(13) . .
Cu15 Au3 Cu16 Cu13 -61.79(12) . .
Cu15 Au3 Cu16 S15 57.9(3) . .
Cu15 Au3 Cu16 S13 -110.4(2) . .
Cu15 Au5 Au6 Au1 -125.09(8) . 2_656
Cu15 Au5 Au6 Au2 -62.72(8) . 2_656
Cu15 Au5 Au6 Au3 -25.39(8) . .
Cu15 Au5 Au6 Au4 -164.01(8) . 2_656
Cu15 Au5 Au6 Cu6 1.05(11) . .
Cu15 Au5 Au6 Cu10 126.86(11) . .
Cu15 Au5 Au6 Cu11 -95.7(3) . 2_656
Cu15 Au5 Au6 Cu12 171.11(10) . 2_656
Cu15 Au5 Au6 Cu16 47.35(11) . .
Cu15 Au5 Cu5 Au1 64.59(8) . .
Cu15 Au5 Cu5 Au4 136.68(9) . .
Cu15 Au5 Cu5 Cu12 101.84(12) . .
Cu15 Au5 Cu5 S10 65.2(3) . .
Cu15 Au5 Cu5 S18 -149.09(19) . .
Cu15 Au5 Cu5 S11 -43.01(16) . .
Cu15 Au5 Cu8 Au4 94.06(13) . .
Cu15 Au5 Cu8 Au4 167.46(12) . 2_656
Cu15 Au5 Cu8 Cu2 58.0(2) . .
Cu15 Au5 Cu8 Cu8 127.88(15) . 2_656
Cu15 Au5 Cu8 Cu10 -125.02(14) . .
Cu15 Au5 Cu8 S18 19.0(2) . .
Cu15 Au5 Cu8 S16 -123.3(2) . .
Cu15 Au5 Cu10 Au4 -161.85(10) . 2_656
Cu15 Au5 Cu10 Au6 -91.83(12) . .
Cu15 Au5 Cu10 Cu8 132.64(13) . .
Cu15 Au5 Cu10 Cu16 -24.75(14) . .
Cu15 Au5 Cu10 S9 -88.8(3) . 2_656
Cu15 Au5 Cu10 S16 131.07(17) . .
Cu15 Au5 Cu10 S15 22.4(2) . .
Cu15 Au5 Cu16 Au3 -62.57(8) . .
Cu15 Au5 Cu16 Au6 -131.88(10) . .
Cu15 Au5 Cu16 Cu10 160.17(12) . .
Cu15 Au5 Cu16 Cu13 -7.07(14) . .
Cu15 Au5 Cu16 S15 110.65(19) . .
Cu15 Au5 Cu16 S13 -62.0(4) . .
Cu15 Cu9 S7 Cu4 -27.6(4) . .
Cu15 Cu9 S7 Cu11 -103.27(18) . .
Cu15 Cu9 S7 C43 140.1(9) . .
Cu15 Cu9 S3 Cu1 122.3(4) . .
Cu15 Cu9 S3 Cu7 46.1(4) . .
Cu15 Cu9 S3 C15 -61.5(9) . .
Cu15 Cu9 S8 Cu13 67.5(4) . .
Cu15 Cu9 S8 C50 -104.8(10) . .
Cu15 Cu13 Cu16 Au3 55.53(9) . .
Cu15 Cu13 Cu16 Au5 6.97(13) . .
Cu15 Cu13 Cu16 Au6 83.55(18) . .
Cu15 Cu13 Cu16 Cu10 -53.2(7) . .
Cu15 Cu13 Cu16 S15 -88.8(2) . .
Cu15 Cu13 Cu16 S13 144.9(3) . .
Cu15 Cu13 S8 Cu9 -65.2(4) . .
Cu15 Cu13 S8 C50 107.2(10) . .
Cu15 Cu13 S13 Cu6 52.6(4) . .
Cu15 Cu13 S13 Cu16 -30.3(2) . .
Cu15 Cu13 S13 C85 -143.0(16) . .
Cu15 Cu13 S12 Au10 46.3(5) . .
Cu15 Cu13 S12 C78 153.9(19) . .
Cu15 Cu16 S15 Cu10 108.83(17) . .
Cu15 Cu16 S15 Cu14 -28.6(3) . .
Cu15 Cu16 S15 C99 -141.5(12) . .
Cu15 Cu16 S13 Cu6 -98.80(19) . .
Cu15 Cu16 S13 Cu13 30.2(2) . .
Cu15 Cu16 S13 C85 149.3(13) . .
Cu15 S11 C71 C76 25(2) . .
Cu15 S11 C71 C72 -159(2) . .
Cu15 S8 C50 C51 58(3) . .
Cu15 S8 C50 C55 -125(2) . .
Cu16 Au3 Au5 Au1 151.05(8) . .
Cu16 Au3 Au5 Au4 -106.46(8) . 2_656
Cu16 Au3 Au5 Au4 -171.24(8) . .
Cu16 Au3 Au5 Au6 -69.89(8) . .
Cu16 Au3 Au5 Cu5 124.33(11) . .
Cu16 Au3 Au5 Cu8 -128.6(3) . .
Cu16 Au3 Au5 Cu10 -43.47(11) . .
Cu16 Au3 Au5 Cu15 81.21(11) . .
Cu16 Au3 Au6 Au1 167.86(9) . 2_656
Cu16 Au3 Au6 Au2 -155.62(8) . 2_656
Cu16 Au3 Au6 Au4 104.09(8) . 2_656
Cu16 Au3 Au6 Au5 66.59(8) . .
Cu16 Au3 Au6 Cu6 -85.50(11) . .
Cu16 Au3 Au6 Cu10 41.09(10) . .
Cu16 Au3 Au6 Cu11 -130.27(11) . 2_656
Cu16 Au3 Au6 Cu12 143.4(3) . 2_656
Cu16 Au3 Cu6 Au2 136.66(9) . 2_656
Cu16 Au3 Cu6 Au6 64.08(8) . .
Cu16 Au3 Cu6 Cu11 101.18(12) . 2_656
Cu16 Au3 Cu6 S4 64.8(3) . 2_656
Cu16 Au3 Cu6 S2 -148.74(18) . 2_656
Cu16 Au3 Cu6 S13 -41.1(2) . .
Cu16 Au3 Cu7 Au2 167.63(11) . .
Cu16 Au3 Cu7 Au2 94.73(13) . 2_656
Cu16 Au3 Cu7 Cu1 60.1(2) . 2_656
Cu16 Au3 Cu7 Cu7 128.28(14) . 2_656
Cu16 Au3 Cu7 Cu9 -125.13(14) . .
Cu16 Au3 Cu7 S2 20.2(2) . 2_656
Cu16 Au3 Cu7 S3 -123.4(2) . .
Cu16 Au3 Cu9 Au1 -91.10(12) . .
Cu16 Au3 Cu9 Au2 -161.09(10) . .
Cu16 Au3 Cu9 Cu7 133.53(13) . .
Cu16 Au3 Cu9 Cu15 -23.92(14) . .
Cu16 Au3 Cu9 S7 -87.5(3) . .
Cu16 Au3 Cu9 S3 131.99(17) . .
Cu16 Au3 Cu9 S8 24.0(2) . .
Cu16 Au3 Cu15 Au1 -132.02(10) . .
Cu16 Au3 Cu15 Au5 -62.64(8) . .
Cu16 Au3 Cu15 Cu9 160.60(12) . .
Cu16 Au3 Cu15 Cu13 61.97(12) . .
Cu16 Au3 Cu15 S11 -57.8(3) . .
Cu16 Au3 Cu15 S8 110.23(19) . .
Cu16 Au5 Au6 Au1 -172.44(9) . 2_656
Cu16 Au5 Au6 Au2 -110.07(9) . 2_656
Cu16 Au5 Au6 Au3 -72.74(8) . .
Cu16 Au5 Au6 Au4 148.64(9) . 2_656
Cu16 Au5 Au6 Cu6 -46.30(11) . .
Cu16 Au5 Au6 Cu10 79.51(11) . .
Cu16 Au5 Au6 Cu11 -143.0(3) . 2_656
Cu16 Au5 Au6 Cu12 123.76(11) . 2_656
Cu16 Au5 Cu5 Au1 98.30(12) . .
Cu16 Au5 Cu5 Au4 170.39(11) . .
Cu16 Au5 Cu5 Cu12 135.54(13) . .
Cu16 Au5 Cu5 S10 98.9(3) . .
Cu16 Au5 Cu5 S18 -115.39(19) . .
Cu16 Au5 Cu5 S11 -9.3(2) . .
Cu16 Au5 Cu8 Au4 -167.64(10) . .
Cu16 Au5 Cu8 Au4 -94.23(11) . 2_656
Cu16 Au5 Cu8 Cu2 156.29(15) . .
Cu16 Au5 Cu8 Cu8 -133.81(14) . 2_656
Cu16 Au5 Cu8 Cu10 -26.71(13) . .
Cu16 Au5 Cu8 S18 117.33(19) . .
Cu16 Au5 Cu8 S16 -25.0(2) . .
Cu16 Au5 Cu10 Au4 -137.10(10) . 2_656
Cu16 Au5 Cu10 Au6 -67.09(9) . .
Cu16 Au5 Cu10 Cu8 157.38(12) . .
Cu16 Au5 Cu10 S9 -64.0(3) . 2_656
Cu16 Au5 Cu10 S16 155.82(19) . .
Cu16 Au5 Cu10 S15 47.2(2) . .
Cu16 Au5 Cu15 Au1 142.66(10) . .
Cu16 Au5 Cu15 Au3 69.69(9) . .
Cu16 Au5 Cu15 Cu9 107.13(13) . .
Cu16 Au5 Cu15 Cu13 6.99(13) . .
Cu16 Au5 Cu15 S11 -107.41(18) . .
Cu16 Au5 Cu15 S8 57.3(3) . .
Cu16 Au6 Cu6 Au2 -136.34(9) . 2_656
Cu16 Au6 Cu6 Au3 -66.32(8) . .
Cu16 Au6 Cu6 Cu11 158.02(11) . 2_656
Cu16 Au6 Cu6 S4 114.09(18) . 2_656
Cu16 Au6 Cu6 S2 -128.3(3) . 2_656
Cu16 Au6 Cu6 S13 7.80(18) . .
Cu16 Au6 Cu10 Au4 138.08(9) . 2_656
Cu16 Au6 Cu10 Au5 65.45(8) . .
Cu16 Au6 Cu10 Cu8 103.41(13) . .
Cu16 Au6 Cu10 S9 -112.45(17) . 2_656
Cu16 Au6 Cu10 S16 148.3(3) . .
Cu16 Au6 Cu10 S15 -2.60(19) . .
Cu16 Cu10 S16 Cu2 123.3(4) . 2_656
Cu16 Cu10 S16 Cu8 47.6(4) . .
Cu16 Cu10 S16 C106 -60.7(9) . .
Cu16 Cu10 S15 Cu14 76.0(5) . .
Cu16 Cu10 S15 C99 -114.7(12) . .
Cu16 Cu13 Cu15 Au1 -79.6(2) . .
Cu16 Cu13 Cu15 Au3 -59.80(9) . .
Cu16 Cu13 Cu15 Au5 -6.48(12) . .
Cu16 Cu13 Cu15 Cu9 -116.61(12) . .
Cu16 Cu13 Cu15 S11 84.9(2) . .
Cu16 Cu13 Cu15 S8 -149.7(2) . .
Cu16 Cu13 S8 Cu9 -38.6(4) . .
Cu16 Cu13 S8 Cu15 26.7(2) . .
Cu16 Cu13 S8 C50 133.9(10) . .
Cu16 Cu13 S13 Cu6 82.9(4) . .
Cu16 Cu13 S13 C85 -112.6(16) . .
Cu16 Cu13 S12 Au10 -37.8(5) . .
Cu16 Cu13 S12 C78 70(2) . .
Cu16 Cu15 S11 Cu5 -101.08(16) . .
Cu16 Cu15 S11 Cu14 28.9(2) . .
Cu16 Cu15 S11 C71 149.0(9) . .
Cu16 Cu15 S8 Cu9 110.04(16) . .
Cu16 Cu15 S8 Cu13 -26.9(2) . .
Cu16 Cu15 S8 C50 -138.4(10) . .
Cu16 S15 C99 C100 51.4(19) . .
Cu16 S15 C99 C104 -129.9(13) . .
Cu16 S13 C85 C86 19(2) . .
Cu16 S13 C85 C90 -164.7(17) . .
S4 Cu3 S9 Cu10 -16.4(5) . 2_656
S4 Cu3 S9 Cu12 65.7(3) . .
S4 Cu3 S9 C57 -175.2(9) . .
S4 Cu3 S5 Au9 -87.7(3) . .
S4 Cu3 S5 C29 14.1(10) . .
S4 Cu6 S13 Cu13 -175.0(4) 2_656 .
S4 Cu6 S13 Cu16 -93.2(2) 2_656 .
S4 Cu6 S13 C85 19.6(15) 2_656 .
S4 Cu11 Cu12 Au1 150.05(18) . .
S4 Cu11 Cu12 Au4 111.83(17) . .
S4 Cu11 Cu12 Au6 73.28(16) . 2_656
S4 Cu11 Cu12 Cu4 -113.94(18) . .
S4 Cu11 Cu12 Cu5 170.80(17) . .
S4 Cu11 Cu12 S9 4.8(2) . .
S4 Cu11 Cu12 S10 -137.2(2) . .
S4 Cu11 S7 Cu4 88.7(3) . .
S4 Cu11 S7 Cu9 -134.7(3) . .
S4 Cu11 S7 C43 -23.8(9) . .
S4 C22 C23 C24 -177(2) . .
S4 C22 C27 C26 178(2) . .
S9 Cu3 S4 Cu6 16.7(5) . 2_656
S9 Cu3 S4 Cu11 -62.9(3) . .
S9 Cu3 S4 C22 -176.1(11) . .
S9 Cu3 S5 Au9 102.1(2) . .
S9 Cu3 S5 C29 -156.1(10) . .
S9 Cu10 Cu16 Au3 103.51(18) 2_656 .
S9 Cu10 Cu16 Au5 142.42(18) 2_656 .
S9 Cu10 Cu16 Au6 66.27(16) 2_656 .
S9 Cu10 Cu16 Cu13 -151.0(7) 2_656 .
S9 Cu10 Cu16 Cu15 160.61(18) 2_656 .
S9 Cu10 Cu16 S15 -110.4(3) 2_656 .
S9 Cu10 Cu16 S13 6.0(4) 2_656 .
S9 Cu10 S16 Cu2 -76.1(4) 2_656 2_656
S9 Cu10 S16 Cu8 -151.9(2) 2_656 .
S9 Cu10 S16 C106 99.9(8) 2_656 .
S9 Cu10 S15 Cu14 160.6(4) 2_656 .
S9 Cu10 S15 Cu16 84.6(2) 2_656 .
S9 Cu10 S15 C99 -30.1(12) 2_656 .
S9 Cu12 S10 Cu4 -92.8(3) . .
S9 Cu12 S10 Cu5 136.1(3) . .
S9 Cu12 S10 C64 21.9(9) . .
S9 C57 C58 C59 -176.8(19) . .
S9 C57 C62 C61 179(2) . .
S10 Cu4 Cu11 Au1 -34.64(19) . .
S10 Cu4 Cu11 Au2 -60.5(3) . .
S10 Cu4 Cu11 Au6 16.9(2) . 2_656
S10 Cu4 Cu11 Cu6 75.4(5) . 2_656
S10 Cu4 Cu11 Cu12 23.67(18) . .
S10 Cu4 Cu11 S4 113.1(3) . .
S10 Cu4 Cu11 S7 -121.3(3) . .
S10 Cu4 Cu12 Au1 -90.8(2) . .
S10 Cu4 Cu12 Au4 -65.5(3) . .
S10 Cu4 Cu12 Au6 -140.9(2) . 2_656
S10 Cu4 Cu12 Cu5 -35.8(2) . .
S10 Cu4 Cu12 Cu11 -147.7(2) . .
S10 Cu4 Cu12 S9 124.9(3) . .
S10 Cu4 S7 Cu9 0.5(5) . .
S10 Cu4 S7 Cu11 76.3(3) . .
S10 Cu4 S7 C43 -167.0(10) . .
S10 Cu4 S6 Au9 -85.3(3) . .
S10 Cu4 S6 C36 20.5(10) . .
S10 Cu5 Cu12 Au1 111.6(2) . .
S10 Cu5 Cu12 Au4 -171.4(2) . .
S10 Cu5 Cu12 Au6 149.6(2) . 2_656
S10 Cu5 Cu12 Cu4 33.12(19) . .
S10 Cu5 Cu12 Cu11 90.7(2) . .
S10 Cu5 Cu12 S9 -115.2(4) . .
S10 Cu5 S18 Cu2 66.8(4) . .
S10 Cu5 S18 Cu8 147.2(2) . .
S10 Cu5 S18 C120 -98.2(9) . .
S10 Cu5 S11 Cu14 179.9(3) . .
S10 Cu5 S11 Cu15 -92.1(2) . .
S10 Cu5 S11 C71 26.9(9) . .
S10 Cu12 S9 Cu3 91.8(3) . .
S10 Cu12 S9 Cu10 -135.0(3) . 2_656
S10 Cu12 S9 C57 -23.1(9) . .
S10 C64 C65 C66 -178(2) . .
S10 C64 C69 C68 179.6(19) . .
S7 Cu4 Cu11 Au1 86.7(2) . .
S7 Cu4 Cu11 Au2 60.8(3) . .
S7 Cu4 Cu11 Au6 138.2(2) . 2_656
S7 Cu4 Cu11 Cu6 -163.3(5) . 2_656
S7 Cu4 Cu11 Cu12 145.0(2) . .
S7 Cu4 Cu11 S4 -125.6(3) . .
S7 Cu4 Cu12 Au1 31.13(19) . .
S7 Cu4 Cu12 Au4 56.4(3) . .
S7 Cu4 Cu12 Au6 -19.0(2) . 2_656
S7 Cu4 Cu12 Cu5 86.2(2) . .
S7 Cu4 Cu12 Cu11 -25.74(19) . .
S7 Cu4 Cu12 S9 -113.1(3) . .
S7 Cu4 Cu12 S10 121.9(3) . .
S7 Cu4 S10 Cu5 0.8(5) . .
S7 Cu4 S10 Cu12 -75.1(3) . .
S7 Cu4 S10 C64 170.9(10) . .
S7 Cu4 S6 Au9 105.6(3) . .
S7 Cu4 S6 C36 -148.6(9) . .
S7 Cu9 Cu15 Au1 66.71(16) . .
S7 Cu9 Cu15 Au3 143.14(18) . .
S7 Cu9 Cu15 Au5 103.51(18) . .
S7 Cu9 Cu15 Cu13 -140.27(18) . .
S7 Cu9 Cu15 Cu16 161.21(18) . .
S7 Cu9 Cu15 S11 4.1(4) . .
S7 Cu9 Cu15 S8 -109.9(3) . .
S7 Cu9 S3 Cu1 -76.2(3) . .
S7 Cu9 S3 Cu7 -152.4(2) . .
S7 Cu9 S3 C15 100.0(9) . .
S7 Cu9 S8 Cu13 152.9(4) . .
S7 Cu9 S8 Cu15 85.4(2) . .
S7 Cu9 S8 C50 -19.4(10) . .
S7 Cu11 Cu12 Au1 -70.28(17) . .
S7 Cu11 Cu12 Au4 -108.50(18) . .
S7 Cu11 Cu12 Au6 -147.05(19) . 2_656
S7 Cu11 Cu12 Cu4 25.73(17) . .
S7 Cu11 Cu12 Cu5 -49.53(19) . .
S7 Cu11 Cu12 S9 144.4(2) . .
S7 Cu11 Cu12 S10 2.5(2) . .
S7 Cu11 S4 Cu3 -96.3(3) . .
S7 Cu11 S4 Cu6 137.1(3) . 2_656
S7 Cu11 S4 C22 22.0(10) . .
S7 C43 C44 C45 -173(2) . .
S7 C43 C48 C47 171(2) . .
S2 Cu1 S3 Cu7 67.8(3) . .
S2 Cu1 S3 Cu9 -3.5(5) . .
S2 Cu1 S3 C15 180.0(8) . .
S2 Cu1 S1 Au7 -106.8(2) . .
S2 Cu1 S1 C1 144.6(8) . .
S2 Cu6 S13 Cu13 62.8(5) 2_656 .
S2 Cu6 S13 Cu16 144.6(2) 2_656 .
S2 Cu6 S13 C85 -102.6(15) 2_656 .
S2 Cu7 Cu9 Au1 -101.1(3) 2_656 .
S2 Cu7 Cu9 Au2 -138.1(3) 2_656 .
S2 Cu7 Cu9 Au3 -61.2(3) 2_656 .
S2 Cu7 Cu9 Cu15 -41.7(3) 2_656 .
S2 Cu7 Cu9 S7 169.1(4) 2_656 .
S2 Cu7 Cu9 S3 116.8(3) 2_656 .
S2 Cu7 Cu9 S8 9.0(3) 2_656 .
S2 Cu7 S3 Cu1 98.4(3) 2_656 .
S2 Cu7 S3 Cu9 -128.3(3) 2_656 .
S2 Cu7 S3 C15 -9.7(8) 2_656 .
S2 C8 C13 C12 173(2) . .
S18 Cu2 Cu8 Au4 -88.7(2) . .
S18 Cu2 Cu8 Au4 -137.3(2) . 2_656
S18 Cu2 Cu8 Au5 -56.9(2) . .
S18 Cu2 Cu8 Cu8 -146.4(2) . 2_656
S18 Cu2 Cu8 Cu10 139.3(9) . .
S18 Cu2 Cu8 S16 124.4(3) . .
S18 Cu2 S17 Au8 -110.4(2) . .
S18 Cu2 S17 C113 144.5(10) . .
S18 Cu5 Cu12 Au1 -142.63(18) . .
S18 Cu5 Cu12 Au4 -65.59(16) . .
S18 Cu5 Cu12 Au6 -104.57(17) . 2_656
S18 Cu5 Cu12 Cu4 138.94(17) . .
S18 Cu5 Cu12 Cu11 -163.52(17) . .
S18 Cu5 Cu12 S9 -9.4(4) . .
S18 Cu5 Cu12 S10 105.8(2) . .
S18 Cu5 S10 Cu4 -169.6(3) . .
S18 Cu5 S10 Cu12 -91.7(2) . .
S18 Cu5 S10 C64 20.4(10) . .
S18 Cu5 S11 Cu14 58.6(4) . .
S18 Cu5 S11 Cu15 146.6(2) . .
S18 Cu5 S11 C71 -94.5(9) . .
S18 Cu8 Cu10 Au4 -138.0(3) . 2_656
S18 Cu8 Cu10 Au5 -61.5(3) . .
S18 Cu8 Cu10 Au6 -101.2(3) . .
S18 Cu8 Cu10 Cu16 -41.9(3) . .
S18 Cu8 Cu10 S9 169.2(4) . 2_656
S18 Cu8 Cu10 S16 116.5(3) . .
S18 Cu8 Cu10 S15 8.1(4) . .
S18 Cu8 S16 Cu2 100.5(3) . 2_656
S18 Cu8 S16 Cu10 -126.9(3) . .
S18 Cu8 S16 C106 -8.4(9) . .
S18 C120 C125 C124 177.9(18) . .
S3 Cu1 S2 Cu6 14.3(4) . 2_656
S3 Cu1 S2 Cu7 -70.3(3) . 2_656
S3 Cu1 S2 C8 173.9(10) . .
S3 Cu1 S1 Au7 81.4(3) . .
S3 Cu1 S1 C1 -27.2(9) . .
S3 Cu7 Cu9 Au1 142.0(2) . .
S3 Cu7 Cu9 Au2 105.13(19) . .
S3 Cu7 Cu9 Au3 -178.0(2) . .
S3 Cu7 Cu9 Cu15 -158.5(2) . .
S3 Cu7 Cu9 S7 52.3(4) . .
S3 Cu7 Cu9 S8 -107.8(2) . .
S3 Cu9 Cu15 Au1 -131.3(4) . .
S3 Cu9 Cu15 Au3 -54.9(3) . .
S3 Cu9 Cu15 Au5 -94.5(4) . .
S3 Cu9 Cu15 Cu13 21.7(4) . .
S3 Cu9 Cu15 Cu16 -36.8(4) . .
S3 Cu9 Cu15 S11 166.1(4) . .
S3 Cu9 Cu15 S8 52.1(4) . .
S3 Cu9 S7 Cu4 161.3(4) . .
S3 Cu9 S7 Cu11 85.6(2) . .
S3 Cu9 S7 C43 -31.0(10) . .
S3 Cu9 S8 Cu13 -88.7(4) . .
S3 Cu9 S8 Cu15 -156.21(19) . .
S3 Cu9 S8 C50 99.0(10) . .
S16 Cu2 Cu8 Au4 39.31(17) 2_656 .
S16 Cu2 Cu8 Au4 -9.2(2) 2_656 2_656
S16 Cu2 Cu8 Au5 71.1(2) 2_656 .
S16 Cu2 Cu8 Cu8 -18.32(16) 2_656 2_656
S16 Cu2 Cu8 Cu10 -92.7(9) 2_656 .
S16 Cu2 Cu8 S18 128.1(3) 2_656 .
S16 Cu2 Cu8 S16 -107.59(19) 2_656 .
S16 Cu2 S18 Cu5 12.6(4) 2_656 .
S16 Cu2 S18 Cu8 -70.6(3) 2_656 .
S16 Cu2 S18 C120 177.0(8) 2_656 .
S16 Cu2 S17 Au8 78.4(3) 2_656 .
S16 Cu2 S17 C113 -26.6(10) 2_656 .
S16 Cu8 Cu10 Au4 105.49(19) . 2_656
S16 Cu8 Cu10 Au5 -178.0(2) . .
S16 Cu8 Cu10 Au6 142.2(2) . .
S16 Cu8 Cu10 Cu16 -158.4(2) . .
S16 Cu8 Cu10 S9 52.6(4) . 2_656
S16 Cu8 Cu10 S15 -108.4(3) . .
S16 Cu8 S18 Cu2 -89.3(3) . .
S16 Cu8 S18 Cu5 141.5(3) . .
S16 Cu8 S18 C120 27.4(9) . .
S16 Cu10 Cu16 Au3 -95.5(4) . .
S16 Cu10 Cu16 Au5 -56.6(4) . .
S16 Cu10 Cu16 Au6 -132.7(4) . .
S16 Cu10 Cu16 Cu13 10.0(9) . .
S16 Cu10 Cu16 Cu15 -38.4(4) . .
S16 Cu10 Cu16 S15 50.6(4) . .
S16 Cu10 Cu16 S13 167.1(4) . .
S16 Cu10 S15 Cu14 -81.1(5) . .
S16 Cu10 S15 Cu16 -157.1(2) . .
S16 Cu10 S15 C99 88.2(12) . .
S16 C106 C111 C110 -179.7(18) . .
S16 C106 C107 C108 -177(2) . .
S11 Cu5 Cu12 Au1 56.3(3) . .
S11 Cu5 Cu12 Au4 133.3(3) . .
S11 Cu5 Cu12 Au6 94.3(3) . 2_656
S11 Cu5 Cu12 Cu4 -22.2(3) . .
S11 Cu5 Cu12 Cu11 35.4(3) . .
S11 Cu5 Cu12 S9 -170.5(4) . .
S11 Cu5 Cu12 S10 -55.3(3) . .
S11 Cu5 S10 Cu4 72.5(4) . .
S11 Cu5 S10 Cu12 150.4(2) . .
S11 Cu5 S10 C64 -97.5(10) . .
S11 Cu5 S18 Cu2 -174.5(3) . .
S11 Cu5 S18 Cu8 -94.1(2) . .
S11 Cu5 S18 C120 20.6(9) . .
S11 Cu14 S15 Cu10 -4.7(7) . .
S11 Cu14 S15 Cu16 67.6(4) . .
S11 Cu14 S15 C99 -174.1(12) . .
S11 Cu14 S14 Au10 -91.1(4) . .
S11 Cu14 S14 C92 11.6(13) . .
S11 Cu15 Cu16 Au3 149.20(19) . .
S11 Cu15 Cu16 Au5 72.15(17) . .
S11 Cu15 Cu16 Au6 115.52(18) . .
S11 Cu15 Cu16 Cu10 54.1(2) . .
S11 Cu15 Cu16 Cu13 -115.2(2) . .
S11 Cu15 Cu16 S15 0.1(3) . .
S11 Cu15 Cu16 S13 -140.8(2) . .
S11 Cu15 S8 Cu9 -135.1(3) . .
S11 Cu15 S8 Cu13 88.0(3) . .
S11 Cu15 S8 C50 -23.5(11) . .
S11 C71 C76 C75 179(2) . .
S11 C71 C72 C73 -174(3) . .
S15 Cu10 Cu16 Au3 -146.1(2) . .
S15 Cu10 Cu16 Au5 -107.2(2) . .
S15 Cu10 Cu16 Au6 176.7(2) . .
S15 Cu10 Cu16 Cu13 -40.6(7) . .
S15 Cu10 Cu16 Cu15 -89.0(2) . .
S15 Cu10 Cu16 S13 116.4(4) . .
S15 Cu10 S16 Cu2 161.8(3) . 2_656
S15 Cu10 S16 Cu8 86.1(2) . .
S15 Cu10 S16 C106 -22.2(8) . .
S15 Cu14 S11 Cu5 15.3(5) . .
S15 Cu14 S11 Cu15 -69.4(4) . .
S15 Cu14 S11 C71 167.3(9) . .
S15 Cu14 S14 Au10 100.8(3) . .
S15 Cu14 S14 C92 -156.5(11) . .
S15 Cu16 S13 Cu6 141.1(3) . .
S15 Cu16 S13 Cu13 -89.8(4) . .
S15 Cu16 S13 C85 29.2(14) . .
S15 C99 C104 C103 -179(2) . .
S8 Cu9 Cu15 Au1 176.6(2) . .
S8 Cu9 Cu15 Au3 -107.0(2) . .
S8 Cu9 Cu15 Au5 -146.6(2) . .
S8 Cu9 Cu15 Cu13 -30.4(2) . .
S8 Cu9 Cu15 Cu16 -88.9(2) . .
S8 Cu9 Cu15 S11 114.0(4) . .
S8 Cu9 S7 Cu4 -78.3(4) . .
S8 Cu9 S7 Cu11 -154.0(2) . .
S8 Cu9 S7 C43 89.3(10) . .
S8 Cu9 S3 Cu1 162.2(3) . .
S8 Cu9 S3 Cu7 85.9(2) . .
S8 Cu9 S3 C15 -21.7(9) . .
S8 Cu13 Cu15 Au1 70.1(3) . .
S8 Cu13 Cu15 Au3 89.9(2) . .
S8 Cu13 Cu15 Au5 143.2(2) . .
S8 Cu13 Cu15 Cu9 33.1(2) . .
S8 Cu13 Cu15 Cu16 149.7(2) . .
S8 Cu13 Cu15 S11 -125.4(3) . .
S8 Cu13 Cu16 Au3 32.3(2) . .
S8 Cu13 Cu16 Au5 -16.2(3) . .
S8 Cu13 Cu16 Au6 60.4(3) . .
S8 Cu13 Cu16 Cu10 -76.4(7) . .
S8 Cu13 Cu16 Cu15 -23.2(2) . .
S8 Cu13 Cu16 S15 -112.0(3) . .
S8 Cu13 Cu16 S13 121.7(3) . .
S8 Cu13 S13 Cu6 4.7(6) . .
S8 Cu13 S13 Cu16 -78.2(4) . .
S8 Cu13 S13 C85 169.1(16) . .
S8 Cu13 S12 Au10 103.7(4) . .
S8 Cu13 S12 C78 -148.6(19) . .
S8 Cu15 Cu16 Au3 -73.08(18) . .
S8 Cu15 Cu16 Au5 -150.1(2) . .
S8 Cu15 Cu16 Au6 -106.76(19) . .
S8 Cu15 Cu16 Cu10 -168.15(19) . .
S8 Cu15 Cu16 Cu13 22.56(18) . .
S8 Cu15 Cu16 S15 137.8(3) . .
S8 Cu15 Cu16 S13 -3.1(3) . .
S8 Cu15 S11 Cu5 142.1(3) . .
S8 Cu15 S11 Cu14 -87.9(3) . .
S8 Cu15 S11 C71 32.2(10) . .
S8 C50 C51 C52 -179(2) . .
S8 C50 C55 C54 178(3) . .
S13 Cu13 Cu15 Au1 -54.2(3) . .
S13 Cu13 Cu15 Au3 -34.4(2) . .
S13 Cu13 Cu15 Au5 18.9(3) . .
S13 Cu13 Cu15 Cu9 -91.2(2) . .
S13 Cu13 Cu15 Cu16 25.4(2) . .
S13 Cu13 Cu15 S11 110.3(3) . .
S13 Cu13 Cu15 S8 -124.3(3) . .
S13 Cu13 Cu16 Au3 -89.4(2) . .
S13 Cu13 Cu16 Au5 -137.9(3) . .
S13 Cu13 Cu16 Au6 -61.3(3) . .
S13 Cu13 Cu16 Cu10 161.9(7) . .
S13 Cu13 Cu16 Cu15 -144.9(3) . .
S13 Cu13 Cu16 S15 126.3(3) . .
S13 Cu13 S8 Cu9 9.1(6) . .
S13 Cu13 S8 Cu15 74.4(4) . .
S13 Cu13 S8 C50 -178.4(10) . .
S13 Cu13 S12 Au10 -94.5(4) . .
S13 Cu13 S12 C78 13(2) . .
S13 Cu16 S15 Cu10 -132.1(3) . .
S13 Cu16 S15 Cu14 90.5(4) . .
S13 Cu16 S15 C99 -22.4(13) . .
S13 C85 C86 C87 177(3) . .
S13 C85 C90 C89 -176(3) . .
S17 Au8 Cu2 Cu8 -44.4(2) 2_656 .
S17 Au8 Cu2 Cu8 135.2(2) . .
S17 Au8 Cu2 S18 92.0(3) . .
S17 Au8 Cu2 S18 -87.6(3) 2_656 .
S17 Au8 Cu2 S16 55.9(3) 2_656 2_656
S17 Au8 Cu2 S16 -124.5(3) . 2_656
S17 Au8 Cu2 S17 -179.61(7) 2_656 .
S17 Au8 S17 Cu2 10.39(19) 2_656 .
S17 Au8 S17 C113 118.1(10) 2_656 .
S17 Cu2 Cu8 Au4 -175.6(3) . .
S17 Cu2 Cu8 Au4 135.8(3) . 2_656
S17 Cu2 Cu8 Au5 -143.8(3) . .
S17 Cu2 Cu8 Cu8 126.7(3) . 2_656
S17 Cu2 Cu8 Cu10 52.4(10) . .
S17 Cu2 Cu8 S18 -86.9(3) . .
S17 Cu2 Cu8 S16 37.5(3) . .
S17 Cu2 S18 Cu5 -158.6(3) . .
S17 Cu2 S18 Cu8 118.1(2) . .
S17 Cu2 S18 C120 5.7(9) . .
S17 C113 C114 C115 177.9(19) . .
S17 C113 C118 C117 -175(2) . .
S1 Au7 Cu1 Cu7 137.1(2) . 2_656
S1 Au7 Cu1 Cu7 -42.4(2) 2_656 2_656
S1 Au7 Cu1 S2 94.6(3) . .
S1 Au7 Cu1 S2 -84.9(3) 2_656 .
S1 Au7 Cu1 S3 -122.0(3) . .
S1 Au7 Cu1 S3 58.5(3) 2_656 .
S1 Au7 Cu1 S1 -179.50(7) 2_656 .
S1 Au7 S1 Cu1 9.05(16) 2_656 .
S1 Au7 S1 C1 118.3(8) 2_656 .
S1 Cu1 S2 Cu6 -157.4(3) . 2_656
S1 Cu1 S2 Cu7 117.9(2) . 2_656
S1 Cu1 S2 C8 2.1(10) . .
S1 Cu1 S3 Cu7 -121.6(3) . .
S1 Cu1 S3 Cu9 167.1(3) . .
S1 Cu1 S3 C15 -9.5(8) . .
S1 C1 C2 C3 -175.6(19) . .
S5 Au9 Cu3 S4 119.0(3) . .
S5 Au9 Cu3 S9 -100.3(3) . .
S5 Au9 Cu4 Cu11 38.5(3) . .
S5 Au9 Cu4 Cu12 -20.2(3) . .
S5 Au9 Cu4 S10 -62.5(3) . .
S5 Au9 Cu4 S7 79.9(3) . .
S5 Au9 Cu4 S6 176.5(4) . .
S5 Au9 S6 Cu4 -101(5) . .
S5 Au9 S6 C36 149(5) . .
S5 Cu3 S4 Cu6 -152.4(3) . 2_656
S5 Cu3 S4 Cu11 128.1(3) . .
S5 Cu3 S4 C22 14.9(12) . .
S5 Cu3 S9 Cu10 153.8(4) . 2_656
S5 Cu3 S9 Cu12 -124.1(3) . .
S5 Cu3 S9 C57 -4.9(10) . .
S5 C29 C34 C33 -177(2) . .
S5 C29 C30 C31 -179(3) . .
S6 Au9 Cu3 S4 -57.8(3) . .
S6 Au9 Cu3 S9 82.9(3) . .
S6 Au9 Cu3 S5 -176.8(3) . .
S6 Au9 Cu4 Cu11 -138.1(3) . .
S6 Au9 Cu4 Cu12 163.3(3) . .
S6 Au9 Cu4 S10 121.0(3) . .
S6 Au9 Cu4 S7 -96.6(3) . .
S6 Au9 S5 Cu3 86(5) . .
S6 Au9 S5 C29 -21(5) . .
S6 Cu4 Cu11 Au1 178.9(3) . .
S6 Cu4 Cu11 Au2 153.0(3) . .
S6 Cu4 Cu11 Au6 -129.6(3) . 2_656
S6 Cu4 Cu11 Cu6 -71.1(5) . 2_656
S6 Cu4 Cu11 Cu12 -122.8(3) . .
S6 Cu4 Cu11 S4 -33.4(3) . .
S6 Cu4 Cu11 S7 92.2(3) . .
S6 Cu4 Cu12 Au1 163.6(3) . .
S6 Cu4 Cu12 Au4 -171.1(3) . .
S6 Cu4 Cu12 Au6 113.5(3) . 2_656
S6 Cu4 Cu12 Cu5 -141.3(3) . .
S6 Cu4 Cu12 Cu11 106.8(3) . .
S6 Cu4 Cu12 S9 19.4(4) . .
S6 Cu4 Cu12 S10 -105.6(4) . .
S6 Cu4 S10 Cu5 -167.5(3) . .
S6 Cu4 S10 Cu12 116.6(3) . .
S6 Cu4 S10 C64 2.6(11) . .
S6 Cu4 S7 Cu9 170.4(4) . .
S6 Cu4 S7 Cu11 -113.8(3) . .
S6 Cu4 S7 C43 2.9(10) . .
S6 C36 C41 C40 176(2) . .
S6 C36 C37 C38 -176(3) . .
S14 Au10 Cu13 Cu15 36.2(4) . .
S14 Au10 Cu13 Cu16 -23.5(4) . .
S14 Au10 Cu13 S8 81.7(5) . .
S14 Au10 Cu13 S13 -66.2(5) . .
S14 Au10 Cu13 S12 -176.2(5) . .
S14 Au10 Cu14 S11 122.3(4) . .
S14 Au10 Cu14 S15 -99.6(4) . .
S14 Au10 S12 Cu13 150(4) . .
S14 Au10 S12 C78 27(5) . .
S14 Cu14 S11 Cu5 -151.9(5) . .
S14 Cu14 S11 Cu15 123.4(5) . .
S14 Cu14 S11 C71 0.0(11) . .
S14 Cu14 S15 Cu10 164.8(5) . .
S14 Cu14 S15 Cu16 -122.8(4) . .
S14 Cu14 S15 C99 -4.6(13) . .
S14 C92 C97 C96 -178(2) . .
S12 Au10 Cu13 Cu15 -147.6(4) . .
S12 Au10 Cu13 Cu16 152.7(4) . .
S12 Au10 Cu13 S8 -102.1(4) . .
S12 Au10 Cu13 S13 110.0(4) . .
S12 Au10 Cu14 S11 -60.4(4) . .
S12 Au10 Cu14 S15 77.6(4) . .
S12 Au10 Cu14 S14 177.3(5) . .
S12 Au10 S14 Cu14 -158(4) . .
S12 Au10 S14 C92 85(4) . .
S12 Cu13 Cu15 Au1 160.0(4) . .
S12 Cu13 Cu15 Au3 179.8(5) . .
S12 Cu13 Cu15 Au5 -126.9(4) . .
S12 Cu13 Cu15 Cu9 123.0(5) . .
S12 Cu13 Cu15 Cu16 -120.4(5) . .
S12 Cu13 Cu15 S11 -35.5(5) . .
S12 Cu13 Cu15 S8 89.9(5) . .
S12 Cu13 Cu16 Au3 177.1(4) . .
S12 Cu13 Cu16 Au5 128.6(4) . .
S12 Cu13 Cu16 Au6 -154.8(4) . .
S12 Cu13 Cu16 Cu10 68.4(8) . .
S12 Cu13 Cu16 Cu15 121.6(4) . .
S12 Cu13 Cu16 S15 32.8(5) . .
S12 Cu13 Cu16 S13 -93.5(5) . .
S12 Cu13 S8 Cu9 170.1(5) . .
S12 Cu13 S8 Cu15 -124.6(4) . .
S12 Cu13 S8 C50 -17.4(11) . .
S12 Cu13 S13 Cu6 -155.8(5) . .
S12 Cu13 S13 Cu16 121.3(4) . .
S12 Cu13 S13 C85 8.7(17) . .
C43 C44 C45 C46 4(4) . .
C6 C5 C4 C3 -2(4) . .
C6 C5 C4 C7 177(2) . .
C6 C1 C2 C3 0(4) . .
C22 C23 C24 C25 -2(4) . .
C22 C27 C26 C25 -1(4) . .
C64 C65 C66 C67 -7(4) . .
C57 C58 C59 C60 0(4) . .
C57 C62 C61 C60 -4(6) . .
C106 C111 C110 C109 0(4) . .
C106 C107 C108 C109 -7(5) . .
C44 C43 C48 C47 -2(4) . .
C44 C45 C46 C47 -5(4) . .
C44 C45 C46 C49 174(2) . .
C116 C117 C118 C113 0(4) . .
C71 C76 C75 C74 -2(5) . .
C71 C72 C73 C74 -8(6) . .
C9 C8 C13 C12 -4(4) . .
C9 C10 C11 C12 0(5) . .
C9 C10 C11 C14 178(3) . .
C119 C116 C117 C118 179(2) . .
C119 C116 C115 C114 -176(2) . .
C111 C106 C107 C108 3(4) . .
C111 C110 C109 C108 -4(4) . .
C111 C110 C109 C112 179(3) . .
C8 C9 C10 C11 0(4) . .
C23 C22 C27 C26 0(4) . .
C3 C4 C7 F1 -10(4) . .
C3 C4 C7 F3 112(3) . .
C3 C4 C7 F2 -127(3) . .
C45 C46 C49 F19 162(3) . .
C45 C46 C49 F20 41(3) . .
C45 C46 C49 F21 -76(4) . .
C5 C6 C1 S1 173.0(17) . .
C5 C6 C1 C2 -2(3) . .
C5 C4 C7 F1 171(2) . .
C5 C4 C7 F3 -66(3) . .
C5 C4 C7 F2 54(4) . .
C36 C41 C40 C39 -1(5) . .
C36 C37 C38 C39 1(7) . .
C76 C71 C72 C73 3(5) . .
C76 C75 C74 C73 -3(6) . .
C76 C75 C74 C77 178(4) . .
C102 C101 C100 C99 0.0 . .
C101 C102 C103 C104 0.0 . .
C101 C102 C105 F44 60(2) . .
C101 C102 C105 F43 177(2) . .
C101 C102 C105 F45 -61(3) . .
C101 C100 C99 S15 179(2) . .
C101 C100 C99 C104 0.0 . .
C100 C99 C104 C103 0.0 . .
C99 C104 C103 C102 0.0 . .
C103 C102 C101 C100 0.0 . .
C103 C102 C105 F44 -125(2) . .
C103 C102 C105 F43 -7(3) . .
C103 C102 C105 F45 115(3) . .
C113 C114 C115 C116 -6(4) . .
C114 C113 C118 C117 2(4) . .
C121 C120 C125 C124 1(4) . .
C50 C51 C52 C53 -3(5) . .
C50 C55 C54 C53 5(6) . .
C47 C46 C49 F19 -20(4) . .
C47 C46 C49 F20 -140(3) . .
C47 C46 C49 F21 103(3) . .
C4 C3 C2 C1 2(4) . .
C10 C9 C8 S2 -175(2) . .
C10 C9 C8 C13 2(3) . .
C10 C11 C14 F6 -4(5) . .
C10 C11 C14 F4 -120(5) . .
C10 C11 C14 F5 108(5) . .
C27 C22 C23 C24 1(4) . .
C27 C26 C25 C24 1(4) . .
C27 C26 C25 C28 -171(3) . .
C110 C109 C112 F46 57(4) . .
C110 C109 C112 F47 -55(4) . .
C110 C109 C112 F48 178(3) . .
C16 C17 C18 C19 -3(4) . .
C16 C17 C18 C21 180(3) . .
C1 C6 C5 C4 3(4) . .
C58 C57 C62 C61 -1(4) . .
C58 C59 C60 C61 -4(4) . .
C58 C59 C60 C63 174(3) . .
C48 C43 C44 C45 -1(4) . .
C48 C47 C46 C45 2(4) . .
C48 C47 C46 C49 -176(3) . .
C107 C106 C111 C110 0(4) . .
C107 C108 C109 C110 7(5) . .
C107 C108 C109 C112 -176(3) . .
C120 C121 C122 C123 2(4) . .
C120 C125 C124 C123 -4(4) . .
N2 C147 C148 C149 178(3) . .
N2 C143 C144 C145 -159(4) . .
C117 C116 C119 F50 -3(3) . .
C117 C116 C119 F49 116(3) . .
C117 C116 C119 F51 -127(3) . .
C117 C116 C115 C114 7(4) . .
C65 C64 C69 C68 -4(4) . .
C15 C20 C19 C18 -5(4) . .
C15 C16 C17 C18 1(4) . .
C68 C67 C66 C65 7(5) . .
C68 C67 C70 F30 -158(3) . .
C68 C67 C70 F29 80(4) . .
C68 C67 C70 F28 -42(5) . .
C59 C60 C61 C62 6(5) . .
C59 C60 C63 F27 159(4) . .
C59 C60 C63 F25 38(5) . .
C59 C60 C63 F26 -83(6) . .
C26 C25 C24 C23 1(4) . .
C26 C25 C28 F10 -139(3) . .
C26 C25 C28 F12 104(3) . .
C26 C25 C28 F11 -22(4) . .
C67 C68 C69 C64 4(4) . .
C46 C47 C48 C43 1(4) . .
C69 C64 C65 C66 5(4) . .
C69 C68 C67 C66 -6(4) . .
C69 C68 C67 C70 -173(3) . .
C24 C25 C28 F10 49(3) . .
C24 C25 C28 F12 -68(4) . .
C24 C25 C28 F11 166(3) . .
C122 C121 C120 S18 -177(2) . .
C122 C121 C120 C125 0(4) . .
C122 C123 C124 C125 7(4) . .
C122 C123 C126 F52 -85(4) . .
C122 C123 C126 F53 161(3) . .
C122 C123 C126 F54 32(5) . .
C66 C67 C70 F30 35(5) . .
C66 C67 C70 F29 -87(5) . .
C66 C67 C70 F28 151(3) . .
C115 C116 C119 F50 -179(2) . .
C115 C116 C119 F49 -61(3) . .
C115 C116 C119 F51 56(3) . .
C115 C116 C117 C118 -4(4) . .
C85 C86 C87 C88 0.0 . .
C86 C85 C90 C89 0.0 . .
C86 C87 C88 C89 0.0 . .
C86 C87 C88 C91 177(3) . .
C87 C88 C89 C90 0.0 . .
C87 C88 C91 F39 155(2) . .
C87 C88 C91 F38 -87(2) . .
C87 C88 C91 F37 30(3) . .
C88 C89 C90 C85 0.0 . .
C89 C88 C91 F39 -28(3) . .
C89 C88 C91 F38 90(2) . .
C89 C88 C91 F37 -153(2) . .
C90 C85 C86 C87 0.0 . .
C124 C123 C122 C121 -6(4) . .
C124 C123 C126 F52 100(3) . .
C124 C123 C126 F53 -14(5) . .
C124 C123 C126 F54 -143(4) . .
C2 C3 C4 C5 -1(4) . .
C2 C3 C4 C7 -179(3) . .
C17 C16 C15 S3 179.9(19) . .
C17 C16 C15 C20 0(4) . .
C17 C18 C19 C20 5(4) . .
C17 C18 C21 F7 160(3) . .
C17 C18 C21 F8 43(4) . .
C17 C18 C21 F9 -80(5) . .
C118 C113 C114 C115 1(4) . .
C29 C34 C33 C32 -8(5) . .
C29 C30 C31 C32 2(5) . .
C108 C109 C112 F46 -120(4) . .
C108 C109 C112 F47 128(3) . .
C108 C109 C112 F48 1(5) . .
C62 C57 C58 C59 3(4) . .
C12 C11 C14 F6 174(3) . .
C12 C11 C14 F4 58(6) . .
C12 C11 C14 F5 -74(5) . .
C51 C50 C55 C54 -5(5) . .
C51 C52 C53 C54 3(5) . .
C51 C52 C53 C56 176(4) . .
C72 C71 C76 C75 3(4) . .
C72 C73 C74 C75 8(6) . .
C72 C73 C74 C77 -172(4) . .
C13 C12 C11 C10 -2(5) . .
C13 C12 C11 C14 179(3) . .
C11 C12 C13 C8 4(5) . .
C34 C29 C30 C31 -4(5) . .
C75 C74 C77 F33 -108(8) . .
C75 C74 C77 F31 13(7) . .
C75 C74 C77 F32 121(7) . .
C75 C74 C77 F33A -66(9) . .
C75 C74 C77 F32A 180(4) . .
C75 C74 C77 F31A 58(11) . .
C19 C20 C15 S3 -178(2) . .
C19 C20 C15 C16 2(4) . .
C19 C18 C21 F7 -17(5) . .
C19 C18 C21 F8 -134(3) . .
C19 C18 C21 F9 103(4) . .
C41 C36 C37 C38 -2(6) . .
C41 C40 C39 C38 0(6) . .
C41 C40 C39 C42 -177(3) . .
C55 C50 C51 C52 4(5) . .
C61 C60 C63 F27 -24(7) . .
C61 C60 C63 F25 -145(4) . .
C61 C60 C63 F26 94(5) . .
C52 C53 C54 C55 -4(6) . .
C52 C53 C56 F24 53(7) . .
C52 C53 C56 F23 -68(6) . .
C52 C53 C56 F22 175(5) . .
C52 C53 C56 F23A -125(6) . .
C52 C53 C56 F22A 124(5) . .
C52 C53 C56 F24A 22(7) . .
C126 C123 C122 C121 179(3) . .
C126 C123 C124 C125 -178(3) . .
C73 C74 C77 F33 72(9) . .
C73 C74 C77 F31 -167(4) . .
C73 C74 C77 F32 -59(8) . .
C73 C74 C77 F33A 115(9) . .
C73 C74 C77 F32A 0(6) . .
C73 C74 C77 F31A -122(10) . .
C54 C53 C56 F24 -134(5) . .
C54 C53 C56 F23 104(6) . .
C54 C53 C56 F22 -13(8) . .
C54 C53 C56 F23A 48(8) . .
C54 C53 C56 F22A -63(6) . .
C54 C53 C56 F24A -166(5) . .
C40 C39 C38 C37 0(7) . .
C40 C39 C42 F16 -161(4) . .
C40 C39 C42 F17 84(5) . .
C40 C39 C42 F18 -46(6) . .
C30 C29 C34 C33 8(4) . .
C33 C32 C31 C30 -2(6) . .
C33 C32 C35 F14 24(5) . .
C33 C32 C35 F15 153(4) . .
C33 C32 C35 F13 -90(5) . .
C21 C18 C19 C20 -178(3) . .
C28 C25 C24 C23 173(3) . .
C147 N2 C155 C157 49(4) . .
C147 N2 C143 C144 -160(4) . .
C147 N2 C151 C152 69(5) . .
C147 C148 C149 C150 167(4) . .
C70 C67 C66 C65 174(3) . .
C31 C32 C33 C34 5(6) . .
C31 C32 C35 F14 -159(3) . .
C31 C32 C35 F15 -30(6) . .
C31 C32 C35 F13 87(4) . .
C37 C36 C41 C40 2(4) . .
C38 C39 C42 F16 22(6) . .
C38 C39 C42 F17 -92(6) . .
C38 C39 C42 F18 137(5) . .
C42 C39 C38 C37 177(4) . .
C141 C140 C139 N1 -148(4) . .
C93 C92 C97 C96 0.0 . .
C92 C93 C94 C95 0.0 . .
C92 C97 C96 C95 0.0 . .
C97 C96 C95 C94 0.0 . .
C97 C96 C95 C98 -174(3) . .
C96 C95 C94 C93 0.0 . .
C96 C95 C98 F40 116(2) . .
C96 C95 C98 F41 -124(2) . .
C96 C95 C98 F42 -4(3) . .
C94 C93 C92 S14 178(2) . .
C94 C93 C92 C97 0.0 . .
C94 C95 C98 F40 -58(2) . .
C94 C95 C98 F41 62(2) . .
C94 C95 C98 F42 -178.7(19) . .
C35 C32 C33 C34 -178(3) . .
C35 C32 C31 C30 -179(3) . .
C158 C157 C155 N2 172(3) . .
C105 C102 C101 C100 175(3) . .
C105 C102 C103 C104 -176(3) . .
C132 C131 N1 C135 99(4) . .
C132 C131 N1 C127 -32(4) . .
C132 C131 N1 C139 -176(4) . .
C155 N2 C147 C148 57(4) . .
C155 N2 C143 C144 74(4) . .
C155 N2 C151 C152 -172(4) . .
C155 C157 C158 C159 -75(6) . .
C143 N2 C147 C148 -66(4) . .
C143 N2 C155 C157 174(4) . .
C143 N2 C151 C152 -49(6) . .
C143 C144 C145 C146 -176(4) . .
C128 C127 N1 C135 -53(4) . .
C128 C127 N1 C131 77(4) . .
C128 C127 N1 C139 -136(3) . .
C135 N1 C139 C140 -166(3) . .
C133 C132 C131 N1 145(3) . .
C136 C135 N1 C131 67(3) . .
C136 C135 N1 C127 -148(3) . .
C136 C135 N1 C139 -44(3) . .
C142 C141 C140 C139 -144(4) . .
C153 C152 C151 N2 163(4) . .
C138 C137 C136 C135 -175(4) . .
C151 N2 C147 C148 174(3) . .
C151 N2 C155 C157 -61(4) . .
C151 N2 C143 C144 -49(5) . .
C151 C152 C153 C154 163(5) . .
C131 C132 C133 C134 133(5) . .
C131 N1 C139 C140 91(3) . .
C127 C128 C129 C130 -38(7) . .
C127 N1 C139 C140 -63(3) . .
C83 C82 C81 C80 0.0 . .
C83 C82 C81 C84 160(4) . .
C82 C83 C78 S12 -173(3) . .
C82 C83 C78 C79 0.0 . .
C82 C81 C80 C79 0.0 . .
C82 C81 C84 F36 11(7) . .
C82 C81 C84 F34 -140(5) . .
C82 C81 C84 F35 119(4) . .
C81 C80 C79 C78 0.0 . .
C80 C81 C84 F36 170(5) . .
C80 C81 C84 F34 19(7) . .
C80 C81 C84 F35 -82(4) . .
C80 C79 C78 S12 173(3) . .
C80 C79 C78 C83 0.0 . .
C78 C83 C82 C81 0.0 . .
C63 C60 C61 C62 -171(4) . .
C91 C88 C89 C90 -177(3) . .
C129 C128 C127 N1 -172(3) . .
N1 C135 C136 C137 -178(4) . .
C98 C95 C94 C93 175(2) . .
C84 C81 C80 C79 -158(4) . .
C56 C53 C54 C55 -176(4) . .

loop_
_platon_squeeze_void_nr
_platon_squeeze_void_average_x
_platon_squeeze_void_average_y
_platon_squeeze_void_average_z
_platon_squeeze_void_volume
_platon_squeeze_void_count_electrons
_platon_squeeze_void_content
1 0.000 0.500 0.000 954 375 ' '
2 0.500 0.500 0.500 954 376 ' '
3 0.750 0.413 0.250 118 57 ' '
4 0.722 0.407 0.021 8 2 ' '
5 0.778 0.407 0.479 8 2 ' '
6 0.250 0.587 0.750 118 56 ' '
7 0.222 0.592 0.521 8 2 ' '
8 0.278 0.592 0.979 8 2 ' '
